data_4108288
loop_
_publ_author_name
'Yasuhiro Ohki'
'Mayumi Sakamoto'
'Kazuyuki Tatsumi'

_publ_section_title
;
 Reversible Heterolysis of H2 Mediated by an M-S(Thiolate) Bond (M = Ir,
 Rh): A Mechanistic Implication for [NiFe] Hydrogenase
;
_journal_name_full 'Journal of the American Chemical Society'
_journal_page_first 11610
_journal_page_last 11611
_journal_paper_doi 10.1021/ja804848w
_journal_volume 130
_journal_year 2008
_chemical_formula_moiety 'C69 H61 B F24 P Rh S '
_chemical_formula_sum 'C69 H61 B F24 P Rh S'
_chemical_formula_weight 1522.95
_space_group_IT_number 14
_symmetry_cell_setting monoclinic
_symmetry_Int_Tables_number 14
_symmetry_space_group_name_Hall '-P 2yab'
_symmetry_space_group_name_H-M 'P 1 21/a 1'
_cell_angle_alpha 90.0000
_cell_angle_beta 93.826(3)
_cell_angle_gamma 90.0000
_cell_formula_units_Z 4
_cell_length_a 19.672(3)
_cell_length_b 18.066(3)
_cell_length_c 19.481(4)
_cell_measurement_reflns_used 8779
_cell_measurement_temperature 173.1
_cell_measurement_theta_max 27.5
_cell_measurement_theta_min 3.0
_cell_volume 6908(2)
_computing_cell_refinement CrystalClear
_computing_data_collection CrystalClear
_computing_data_reduction CrystalStructure
_computing_publication_material 'CrystalStructure 3.8'
_computing_structure_refinement CRYSTALS
_computing_structure_solution SIR97
_diffrn_detector_area_resol_mean 7.31
_diffrn_measured_fraction_theta_full 0.989
_diffrn_measured_fraction_theta_max 0.989
_diffrn_measurement_device_type 'Rigaku Saturn'
_diffrn_measurement_method \w
_diffrn_radiation_type 'Mo K\a'
_diffrn_radiation_wavelength 0.71070
_diffrn_reflns_av_R_equivalents 0.054
_diffrn_reflns_limit_h_max 25
_diffrn_reflns_limit_h_min -23
_diffrn_reflns_limit_k_max 23
_diffrn_reflns_limit_k_min -23
_diffrn_reflns_limit_l_max 25
_diffrn_reflns_limit_l_min -25
_diffrn_reflns_number 55619
_diffrn_reflns_theta_full 27.48
_diffrn_reflns_theta_max 27.48
_exptl_absorpt_coefficient_mu 0.405
_exptl_absorpt_correction_T_max 0.988
_exptl_absorpt_correction_T_min 0.891
_exptl_absorpt_correction_type multi-scan
_exptl_absorpt_process_details 'Jacobson, R. (1998) Private communication'
_exptl_crystal_colour purple
_exptl_crystal_density_diffrn 1.464
_exptl_crystal_description plate
_exptl_crystal_F_000 3088.00
_exptl_crystal_size_max 0.10
_exptl_crystal_size_mid 0.10
_exptl_crystal_size_min 0.03
_refine_diff_density_max 1.62
_refine_diff_density_min -0.98
_refine_ls_extinction_method none
_refine_ls_goodness_of_fit_ref 1.031
_refine_ls_hydrogen_treatment refall
_refine_ls_number_parameters 953
_refine_ls_number_reflns 15674
_refine_ls_R_factor_gt 0.0708
_refine_ls_shift/su_max 0.0000
_refine_ls_structure_factor_coef Fsqd
_refine_ls_weighting_details 'w = 1/[0.0018Fo^2^ + 1.0000\s(Fo^2^)]/(4Fo^2^)'
_refine_ls_weighting_scheme calc
_refine_ls_wR_factor_ref 0.1978
_reflns_number_gt 9647
_reflns_number_total 15674
_reflns_threshold_expression F^2^>2.0\s(F^2^)
_cod_data_source_file ja804848w_si_002_5.cif
_cod_data_source_block '__saka160'
_cod_original_formula_sum 'C69 H61 B F24 P Rh S '
_cod_database_code 4108288

loop_
_symmetry_equiv_pos_site_id
_symmetry_equiv_pos_as_xyz
1 +X,+Y,+Z
2 1/2-X,1/2+Y,-Z
3 -X,-Y,-Z
4 1/2+X,1/2-Y,+Z

loop_
_atom_site_label
_atom_site_type_symbol
_atom_site_fract_x
_atom_site_fract_y
_atom_site_fract_z
_atom_site_U_iso_or_equiv
_atom_site_adp_type
_atom_site_occupancy
_atom_site_symmetry_multiplicity
_atom_site_calc_flag
_atom_site_refinement_flags
Rh(1) Rh 0.16293(2) 0.64443(2) 0.73213(2) 0.03485(10) Uani 1.00 1 d .
S(1) S 0.22370(5) 0.74767(6) 0.73969(6) 0.0367(2) Uani 1.00 1 d .
P(1) P 0.10852(7) 0.70540(8) 0.63863(8) 0.0571(4) Uani 1.00 1 d .
F(1) F 0.3974(3) 1.3507(4) 0.5489(3) 0.0478(17) Uiso 0.50 1 d P
F(2) F 0.3993(4) 1.3787(4) 0.5547(4) 0.067(2) Uiso 0.50 1 d P
F(3) F 0.3567(3) 1.4520(3) 0.5864(3) 0.0529(15) Uiso 0.50 1 d P
F(4) F 0.3229(3) 1.4540(3) 0.5836(3) 0.0613(17) Uiso 0.50 1 d P
F(5) F 0.2851(4) 1.3690(4) 0.5431(4) 0.057(2) Uiso 0.50 1 d P
F(6) F 0.2956(3) 1.3504(4) 0.5355(3) 0.0438(18) Uiso 0.50 1 d P
F(7) F 0.4794(5) 1.4135(6) 0.8059(6) 0.065(3) Uiso 0.33 1 d P
F(8) F 0.4975(4) 1.3879(6) 0.7954(4) 0.0362(19) Uiso 0.33 1 d P
F(9) F 0.5070(5) 1.3546(7) 0.7976(5) 0.062(3) Uiso 0.33 1 d P
F(10) F 0.4816(6) 1.3001(7) 0.8407(6) 0.070(3) Uiso 0.33 1 d P
F(11) F 0.4644(5) 1.2934(5) 0.8626(5) 0.037(2) Uiso 0.33 1 d P
F(12) F 0.4477(5) 1.3157(6) 0.8753(5) 0.055(2) Uiso 0.33 1 d P
F(13) F 0.4227(6) 1.3787(8) 0.8756(6) 0.069(3) Uiso 0.33 1 d P
F(14) F 0.4092(6) 1.4078(7) 0.8673(6) 0.059(3) Uiso 0.33 1 d P
F(15) F 0.4335(6) 1.4169(6) 0.8495(6) 0.062(2) Uiso 0.33 1 d P
F(16) F 0.16452(16) 1.4125(2) 0.91203(19) 0.0792(12) Uani 1.00 1 d .
F(17) F 0.07699(18) 1.35119(18) 0.93671(16) 0.0678(10) Uani 1.00 1 d .
F(18) F 0.06514(16) 1.45301(17) 0.88179(17) 0.0631(10) Uani 1.00 1 d .
F(19) F -0.0071(6) 1.3866(6) 0.6266(6) 0.068(3) Uiso 0.33 1 d P
F(20) F 0.0094(4) 1.3645(5) 0.6055(4) 0.0269(15) Uiso 0.33 1 d P
F(21) F 0.0265(5) 1.3398(6) 0.5927(5) 0.059(3) Uiso 0.33 1 d P
F(22) F -0.0053(7) 1.2649(9) 0.6083(8) 0.090(5) Uiso 0.33 1 d P
F(23) F -0.0178(5) 1.2502(5) 0.6246(6) 0.036(2) Uiso 0.33 1 d P
F(24) F -0.0344(5) 1.2662(7) 0.6438(6) 0.055(3) Uiso 0.33 1 d P
F(25) F -0.0636(6) 1.3149(7) 0.6754(6) 0.068(3) Uiso 0.33 1 d P
F(26) F -0.0650(4) 1.3435(6) 0.6869(5) 0.041(2) Uiso 0.33 1 d P
F(27) F -0.0449(6) 1.3767(7) 0.6658(7) 0.085(3) Uiso 0.33 1 d P
F(28) F 0.08097(13) 1.07127(18) 0.92521(15) 0.0536(8) Uani 1.00 1 d .
F(29) F 0.13620(15) 1.1351(2) 1.00405(17) 0.0671(10) Uani 1.00 1 d .
F(30) F 0.14892(14) 1.01798(19) 1.00039(15) 0.0605(9) Uani 1.00 1 d .
F(31) F 0.3860(5) 0.9741(7) 0.8548(6) 0.069(3) Uiso 0.33 1 d P
F(32) F 0.4043(5) 1.0013(6) 0.8500(4) 0.037(2) Uiso 0.33 1 d P
F(33) F 0.4191(5) 1.0329(7) 0.8504(5) 0.060(3) Uiso 0.33 1 d P
F(34) F 0.4311(4) 1.0781(6) 0.8883(6) 0.060(2) Uiso 0.33 1 d P
F(35) F 0.4284(4) 1.0978(5) 0.9212(6) 0.044(2) Uiso 0.33 1 d P
F(36) F 0.4210(5) 1.0794(7) 0.9452(6) 0.067(3) Uiso 0.33 1 d P
F(37) F 0.3955(6) 1.0115(7) 0.9633(6) 0.062(3) Uiso 0.33 1 d P
F(38) F 0.3824(5) 0.9883(7) 0.9573(6) 0.034(2) Uiso 0.33 1 d P
F(39) F 0.3812(6) 0.9745(8) 0.9338(8) 0.079(4) Uiso 0.33 1 d P
F(40) F 0.0703(3) 0.9596(3) 0.6895(3) 0.0471(16) Uiso 0.50 1 d P
F(41) F 0.0561(3) 0.9826(4) 0.6957(3) 0.0564(19) Uiso 0.50 1 d P
F(42) F 0.0239(3) 1.0505(3) 0.6281(3) 0.0480(17) Uiso 0.50 1 d P
F(43) F 0.0268(4) 1.0392(4) 0.6048(4) 0.070(2) Uiso 0.50 1 d P
F(44) F 0.0658(3) 0.9592(3) 0.5774(3) 0.0508(16) Uiso 0.50 1 d P
F(45) F 0.0790(3) 0.9362(4) 0.5967(4) 0.0625(19) Uiso 0.50 1 d P
F(46) F 0.3739(4) 1.0096(6) 0.6092(5) 0.057(2) Uiso 0.33 1 d P
F(47) F 0.3701(5) 1.0362(7) 0.5829(6) 0.054(2) Uiso 0.33 1 d P
F(48) F 0.3620(5) 1.0723(8) 0.5565(6) 0.058(2) Uiso 0.33 1 d P
F(49) F 0.3469(6) 1.0958(6) 0.5326(6) 0.056(2) Uiso 0.33 1 d P
F(50) F 0.3149(6) 1.0829(6) 0.5028(6) 0.060(2) Uiso 0.33 1 d P
F(51) F 0.2815(5) 1.0642(6) 0.4786(6) 0.073(2) Uiso 0.33 1 d P
F(52) F 0.2991(5) 0.9861(7) 0.5118(5) 0.054(2) Uiso 0.33 1 d P
F(53) F 0.3028(6) 0.9594(6) 0.5334(6) 0.043(3) Uiso 0.33 1 d P
F(54) F 0.3176(7) 0.9740(10) 0.5359(8) 0.067(4) Uiso 0.33 1 d P
C(1) C 0.1991(2) 0.5317(2) 0.7549(2) 0.0445(13) Uani 1.00 1 d .
C(2) C 0.1907(2) 0.5688(2) 0.8179(2) 0.0451(13) Uani 1.00 1 d .
C(3) C 0.1201(2) 0.5899(2) 0.8176(2) 0.0441(13) Uani 1.00 1 d .
C(4) C 0.0855(2) 0.5634(2) 0.7561(2) 0.0429(13) Uani 1.00 1 d .
C(5) C 0.1340(2) 0.5277(2) 0.7161(2) 0.0432(13) Uani 1.00 1 d .
C(6) C 0.2626(2) 0.4964(3) 0.7336(3) 0.073(2) Uani 1.00 1 d .
C(7) C 0.2438(3) 0.5795(3) 0.8756(3) 0.0679(19) Uani 1.00 1 d .
C(8) C 0.0878(3) 0.6300(3) 0.8748(3) 0.0650(18) Uani 1.00 1 d .
C(9) C 0.0098(2) 0.5677(3) 0.7396(3) 0.0663(18) Uani 1.00 1 d .
C(10) C 0.1227(3) 0.4882(3) 0.6493(3) 0.0651(18) Uani 1.00 1 d .
C(11) C 0.2913(2) 0.7611(2) 0.8038(2) 0.0368(11) Uani 1.00 1 d .
C(12) C 0.2801(2) 0.7963(2) 0.8667(2) 0.0391(12) Uani 1.00 1 d .
C(13) C 0.3361(2) 0.8092(2) 0.9129(2) 0.0439(13) Uani 1.00 1 d .
C(14) C 0.4013(2) 0.7893(3) 0.8981(2) 0.0475(14) Uani 1.00 1 d .
C(15) C 0.4118(2) 0.7585(2) 0.8352(2) 0.0462(13) Uani 1.00 1 d .
C(16) C 0.3583(2) 0.7450(2) 0.7867(2) 0.0389(12) Uani 1.00 1 d .
C(17) C 0.2111(2) 0.8230(2) 0.8845(2) 0.0392(12) Uani 1.00 1 d .
C(18) C 0.1792(2) 0.8811(2) 0.8468(2) 0.0384(12) Uani 1.00 1 d .
C(19) C 0.1149(2) 0.9049(2) 0.8632(2) 0.0427(13) Uani 1.00 1 d .
C(20) C 0.0826(2) 0.8741(3) 0.9175(2) 0.0501(14) Uani 1.00 1 d .
C(21) C 0.1162(2) 0.8207(2) 0.9563(2) 0.0493(14) Uani 1.00 1 d .
C(22) C 0.1799(2) 0.7949(2) 0.9419(2) 0.0452(13) Uani 1.00 1 d .
C(23) C 0.2123(2) 0.9211(2) 0.7904(2) 0.0461(13) Uani 1.00 1 d .
C(24) C 0.0136(2) 0.9027(3) 0.9369(3) 0.0642(18) Uani 1.00 1 d .
C(25) C 0.2150(3) 0.7394(3) 0.9910(3) 0.0644(18) Uani 1.00 1 d .
C(26) C 0.3727(2) 0.7197(3) 0.7165(2) 0.0461(14) Uani 1.00 1 d .
C(27) C 0.3966(2) 0.6473(3) 0.7055(3) 0.0554(16) Uani 1.00 1 d .
C(28) C 0.4062(2) 0.6255(4) 0.6384(3) 0.075(2) Uani 1.00 1 d .
C(29) C 0.3961(2) 0.6706(5) 0.5830(3) 0.082(2) Uani 1.00 1 d .
C(30) C 0.3756(2) 0.7436(4) 0.5947(3) 0.076(2) Uani 1.00 1 d .
C(31) C 0.3643(2) 0.7684(3) 0.6604(2) 0.0536(16) Uani 1.00 1 d .
C(32) C 0.4159(2) 0.5957(3) 0.7638(3) 0.0683(19) Uani 1.00 1 d .
C(33) C 0.4089(4) 0.6448(6) 0.5110(3) 0.124(3) Uani 1.00 1 d .
C(34) C 0.3453(2) 0.8479(3) 0.6700(3) 0.0607(17) Uani 1.00 1 d .
C(35) C 0.0407(6) 0.6622(7) 0.5862(6) 0.046(3) Uiso 0.50 1 d P
C(36) C 0.1558(5) 0.7584(6) 0.5830(5) 0.047(2) Uiso 0.50 1 d P
C(37) C 0.0496(5) 0.7772(6) 0.6803(6) 0.047(2) Uiso 0.50 1 d P
C(38) C 0.0528(6) 0.6474(7) 0.5771(6) 0.045(3) Uiso 0.50 1 d P
C(39) C 0.1779(6) 0.7254(8) 0.5702(7) 0.071(3) Uiso 0.50 1 d P
C(40) C 0.0675(7) 0.7883(9) 0.6519(9) 0.086(4) Uiso 0.50 1 d P
C(41) C 0.2898(2) 1.2593(2) 0.7312(2) 0.0366(11) Uani 1.00 1 d .
C(42) C 0.2917(2) 1.2935(2) 0.6665(2) 0.0356(11) Uani 1.00 1 d .
C(43) C 0.3412(2) 1.3444(2) 0.6521(2) 0.0370(11) Uani 1.00 1 d .
C(44) C 0.3911(2) 1.3649(2) 0.7018(2) 0.0373(11) Uani 1.00 1 d .
C(45) C 0.3900(2) 1.3342(2) 0.7662(2) 0.0392(12) Uani 1.00 1 d .
C(46) C 0.3396(2) 1.2823(2) 0.7807(2) 0.0375(11) Uani 1.00 1 d .
C(47) C 0.3422(2) 1.3786(2) 0.5827(2) 0.0474(14) Uani 1.00 1 d .
C(48) C 0.4430(2) 1.3553(3) 0.8212(3) 0.0541(16) Uani 1.00 1 d .
C(49) C 0.1607(2) 1.2586(2) 0.7525(2) 0.0354(11) Uani 1.00 1 d .
C(50) C 0.1576(2) 1.3025(2) 0.8115(2) 0.0391(12) Uani 1.00 1 d .
C(51) C 0.1048(2) 1.3500(2) 0.8208(2) 0.0409(12) Uani 1.00 1 d .
C(52) C 0.0502(2) 1.3555(2) 0.7709(2) 0.0425(13) Uani 1.00 1 d .
C(53) C 0.0529(2) 1.3146(2) 0.7120(2) 0.0450(13) Uani 1.00 1 d .
C(54) C 0.1065(2) 1.2668(2) 0.7029(2) 0.0397(12) Uani 1.00 1 d .
C(55) C 0.1032(2) 1.3909(2) 0.8870(2) 0.0495(14) Uani 1.00 1 d .
C(56) C -0.0028(2) 1.3214(3) 0.6560(3) 0.0618(18) Uani 1.00 1 d .
C(57) C 0.2401(2) 1.1545(2) 0.8164(2) 0.0332(11) Uani 1.00 1 d .
C(58) C 0.1887(2) 1.1383(2) 0.8602(2) 0.0329(10) Uani 1.00 1 d .
C(59) C 0.1983(2) 1.0896(2) 0.9144(2) 0.0354(11) Uani 1.00 1 d .
C(60) C 0.2606(2) 1.0544(2) 0.9294(2) 0.0382(11) Uani 1.00 1 d .
C(61) C 0.3129(2) 1.0703(2) 0.8868(2) 0.0392(12) Uani 1.00 1 d .
C(62) C 0.3029(2) 1.1187(2) 0.8322(2) 0.0368(11) Uani 1.00 1 d .
C(63) C 0.1412(2) 1.0781(2) 0.9609(2) 0.0442(13) Uani 1.00 1 d .
C(64) C 0.3806(2) 1.0367(3) 0.9020(3) 0.0540(16) Uani 1.00 1 d .
C(65) C 0.2144(2) 1.1403(2) 0.6865(2) 0.0340(11) Uani 1.00 1 d .
C(66) C 0.1541(2) 1.0992(2) 0.6813(2) 0.0367(11) Uani 1.00 1 d .
C(67) C 0.1439(2) 1.0401(2) 0.6365(2) 0.0384(12) Uani 1.00 1 d .
C(68) C 0.1947(2) 1.0192(2) 0.5950(2) 0.0456(13) Uani 1.00 1 d .
C(69) C 0.2550(2) 1.0583(3) 0.5992(2) 0.0487(14) Uani 1.00 1 d .
C(70) C 0.2647(2) 1.1179(2) 0.6433(2) 0.0424(13) Uani 1.00 1 d .
C(71) C 0.0779(2) 1.0009(2) 0.6336(2) 0.0460(13) Uani 1.00 1 d .
C(72) C 0.3103(3) 1.0376(4) 0.5529(4) 0.086(2) Uani 1.00 1 d .
B(1) B 0.2267(2) 1.2040(3) 0.7464(2) 0.0372(13) Uani 1.00 1 d .
H(1) H 0.2536 0.4720 0.6895 0.089 Uiso 1.00 1 c R
H(2) H 0.2782 0.4601 0.7678 0.089 Uiso 1.00 1 c R
H(3) H 0.2975 0.5338 0.7296 0.089 Uiso 1.00 1 c R
H(4) H 0.2489 0.6319 0.8856 0.081 Uiso 1.00 1 c R
H(5) H 0.2868 0.5597 0.8625 0.081 Uiso 1.00 1 c R
H(6) H 0.2301 0.5539 0.9162 0.081 Uiso 1.00 1 c R
H(7) H 0.0676 0.6757 0.8573 0.079 Uiso 1.00 1 c R
H(8) H 0.1223 0.6409 0.9113 0.079 Uiso 1.00 1 c R
H(9) H 0.0528 0.5989 0.8926 0.079 Uiso 1.00 1 c R
H(10) H -0.0115 0.5916 0.7772 0.080 Uiso 1.00 1 c R
H(11) H -0.0085 0.5181 0.7332 0.080 Uiso 1.00 1 c R
H(12) H 0.0005 0.5961 0.6977 0.080 Uiso 1.00 1 c R
H(13) H 0.0753 0.4927 0.6327 0.079 Uiso 1.00 1 c R
H(14) H 0.1341 0.4363 0.6558 0.079 Uiso 1.00 1 c R
H(15) H 0.1515 0.5097 0.6160 0.079 Uiso 1.00 1 c R
H(16) H 0.3290 0.8325 0.9567 0.053 Uiso 1.00 1 c R
H(17) H 0.4393 0.7972 0.9316 0.057 Uiso 1.00 1 c R
H(18) H 0.4577 0.7456 0.8245 0.055 Uiso 1.00 1 c R
H(19) H 0.0923 0.9439 0.8362 0.051 Uiso 1.00 1 c R
H(20) H 0.0944 0.8001 0.9952 0.060 Uiso 1.00 1 c R
H(21) H 0.2377 0.9630 0.8097 0.056 Uiso 1.00 1 c R
H(22) H 0.1777 0.9385 0.7562 0.056 Uiso 1.00 1 c R
H(23) H 0.2430 0.8877 0.7688 0.056 Uiso 1.00 1 c R
H(24) H 0.0203 0.9420 0.9706 0.078 Uiso 1.00 1 c R
H(25) H -0.0117 0.8626 0.9563 0.078 Uiso 1.00 1 c R
H(26) H -0.0118 0.9216 0.8962 0.078 Uiso 1.00 1 c R
H(27) H 0.2044 0.6895 0.9751 0.078 Uiso 1.00 1 c R
H(28) H 0.1991 0.7461 1.0367 0.078 Uiso 1.00 1 c R
H(29) H 0.2639 0.7470 0.9924 0.078 Uiso 1.00 1 c R
H(30) H 0.4209 0.5751 0.6308 0.090 Uiso 1.00 1 c R
H(31) H 0.3695 0.7773 0.5560 0.091 Uiso 1.00 1 c R
H(32) H 0.4638 0.6018 0.7779 0.082 Uiso 1.00 1 c R
H(33) H 0.4075 0.5450 0.7490 0.082 Uiso 1.00 1 c R
H(34) H 0.3887 0.6068 0.8023 0.082 Uiso 1.00 1 c R
H(35) H 0.3788 0.6710 0.4779 0.150 Uiso 1.00 1 c R
H(36) H 0.4005 0.5920 0.5071 0.150 Uiso 1.00 1 c R
H(37) H 0.4559 0.6551 0.5019 0.150 Uiso 1.00 1 c R
H(38) H 0.2960 0.8521 0.6662 0.073 Uiso 1.00 1 c R
H(39) H 0.3643 0.8781 0.6349 0.073 Uiso 1.00 1 c R
H(40) H 0.3626 0.8647 0.7151 0.073 Uiso 1.00 1 c R
H(41) H 0.2571 1.2809 0.6307 0.043 Uiso 1.00 1 c R
H(42) H 0.4262 1.4001 0.6914 0.045 Uiso 1.00 1 c R
H(43) H 0.3397 1.2617 0.8267 0.045 Uiso 1.00 1 c R
H(44) H 0.1944 1.2994 0.8472 0.047 Uiso 1.00 1 c R
H(45) H 0.0117 1.3874 0.7780 0.051 Uiso 1.00 1 c R
H(46) H 0.1065 1.2383 0.6607 0.047 Uiso 1.00 1 c R
H(47) H 0.1446 1.1621 0.8522 0.040 Uiso 1.00 1 c R
H(48) H 0.2671 1.0203 0.9678 0.046 Uiso 1.00 1 c R
H(49) H 0.3405 1.1284 0.8037 0.045 Uiso 1.00 1 c R
H(50) H 0.1179 1.1127 0.7104 0.044 Uiso 1.00 1 c R
H(51) H 0.1880 0.9780 0.5633 0.055 Uiso 1.00 1 c R
H(52) H 0.3074 1.1449 0.6444 0.051 Uiso 1.00 1 c R

loop_
_atom_site_aniso_label
_atom_site_aniso_U_11
_atom_site_aniso_U_22
_atom_site_aniso_U_33
_atom_site_aniso_U_12
_atom_site_aniso_U_13
_atom_site_aniso_U_23
Rh(1) 0.0365(2) 0.0351(2) 0.0335(2) 0.00125(14) 0.00599(14) 0.00048(15)
S(1) 0.0387(5) 0.0376(6) 0.0337(5) -0.0008(4) 0.0026(4) -0.0010(4)
P(1) 0.0595(8) 0.0508(8) 0.0580(9) -0.0107(6) -0.0197(6) 0.0154(7)
F(16) 0.063(2) 0.099(2) 0.076(2) 0.0032(18) 0.0070(17) -0.039(2)
F(17) 0.100(2) 0.060(2) 0.0455(18) 0.0031(17) 0.0236(17) 0.0107(15)
F(18) 0.077(2) 0.0496(18) 0.065(2) 0.0156(15) 0.0174(16) 0.0022(16)
F(28) 0.0379(13) 0.077(2) 0.0470(16) -0.0102(13) 0.0076(12) 0.0041(15)
F(29) 0.0585(17) 0.086(2) 0.061(2) -0.0183(16) 0.0317(15) -0.0291(18)
F(30) 0.0567(16) 0.081(2) 0.0448(17) -0.0176(15) 0.0088(13) 0.0179(16)
C(1) 0.051(2) 0.028(2) 0.055(3) 0.008(2) 0.005(2) 0.004(2)
C(2) 0.053(2) 0.039(2) 0.043(2) 0.003(2) 0.000(2) 0.017(2)
C(3) 0.052(2) 0.042(2) 0.040(2) -0.003(2) 0.018(2) 0.005(2)
C(4) 0.039(2) 0.041(2) 0.050(2) -0.001(2) 0.009(2) 0.006(2)
C(5) 0.056(2) 0.035(2) 0.041(2) -0.010(2) 0.014(2) -0.001(2)
C(6) 0.064(3) 0.047(3) 0.110(5) 0.010(2) 0.028(3) -0.011(3)
C(7) 0.080(3) 0.067(4) 0.054(3) -0.004(3) -0.012(3) 0.011(3)
C(8) 0.081(3) 0.066(3) 0.051(3) 0.010(3) 0.025(3) 0.001(2)
C(9) 0.040(2) 0.077(4) 0.084(4) -0.007(2) 0.013(2) 0.027(3)
C(10) 0.087(4) 0.053(3) 0.058(3) -0.015(3) 0.022(3) -0.006(2)
C(11) 0.039(2) 0.039(2) 0.033(2) -0.0008(18) 0.0057(18) -0.0013(19)
C(12) 0.043(2) 0.039(2) 0.036(2) 0.0033(19) 0.0059(19) 0.0006(19)
C(13) 0.052(2) 0.046(2) 0.033(2) -0.002(2) 0.000(2) -0.006(2)
C(14) 0.045(2) 0.060(3) 0.036(2) 0.001(2) -0.004(2) -0.005(2)
C(15) 0.039(2) 0.060(3) 0.040(2) 0.004(2) 0.003(2) -0.007(2)
C(16) 0.042(2) 0.042(2) 0.033(2) -0.0013(19) 0.0054(18) -0.0015(19)
C(17) 0.043(2) 0.042(2) 0.033(2) 0.001(2) 0.0064(18) -0.003(2)
C(18) 0.043(2) 0.042(2) 0.031(2) -0.0014(19) 0.0075(18) -0.0042(19)
C(19) 0.045(2) 0.039(2) 0.044(2) 0.004(2) 0.003(2) -0.009(2)
C(20) 0.052(2) 0.054(3) 0.046(2) -0.002(2) 0.016(2) -0.014(2)
C(21) 0.063(3) 0.046(2) 0.041(2) -0.002(2) 0.021(2) -0.005(2)
C(22) 0.060(2) 0.044(2) 0.032(2) 0.002(2) 0.012(2) -0.001(2)
C(23) 0.050(2) 0.041(2) 0.047(2) 0.005(2) 0.009(2) 0.006(2)
C(24) 0.047(2) 0.073(4) 0.074(4) -0.003(2) 0.020(2) -0.021(3)
C(25) 0.090(4) 0.058(3) 0.047(3) 0.007(3) 0.021(2) 0.005(2)
C(26) 0.032(2) 0.064(3) 0.043(2) 0.003(2) 0.0051(19) -0.014(2)
C(27) 0.037(2) 0.062(3) 0.067(3) 0.000(2) 0.010(2) -0.021(3)
C(28) 0.050(3) 0.097(5) 0.079(4) -0.007(3) 0.012(3) -0.052(4)
C(29) 0.045(3) 0.142(7) 0.060(4) -0.010(3) 0.009(2) -0.052(4)
C(30) 0.046(3) 0.137(6) 0.045(3) -0.002(3) 0.007(2) -0.007(3)
C(31) 0.040(2) 0.081(4) 0.040(2) -0.001(2) 0.006(2) -0.004(2)
C(32) 0.050(3) 0.054(3) 0.101(5) 0.010(2) 0.006(3) -0.014(3)
C(33) 0.094(5) 0.210(11) 0.071(5) -0.014(5) 0.015(4) -0.074(6)
C(34) 0.048(2) 0.075(4) 0.060(3) -0.002(2) 0.007(2) 0.022(3)
C(41) 0.038(2) 0.039(2) 0.033(2) 0.0047(18) 0.0026(17) -0.0029(19)
C(42) 0.034(2) 0.039(2) 0.033(2) 0.0006(18) 0.0014(17) 0.0024(19)
C(43) 0.045(2) 0.033(2) 0.033(2) 0.0009(18) 0.0064(18) 0.0004(18)
C(44) 0.032(2) 0.042(2) 0.038(2) -0.0061(18) 0.0053(18) -0.001(2)
C(45) 0.040(2) 0.043(2) 0.035(2) -0.0035(19) 0.0030(18) -0.002(2)
C(46) 0.038(2) 0.041(2) 0.034(2) -0.0019(19) 0.0036(18) 0.0035(19)
C(47) 0.059(3) 0.046(2) 0.038(2) -0.004(2) 0.009(2) 0.001(2)
C(48) 0.059(3) 0.052(3) 0.051(3) -0.013(2) 0.003(2) 0.003(2)
C(49) 0.033(2) 0.033(2) 0.040(2) -0.0068(17) 0.0037(18) 0.0032(19)
C(50) 0.033(2) 0.047(2) 0.037(2) 0.0037(19) 0.0014(18) 0.002(2)
C(51) 0.043(2) 0.037(2) 0.045(2) 0.0041(19) 0.011(2) 0.004(2)
C(52) 0.032(2) 0.043(2) 0.052(2) 0.0018(19) 0.004(2) 0.006(2)
C(53) 0.037(2) 0.043(2) 0.054(3) -0.002(2) -0.003(2) 0.013(2)
C(54) 0.041(2) 0.040(2) 0.038(2) -0.0084(19) 0.0001(19) 0.003(2)
C(55) 0.052(2) 0.044(2) 0.052(3) 0.004(2) 0.004(2) 0.002(2)
C(56) 0.049(3) 0.051(3) 0.084(4) -0.002(2) -0.005(2) 0.010(3)
C(57) 0.032(2) 0.039(2) 0.030(2) -0.0061(17) 0.0044(16) -0.0040(18)
C(58) 0.0286(19) 0.041(2) 0.029(2) 0.0012(17) 0.0016(16) -0.0015(18)
C(59) 0.034(2) 0.043(2) 0.030(2) -0.0074(18) 0.0069(17) -0.0072(19)
C(60) 0.044(2) 0.038(2) 0.032(2) -0.0028(19) 0.0053(18) 0.0013(19)
C(61) 0.037(2) 0.041(2) 0.040(2) 0.0000(19) 0.0088(18) -0.003(2)
C(62) 0.036(2) 0.041(2) 0.035(2) -0.0007(18) 0.0105(18) -0.0027(19)
C(63) 0.045(2) 0.055(3) 0.033(2) -0.004(2) 0.010(2) -0.001(2)
C(64) 0.050(2) 0.058(3) 0.055(3) 0.005(2) 0.009(2) 0.015(2)
C(65) 0.037(2) 0.038(2) 0.028(2) -0.0021(18) 0.0067(17) 0.0051(18)
C(66) 0.039(2) 0.042(2) 0.031(2) -0.0040(19) 0.0078(17) 0.0041(19)
C(67) 0.043(2) 0.039(2) 0.033(2) -0.0013(19) 0.0043(18) 0.0028(19)
C(68) 0.053(2) 0.041(2) 0.043(2) -0.010(2) 0.007(2) -0.010(2)
C(69) 0.046(2) 0.056(3) 0.046(2) -0.008(2) 0.015(2) -0.010(2)
C(70) 0.044(2) 0.045(2) 0.039(2) -0.009(2) 0.009(2) -0.008(2)
C(71) 0.054(2) 0.046(2) 0.039(2) -0.006(2) 0.009(2) -0.003(2)
C(72) 0.083(4) 0.066(4) 0.113(6) -0.030(3) 0.044(4) -0.041(4)
B(1) 0.040(2) 0.038(2) 0.034(2) -0.002(2) 0.005(2) 0.002(2)

loop_
_atom_type_symbol
_atom_type_description
_atom_type_scat_dispersion_real
_atom_type_scat_dispersion_imag
_atom_type_scat_source
C C 0.003 0.002
;
International Tables for Crystallography
(1992, Vol. C, Tables 4.2.6.8 and 6.1.1.4)
;
H H 0.000 0.000
;
International Tables for Crystallography
(1992, Vol. C, Table 6.1.1.4)
;
Rh Rh -1.118 0.919
;
International Tables for Crystallography
(1992, Vol. C, Tables 4.2.6.8 and 6.1.1.4)
;
S S 0.125 0.123
;
International Tables for Crystallography
(1992, Vol. C, Tables 4.2.6.8 and 6.1.1.4)
;
P P 0.102 0.094
;
International Tables for Crystallography
(1992, Vol. C, Tables 4.2.6.8 and 6.1.1.4)
;
F F 0.017 0.010
;
International Tables for Crystallography
(1992, Vol. C, Tables 4.2.6.8 and 6.1.1.4)
;
B B 0.001 0.001
;
International Tables for Crystallography
(1992, Vol. C, Tables 4.2.6.8 and 6.1.1.4)
;

loop_
_geom_angle_atom_site_label_1
_geom_angle_atom_site_label_2
_geom_angle_atom_site_label_3
_geom_angle
_geom_angle_publ_flag
S(1) Rh(1) P(1) 82.62(4) yes
S(1) Rh(1) C(1) 127.01(12) yes
S(1) Rh(1) C(2) 111.53(12) yes
S(1) Rh(1) C(3) 124.81(13) yes
S(1) Rh(1) C(4) 158.52(13) yes
S(1) Rh(1) C(5) 161.70(12) yes
P(1) Rh(1) C(1) 136.39(13) yes
P(1) Rh(1) C(2) 165.19(12) yes
P(1) Rh(1) C(3) 129.66(13) yes
P(1) Rh(1) C(4) 101.16(12) yes
P(1) Rh(1) C(5) 103.96(12) yes
C(1) Rh(1) C(2) 37.66(18) yes
C(1) Rh(1) C(3) 63.74(18) yes
C(1) Rh(1) C(4) 63.67(17) yes
C(1) Rh(1) C(5) 38.40(17) yes
C(2) Rh(1) C(3) 38.62(17) yes
C(2) Rh(1) C(4) 64.08(17) yes
C(2) Rh(1) C(5) 63.98(17) yes
C(3) Rh(1) C(4) 38.22(18) yes
C(3) Rh(1) C(5) 63.97(18) yes
C(4) Rh(1) C(5) 37.96(18) yes
Rh(1) S(1) C(11) 122.44(15) yes
Rh(1) P(1) C(35) 121.5(4) yes
Rh(1) P(1) C(36) 120.3(3) yes
Rh(1) P(1) C(37) 104.1(3) yes
Rh(1) P(1) C(38) 116.9(4) yes
Rh(1) P(1) C(39) 107.9(3) yes
Rh(1) P(1) C(40) 119.2(5) yes
C(35) P(1) C(36) 106.8(5) yes
C(35) P(1) C(37) 95.0(5) yes
C(35) P(1) C(39) 102.2(5) yes
C(35) P(1) C(40) 97.2(6) yes
C(36) P(1) C(37) 104.3(4) yes
C(36) P(1) C(38) 102.7(5) yes
C(36) P(1) C(40) 83.8(6) yes
C(37) P(1) C(38) 107.3(5) yes
C(37) P(1) C(39) 127.4(5) yes
C(38) P(1) C(39) 94.0(5) yes
C(38) P(1) C(40) 108.6(6) yes
C(39) P(1) C(40) 106.8(7) yes
F(2) F(1) C(47) 66.0(11) yes
F(1) F(2) F(3) 143.7(13) yes
F(1) F(2) C(47) 92.2(12) yes
F(3) F(2) C(47) 51.8(4) yes
F(2) F(3) F(4) 121.6(9) yes
F(2) F(3) C(47) 47.8(4) yes
F(4) F(3) C(47) 80.9(8) yes
F(3) F(4) C(47) 71.5(8) yes
F(6) F(5) C(47) 83.7(14) yes
F(5) F(6) C(47) 78.0(14) yes
F(8) F(7) F(15) 133.7(18) yes
F(8) F(7) C(48) 79.2(15) yes
F(9) F(7) F(15) 118.1(12) yes
F(9) F(7) C(48) 65.4(8) yes
F(15) F(7) C(48) 58.0(7) yes
F(7) F(8) F(9) 149(2) yes
F(7) F(8) C(48) 73.7(14) yes
F(9) F(8) C(48) 78.4(14) yes
F(7) F(9) F(10) 110.8(11) yes
F(7) F(9) C(48) 61.1(7) yes
F(8) F(9) F(10) 126.3(16) yes
F(8) F(9) C(48) 74.8(13) yes
F(10) F(9) C(48) 55.6(7) yes
F(9) F(10) F(11) 147(2) yes
F(9) F(10) F(12) 118.4(13) yes
F(9) F(10) C(48) 60.7(7) yes
F(11) F(10) C(48) 91.0(17) yes
F(12) F(10) C(48) 65.4(9) yes
F(10) F(11) F(12) 123(2) yes
F(10) F(11) C(48) 65.2(15) yes
F(12) F(11) C(48) 62.9(14) yes
F(10) F(12) F(13) 122.2(14) yes
F(10) F(12) C(48) 67.8(10) yes
F(11) F(12) F(13) 150(2) yes
F(11) F(12) C(48) 92.9(16) yes
F(13) F(12) C(48) 58.6(8) yes
F(12) F(13) F(14) 164(2) yes
F(12) F(13) F(15) 126.8(16) yes
F(12) F(13) C(48) 62.0(8) yes
F(14) F(13) F(15) 45.1(17) yes
F(14) F(13) C(48) 103.3(19) yes
F(15) F(13) C(48) 70.9(12) yes
F(13) F(14) F(15) 92(2) yes
F(13) F(14) C(48) 53.3(16) yes
F(15) F(14) C(48) 56.6(15) yes
F(7) F(15) F(13) 123.2(15) yes
F(7) F(15) F(14) 161(2) yes
F(7) F(15) C(48) 62.5(8) yes
F(13) F(15) C(48) 67.3(11) yes
F(14) F(15) C(48) 98.7(18) yes
F(20) F(19) F(27) 134.1(18) yes
F(20) F(19) C(56) 73.4(13) yes
F(21) F(19) F(27) 129.6(13) yes
F(21) F(19) C(56) 67.2(8) yes
F(27) F(19) C(56) 65.4(10) yes
F(19) F(20) F(21) 166(2) yes
F(19) F(20) C(56) 76.6(13) yes
F(21) F(20) F(27) 140.7(16) yes
F(21) F(20) C(56) 90.4(14) yes
F(27) F(20) C(56) 51.4(6) yes
F(19) F(21) F(22) 104.4(10) yes
F(19) F(21) C(56) 57.3(7) yes
F(20) F(21) F(22) 108.5(16) yes
F(20) F(21) C(56) 64.1(12) yes
F(22) F(21) C(56) 55.4(7) yes
F(21) F(22) F(23) 146(2) yes
F(21) F(22) F(24) 113.9(17) yes
F(21) F(22) C(56) 58.8(8) yes
F(23) F(22) C(56) 88(2) yes
F(24) F(22) C(56) 58.2(12) yes
F(22) F(23) F(24) 118(2) yes
F(22) F(23) C(56) 72(2) yes
F(24) F(23) C(56) 53.1(14) yes
F(22) F(24) F(25) 136.1(18) yes
F(22) F(24) C(56) 80.4(13) yes
F(23) F(24) F(25) 164(2) yes
F(23) F(24) C(56) 103.6(17) yes
F(25) F(24) C(56) 63.8(9) yes
F(24) F(25) F(26) 152(2) yes
F(24) F(25) F(27) 115.4(13) yes
F(24) F(25) C(56) 56.3(8) yes
F(26) F(25) C(56) 96.1(17) yes
F(27) F(25) C(56) 64.2(9) yes
F(25) F(26) F(27) 115(2) yes
F(25) F(26) C(56) 61.2(15) yes
F(27) F(26) C(56) 63.7(11) yes
F(19) F(27) F(25) 118.9(15) yes
F(19) F(27) F(26) 143.7(19) yes
F(19) F(27) C(56) 64.4(10) yes
F(20) F(27) F(25) 101.9(11) yes
F(20) F(27) F(26) 126.8(15) yes
F(20) F(27) C(56) 49.9(6) yes
F(25) F(27) C(56) 61.1(9) yes
F(26) F(27) C(56) 81.4(13) yes
F(32) F(31) F(39) 102.9(16) yes
F(32) F(31) C(64) 63.4(14) yes
F(33) F(31) F(39) 97.6(10) yes
F(33) F(31) C(64) 56.5(7) yes
F(39) F(31) C(64) 50.3(7) yes
F(31) F(32) F(33) 166(2) yes
F(31) F(32) F(34) 140.4(16) yes
F(31) F(32) C(64) 91.6(15) yes
F(33) F(32) C(64) 75.0(14) yes
F(34) F(32) C(64) 50.0(6) yes
F(31) F(33) F(34) 131.5(13) yes
F(31) F(33) C(64) 70.0(8) yes
F(32) F(33) F(34) 137.4(18) yes
F(32) F(33) C(64) 76.7(13) yes
F(34) F(33) C(64) 63.8(8) yes
F(32) F(34) F(35) 139.5(15) yes
F(32) F(34) F(36) 112.8(11) yes
F(32) F(34) C(64) 51.4(6) yes
F(33) F(34) F(35) 154.5(17) yes
F(33) F(34) F(36) 128.1(14) yes
F(33) F(34) C(64) 65.2(8) yes
F(35) F(34) C(64) 89.8(12) yes
F(36) F(34) C(64) 67.8(9) yes
F(34) F(35) F(36) 117(2) yes
F(34) F(35) C(64) 60.3(10) yes
F(36) F(35) C(64) 66.6(14) yes
F(34) F(36) F(37) 108.6(12) yes
F(34) F(36) C(64) 61.2(8) yes
F(35) F(36) F(37) 143(2) yes
F(35) F(36) C(64) 89.6(16) yes
F(37) F(36) C(64) 56.3(7) yes
F(36) F(37) F(38) 151(2) yes
F(36) F(37) F(39) 126.2(16) yes
F(36) F(37) C(64) 61.0(8) yes
F(38) F(37) C(64) 90(2) yes
F(39) F(37) C(64) 68.6(12) yes
F(37) F(38) F(39) 127(3) yes
F(37) F(38) C(64) 68.9(19) yes
F(39) F(38) C(64) 68(2) yes
F(31) F(39) F(37) 126.4(16) yes
F(31) F(39) F(38) 151(2) yes
F(31) F(39) C(64) 61.6(8) yes
F(37) F(39) C(64) 69.9(12) yes
F(38) F(39) C(64) 90(2) yes
F(41) F(40) C(71) 80.6(11) yes
F(40) F(41) C(71) 77.1(11) yes
F(43) F(42) C(71) 70.9(11) yes
F(42) F(43) C(71) 87.8(12) yes
F(45) F(44) C(71) 80.4(9) yes
F(44) F(45) C(71) 73.8(9) yes
F(46) F(47) F(48) 170(2) yes
F(46) F(47) F(49) 167.4(15) yes
F(46) F(47) C(72) 113.3(14) yes
F(48) F(47) C(72) 64.7(10) yes
F(49) F(47) C(72) 57.2(7) yes
F(46) F(48) F(49) 162.5(17) yes
F(46) F(48) F(50) 133.0(11) yes
F(46) F(48) C(72) 75.1(8) yes
F(47) F(48) F(49) 163(2) yes
F(47) F(48) F(50) 132.1(15) yes
F(47) F(48) C(72) 75.8(12) yes
F(49) F(48) C(72) 87.5(14) yes
F(50) F(48) C(72) 59.7(8) yes
F(47) F(49) F(50) 115.0(13) yes
F(47) F(49) F(51) 110.2(8) yes
F(47) F(49) C(72) 52.9(6) yes
F(48) F(49) F(50) 124.0(19) yes
F(48) F(49) F(51) 119.3(16) yes
F(48) F(49) C(72) 62.2(13) yes
F(50) F(49) C(72) 66.8(11) yes
F(51) F(49) C(72) 61.5(7) yes
F(48) F(50) F(51) 145.8(15) yes
F(48) F(50) C(72) 53.5(7) yes
F(49) F(50) F(51) 169.5(19) yes
F(49) F(50) C(72) 75.2(12) yes
F(51) F(50) C(72) 94.3(13) yes
F(49) F(51) F(52) 84.8(7) yes
F(49) F(51) C(72) 48.1(5) yes
F(50) F(51) F(52) 89.3(12) yes
F(50) F(51) C(72) 53.4(10) yes
F(52) F(51) C(72) 45.9(5) yes
F(51) F(52) F(53) 162.2(19) yes
F(51) F(52) F(54) 137(2) yes
F(51) F(52) C(72) 67.6(8) yes
F(53) F(52) C(72) 97.6(16) yes
F(54) F(52) C(72) 73(2) yes
F(52) F(53) F(54) 68(3) yes
F(52) F(53) C(72) 56.7(14) yes
F(52) F(54) F(53) 75(3) yes
F(52) F(54) C(72) 78(2) yes
F(53) F(54) C(72) 125(3) yes
Rh(1) C(1) C(2) 71.4(2) yes
Rh(1) C(1) C(5) 71.1(2) yes
Rh(1) C(1) C(6) 127.6(3) yes
C(2) C(1) C(5) 109.0(4) yes
C(2) C(1) C(6) 126.4(4) yes
C(5) C(1) C(6) 124.4(4) yes
Rh(1) C(2) C(1) 71.0(2) yes
Rh(1) C(2) C(3) 69.0(2) yes
Rh(1) C(2) C(7) 128.1(3) yes
C(1) C(2) C(3) 106.9(4) yes
C(1) C(2) C(7) 126.6(4) yes
C(3) C(2) C(7) 126.4(4) yes
Rh(1) C(3) C(2) 72.4(2) yes
Rh(1) C(3) C(4) 72.1(2) yes
Rh(1) C(3) C(8) 124.0(3) yes
C(2) C(3) C(4) 108.8(4) yes
C(2) C(3) C(8) 125.4(4) yes
C(4) C(3) C(8) 125.7(4) yes
Rh(1) C(4) C(3) 69.7(2) yes
Rh(1) C(4) C(5) 71.6(2) yes
Rh(1) C(4) C(9) 127.9(3) yes
C(3) C(4) C(5) 108.2(3) yes
C(3) C(4) C(9) 125.1(4) yes
C(5) C(4) C(9) 126.5(4) yes
Rh(1) C(5) C(1) 70.5(2) yes
Rh(1) C(5) C(4) 70.5(2) yes
Rh(1) C(5) C(10) 127.4(3) yes
C(1) C(5) C(4) 107.1(4) yes
C(1) C(5) C(10) 123.9(4) yes
C(4) C(5) C(10) 128.9(4) yes
S(1) C(11) C(12) 121.3(3) yes
S(1) C(11) C(16) 118.2(3) yes
C(12) C(11) C(16) 120.0(3) yes
C(11) C(12) C(13) 118.3(4) yes
C(11) C(12) C(17) 122.8(3) yes
C(13) C(12) C(17) 118.9(4) yes
C(12) C(13) C(14) 121.8(4) yes
C(13) C(14) C(15) 119.2(4) yes
C(14) C(15) C(16) 121.8(4) yes
C(11) C(16) C(15) 118.8(4) yes
C(11) C(16) C(26) 121.2(3) yes
C(15) C(16) C(26) 119.8(4) yes
C(12) C(17) C(18) 119.8(4) yes
C(12) C(17) C(22) 121.1(4) yes
C(18) C(17) C(22) 118.9(4) yes
C(17) C(18) C(19) 119.3(4) yes
C(17) C(18) C(23) 122.9(4) yes
C(19) C(18) C(23) 117.7(4) yes
C(18) C(19) C(20) 121.4(4) yes
C(19) C(20) C(21) 118.4(4) yes
C(19) C(20) C(24) 120.9(4) yes
C(21) C(20) C(24) 120.5(5) yes
C(20) C(21) C(22) 122.5(4) yes
C(17) C(22) C(21) 119.2(4) yes
C(17) C(22) C(25) 122.3(4) yes
C(21) C(22) C(25) 118.4(4) yes
C(16) C(26) C(27) 120.6(4) yes
C(16) C(26) C(31) 120.2(4) yes
C(27) C(26) C(31) 119.1(5) yes
C(26) C(27) C(28) 118.2(5) yes
C(26) C(27) C(32) 122.2(5) yes
C(28) C(27) C(32) 119.5(5) yes
C(27) C(28) C(29) 123.8(7) yes
C(28) C(29) C(30) 117.7(6) yes
C(28) C(29) C(33) 121.9(8) yes
C(30) C(29) C(33) 120.4(7) yes
C(29) C(30) C(31) 121.2(6) yes
C(26) C(31) C(30) 119.9(5) yes
C(26) C(31) C(34) 121.4(4) yes
C(30) C(31) C(34) 118.7(5) yes
P(1) C(35) C(38) 96(2) yes
P(1) C(36) C(39) 96.3(14) yes
P(1) C(37) C(40) 61.3(15) yes
P(1) C(38) C(35) 72(2) yes
P(1) C(39) C(36) 60.7(12) yes
P(1) C(40) C(37) 97.7(17) yes
C(42) C(41) C(46) 115.5(3) yes
C(42) C(41) B(1) 119.8(3) yes
C(46) C(41) B(1) 124.4(4) yes
C(41) C(42) C(43) 122.4(3) yes
C(42) C(43) C(44) 120.9(4) yes
C(42) C(43) C(47) 120.9(4) yes
C(44) C(43) C(47) 118.2(4) yes
C(43) C(44) C(45) 118.5(4) yes
C(44) C(45) C(46) 120.5(4) yes
C(44) C(45) C(48) 120.0(4) yes
C(46) C(45) C(48) 119.5(4) yes
C(41) C(46) C(45) 122.2(4) yes
F(1) C(47) F(3) 102.1(5) yes
F(1) C(47) F(4) 124.7(5) yes
F(1) C(47) F(5) 109.4(5) yes
F(1) C(47) F(6) 93.2(5) yes
F(1) C(47) C(43) 109.6(4) yes
F(2) C(47) F(3) 80.4(5) yes
F(2) C(47) F(4) 104.3(6) yes
F(2) C(47) F(5) 118.9(6) yes
F(2) C(47) F(6) 106.5(6) yes
F(2) C(47) C(43) 117.0(5) yes
F(3) C(47) F(5) 108.8(5) yes
F(3) C(47) F(6) 122.2(5) yes
F(3) C(47) C(43) 112.0(4) yes
F(4) C(47) F(5) 85.1(5) yes
F(4) C(47) F(6) 101.5(5) yes
F(4) C(47) C(43) 111.7(4) yes
F(5) C(47) C(43) 114.3(5) yes
F(6) C(47) C(43) 114.3(5) yes
F(7) C(48) F(9) 53.5(7) yes
F(7) C(48) F(10) 111.3(8) yes
F(7) C(48) F(11) 127.6(7) yes
F(7) C(48) F(12) 128.8(8) yes
F(7) C(48) F(13) 97.7(9) yes
F(7) C(48) F(14) 84.2(7) yes
F(7) C(48) F(15) 59.5(8) yes
F(7) C(48) C(45) 113.9(6) yes
F(8) C(48) F(10) 88.8(8) yes
F(8) C(48) F(11) 109.9(7) yes
F(8) C(48) F(12) 122.6(7) yes
F(8) C(48) F(13) 118.9(8) yes
F(8) C(48) F(14) 110.1(7) yes
F(8) C(48) F(15) 85.5(8) yes
F(8) C(48) C(45) 112.2(5) yes
F(9) C(48) F(10) 63.7(8) yes
F(9) C(48) F(11) 86.5(7) yes
F(9) C(48) F(12) 104.8(7) yes
F(9) C(48) F(13) 130.6(8) yes
F(9) C(48) F(14) 131.7(8) yes
F(9) C(48) F(15) 108.7(8) yes
F(9) C(48) C(45) 111.7(6) yes
F(10) C(48) F(12) 46.8(8) yes
F(10) C(48) F(13) 103.3(9) yes
F(10) C(48) F(14) 126.1(8) yes
F(10) C(48) F(15) 130.7(9) yes
F(10) C(48) C(45) 112.4(7) yes
F(11) C(48) F(13) 83.3(8) yes
F(11) C(48) F(14) 106.6(7) yes
F(11) C(48) F(15) 119.4(8) yes
F(11) C(48) C(45) 111.8(5) yes
F(12) C(48) F(13) 59.4(8) yes
F(12) C(48) F(14) 82.5(8) yes
F(12) C(48) F(15) 98.0(8) yes
F(12) C(48) C(45) 117.3(6) yes
F(13) C(48) C(45) 117.0(7) yes
F(14) C(48) C(45) 106.1(5) yes
F(15) C(48) C(45) 115.0(6) yes
C(50) C(49) C(54) 115.7(3) yes
C(50) C(49) B(1) 118.5(3) yes
C(54) C(49) B(1) 125.8(4) yes
C(49) C(50) C(51) 122.5(4) yes
C(50) C(51) C(52) 120.3(4) yes
C(50) C(51) C(55) 119.0(4) yes
C(52) C(51) C(55) 120.5(4) yes
C(51) C(52) C(53) 118.2(4) yes
C(52) C(53) C(54) 121.1(4) yes
C(52) C(53) C(56) 119.9(4) yes
C(54) C(53) C(56) 119.0(4) yes
C(49) C(54) C(53) 122.1(4) yes
F(16) C(55) F(17) 106.1(4) yes
F(16) C(55) F(18) 105.6(4) yes
F(16) C(55) C(51) 113.2(4) yes
F(17) C(55) F(18) 105.2(4) yes
F(17) C(55) C(51) 113.1(4) yes
F(18) C(55) C(51) 113.0(4) yes
F(19) C(56) F(21) 55.5(7) yes
F(19) C(56) F(22) 111.8(10) yes
F(19) C(56) F(23) 127.5(8) yes
F(19) C(56) F(24) 130.4(9) yes
F(19) C(56) F(25) 100.2(8) yes
F(19) C(56) F(26) 84.5(7) yes
F(19) C(56) F(27) 50.2(8) yes
F(19) C(56) C(53) 114.6(6) yes
F(20) C(56) F(22) 86.0(9) yes
F(20) C(56) F(23) 104.8(7) yes
F(20) C(56) F(24) 118.2(8) yes
F(20) C(56) F(25) 120.4(8) yes
F(20) C(56) F(26) 110.8(7) yes
F(20) C(56) F(27) 78.7(8) yes
F(20) C(56) C(53) 116.2(5) yes
F(21) C(56) F(22) 65.8(8) yes
F(21) C(56) F(23) 85.7(7) yes
F(21) C(56) F(24) 104.8(8) yes
F(21) C(56) F(25) 135.3(8) yes
F(21) C(56) F(26) 133.6(7) yes
F(21) C(56) F(27) 103.9(8) yes
F(21) C(56) C(53) 109.2(5) yes
F(22) C(56) F(25) 98.0(9) yes
F(22) C(56) F(26) 119.2(8) yes
F(22) C(56) F(27) 131.5(9) yes
F(22) C(56) C(53) 114.9(7) yes
F(23) C(56) F(25) 82.9(8) yes
F(23) C(56) F(26) 105.4(7) yes
F(23) C(56) F(27) 128.5(8) yes
F(23) C(56) C(53) 110.6(6) yes
F(24) C(56) F(25) 59.9(8) yes
F(24) C(56) F(26) 82.6(7) yes
F(24) C(56) F(27) 109.9(9) yes
F(24) C(56) C(53) 115.0(7) yes
F(25) C(56) F(27) 54.6(9) yes
F(25) C(56) C(53) 115.4(7) yes
F(26) C(56) C(53) 108.4(5) yes
F(27) C(56) C(53) 113.1(7) yes
C(58) C(57) C(62) 115.5(3) yes
C(58) C(57) B(1) 122.7(3) yes
C(62) C(57) B(1) 121.4(3) yes
C(57) C(58) C(59) 122.2(3) yes
C(58) C(59) C(60) 121.7(3) yes
C(58) C(59) C(63) 118.6(3) yes
C(60) C(59) C(63) 119.6(3) yes
C(59) C(60) C(61) 117.1(4) yes
C(60) C(61) C(62) 121.1(3) yes
C(60) C(61) C(64) 119.3(4) yes
C(62) C(61) C(64) 119.6(4) yes
C(57) C(62) C(61) 122.4(4) yes
F(28) C(63) F(29) 107.4(3) yes
F(28) C(63) F(30) 106.7(3) yes
F(28) C(63) C(59) 111.8(3) yes
F(29) C(63) F(30) 105.9(3) yes
F(29) C(63) C(59) 111.2(3) yes
F(30) C(63) C(59) 113.4(3) yes
F(31) C(64) F(33) 53.4(7) yes
F(31) C(64) F(34) 103.2(8) yes
F(31) C(64) F(35) 131.5(7) yes
F(31) C(64) F(36) 139.7(7) yes
F(31) C(64) F(37) 106.6(8) yes
F(31) C(64) F(38) 90.1(7) yes
F(31) C(64) F(39) 68.1(9) yes
F(31) C(64) C(61) 107.0(5) yes
F(32) C(64) F(34) 78.6(8) yes
F(32) C(64) F(35) 107.8(7) yes
F(32) C(64) F(36) 122.2(7) yes
F(32) C(64) F(37) 118.2(8) yes
F(32) C(64) F(38) 107.6(8) yes
F(32) C(64) F(39) 87.4(9) yes
F(32) C(64) C(61) 114.1(5) yes
F(33) C(64) F(34) 51.1(8) yes
F(33) C(64) F(35) 80.9(7) yes
F(33) C(64) F(36) 99.3(8) yes
F(33) C(64) F(37) 126.1(8) yes
F(33) C(64) F(38) 125.6(8) yes
F(33) C(64) F(39) 109.9(9) yes
F(33) C(64) C(61) 115.5(6) yes
F(34) C(64) F(36) 51.0(7) yes
F(34) C(64) F(37) 105.5(8) yes
F(34) C(64) F(38) 123.3(7) yes
F(34) C(64) F(39) 128.9(8) yes
F(34) C(64) C(61) 114.8(6) yes
F(35) C(64) F(37) 85.9(7) yes
F(35) C(64) F(38) 107.0(7) yes
F(35) C(64) F(39) 123.1(8) yes
F(35) C(64) C(61) 107.1(5) yes
F(36) C(64) F(37) 62.7(8) yes
F(36) C(64) F(38) 83.9(7) yes
F(36) C(64) F(39) 102.3(9) yes
F(36) C(64) C(61) 112.0(6) yes
F(37) C(64) C(61) 118.3(7) yes
F(38) C(64) C(61) 113.0(5) yes
F(39) C(64) C(61) 115.8(7) yes
C(66) C(65) C(70) 115.7(3) yes
C(66) C(65) B(1) 120.5(3) yes
C(70) C(65) B(1) 123.4(3) yes
C(65) C(66) C(67) 122.8(4) yes
C(66) C(67) C(68) 119.9(4) yes
C(66) C(67) C(71) 119.0(4) yes
C(68) C(67) C(71) 121.1(4) yes
C(67) C(68) C(69) 118.6(4) yes
C(68) C(69) C(70) 121.3(4) yes
C(68) C(69) C(72) 119.3(5) yes
C(70) C(69) C(72) 119.3(4) yes
C(65) C(70) C(69) 121.5(4) yes
F(40) C(71) F(42) 107.3(5) yes
F(40) C(71) F(43) 121.2(6) yes
F(40) C(71) F(44) 109.2(5) yes
F(40) C(71) F(45) 87.6(5) yes
F(40) C(71) C(67) 112.5(4) yes
F(41) C(71) F(42) 86.6(5) yes
F(41) C(71) F(43) 103.4(5) yes
F(41) C(71) F(44) 123.0(5) yes
F(41) C(71) F(45) 106.1(5) yes
F(41) C(71) C(67) 114.5(4) yes
F(42) C(71) F(44) 101.9(5) yes
F(42) C(71) F(45) 123.1(5) yes
F(42) C(71) C(67) 111.1(4) yes
F(43) C(71) F(44) 81.8(5) yes
F(43) C(71) F(45) 105.2(5) yes
F(43) C(71) C(67) 114.1(5) yes
F(44) C(71) C(67) 114.1(4) yes
F(45) C(71) C(67) 112.6(4) yes
F(46) C(72) F(48) 61.7(7) yes
F(46) C(72) F(49) 92.0(7) yes
F(46) C(72) F(50) 126.8(8) yes
F(46) C(72) F(51) 152.3(7) yes
F(46) C(72) F(52) 106.8(8) yes
F(46) C(72) F(53) 86.4(7) yes
F(46) C(72) F(54) 78.2(9) yes
F(46) C(72) C(69) 102.7(6) yes
F(47) C(72) F(49) 69.9(8) yes
F(47) C(72) F(50) 104.5(9) yes
F(47) C(72) F(51) 133.0(9) yes
F(47) C(72) F(52) 113.6(9) yes
F(47) C(72) F(53) 99.9(9) yes
F(47) C(72) F(54) 89.0(10) yes
F(47) C(72) C(69) 114.3(8) yes
F(48) C(72) F(50) 66.8(9) yes
F(48) C(72) F(51) 98.4(9) yes
F(48) C(72) F(52) 123.2(10) yes
F(48) C(72) F(53) 126.3(10) yes
F(48) C(72) F(54) 113.5(11) yes
F(48) C(72) C(69) 118.8(8) yes
F(49) C(72) F(51) 70.3(7) yes
F(49) C(72) F(52) 118.1(10) yes
F(49) C(72) F(53) 136.1(9) yes
F(49) C(72) F(54) 125.8(11) yes
F(49) C(72) C(69) 113.8(7) yes
F(50) C(72) F(52) 90.3(9) yes
F(50) C(72) F(53) 115.4(9) yes
F(50) C(72) F(54) 112.5(11) yes
F(50) C(72) C(69) 112.8(7) yes
F(51) C(72) F(52) 66.5(7) yes
F(51) C(72) F(53) 91.8(7) yes
F(51) C(72) F(54) 94.6(10) yes
F(51) C(72) C(69) 103.9(6) yes
F(52) C(72) C(69) 118.0(7) yes
F(53) C(72) C(69) 109.3(7) yes
F(54) C(72) C(69) 120.4(9) yes
C(41) B(1) C(49) 105.0(3) yes
C(41) B(1) C(57) 113.8(3) yes
C(41) B(1) C(65) 112.2(3) yes
C(49) B(1) C(57) 110.6(3) yes
C(49) B(1) C(65) 113.1(3) yes
C(57) B(1) C(65) 102.5(3) yes
C(1) C(6) H(1) 109.6 no
C(1) C(6) H(2) 109.3 no
C(1) C(6) H(3) 109.5 no
H(1) C(6) H(2) 109.5 no
H(1) C(6) H(3) 109.5 no
H(2) C(6) H(3) 109.5 no
C(2) C(7) H(4) 109.6 no
C(2) C(7) H(5) 109.3 no
C(2) C(7) H(6) 109.5 no
H(4) C(7) H(5) 109.5 no
H(4) C(7) H(6) 109.5 no
H(5) C(7) H(6) 109.5 no
C(3) C(8) H(7) 109.5 no
C(3) C(8) H(8) 109.5 no
C(3) C(8) H(9) 109.4 no
H(7) C(8) H(8) 109.5 no
H(7) C(8) H(9) 109.5 no
H(8) C(8) H(9) 109.5 no
C(4) C(9) H(10) 109.3 no
C(4) C(9) H(11) 109.5 no
C(4) C(9) H(12) 109.6 no
H(10) C(9) H(11) 109.5 no
H(10) C(9) H(12) 109.5 no
H(11) C(9) H(12) 109.5 no
C(5) C(10) H(13) 109.6 no
C(5) C(10) H(14) 109.3 no
C(5) C(10) H(15) 109.4 no
H(13) C(10) H(14) 109.5 no
H(13) C(10) H(15) 109.5 no
H(14) C(10) H(15) 109.5 no
C(12) C(13) H(16) 119.1 no
C(14) C(13) H(16) 119.1 no
C(13) C(14) H(17) 120.5 no
C(15) C(14) H(17) 120.4 no
C(14) C(15) H(18) 119.1 no
C(16) C(15) H(18) 119.1 no
C(18) C(19) H(19) 119.2 no
C(20) C(19) H(19) 119.4 no
C(20) C(21) H(20) 118.7 no
C(22) C(21) H(20) 118.8 no
C(18) C(23) H(21) 109.2 no
C(18) C(23) H(22) 109.8 no
C(18) C(23) H(23) 109.3 no
H(21) C(23) H(22) 109.5 no
H(21) C(23) H(23) 109.5 no
H(22) C(23) H(23) 109.5 no
C(20) C(24) H(24) 109.5 no
C(20) C(24) H(25) 109.3 no
C(20) C(24) H(26) 109.6 no
H(24) C(24) H(25) 109.5 no
H(24) C(24) H(26) 109.5 no
H(25) C(24) H(26) 109.5 no
C(22) C(25) H(27) 109.5 no
C(22) C(25) H(28) 109.5 no
C(22) C(25) H(29) 109.4 no
H(27) C(25) H(28) 109.5 no
H(27) C(25) H(29) 109.5 no
H(28) C(25) H(29) 109.5 no
C(27) C(28) H(30) 118.1 no
C(29) C(28) H(30) 118.1 no
C(29) C(30) H(31) 119.2 no
C(31) C(30) H(31) 119.6 no
C(27) C(32) H(32) 109.6 no
C(27) C(32) H(33) 109.4 no
C(27) C(32) H(34) 109.4 no
H(32) C(32) H(33) 109.5 no
H(32) C(32) H(34) 109.5 no
H(33) C(32) H(34) 109.5 no
C(29) C(33) H(35) 109.5 no
C(29) C(33) H(36) 109.6 no
C(29) C(33) H(37) 109.3 no
H(35) C(33) H(36) 109.5 no
H(35) C(33) H(37) 109.5 no
H(36) C(33) H(37) 109.5 no
C(31) C(34) H(38) 108.8 no
C(31) C(34) H(39) 109.9 no
C(31) C(34) H(40) 109.7 no
H(38) C(34) H(39) 109.5 no
H(38) C(34) H(40) 109.5 no
H(39) C(34) H(40) 109.5 no
C(41) C(42) H(41) 118.7 no
C(43) C(42) H(41) 118.8 no
C(43) C(44) H(42) 120.8 no
C(45) C(44) H(42) 120.7 no
C(41) C(46) H(43) 118.9 no
C(45) C(46) H(43) 118.9 no
C(49) C(50) H(44) 118.9 no
C(51) C(50) H(44) 118.6 no
C(51) C(52) H(45) 120.8 no
C(53) C(52) H(45) 120.9 no
C(49) C(54) H(46) 119.0 no
C(53) C(54) H(46) 118.9 no
C(57) C(58) H(47) 118.9 no
C(59) C(58) H(47) 118.9 no
C(59) C(60) H(48) 121.4 no
C(61) C(60) H(48) 121.5 no
C(57) C(62) H(49) 118.8 no
C(61) C(62) H(49) 118.8 no
C(65) C(66) H(50) 118.6 no
C(67) C(66) H(50) 118.6 no
C(67) C(68) H(51) 120.6 no
C(69) C(68) H(51) 120.7 no
C(65) C(70) H(52) 119.2 no
C(69) C(70) H(52) 119.3 no

loop_
_geom_bond_atom_site_label_1
_geom_bond_atom_site_label_2
_geom_bond_distance
_geom_bond_publ_flag
Rh(1) S(1) 2.2149(11) yes
Rh(1) P(1) 2.3273(15) yes
Rh(1) C(1) 2.193(4) yes
Rh(1) C(2) 2.198(4) yes
Rh(1) C(3) 2.153(4) yes
Rh(1) C(4) 2.185(4) yes
Rh(1) C(5) 2.200(4) yes
S(1) C(11) 1.778(4) yes
P(1) C(35) 1.803(12) yes
P(1) C(36) 1.758(11) yes
P(1) C(37) 1.952(11) yes
P(1) C(38) 1.888(12) yes
P(1) C(39) 2.004(14) yes
P(1) C(40) 1.728(16) yes
F(1) F(2) 0.519(11) yes
F(1) C(47) 1.400(8) yes
F(2) F(3) 1.705(10) yes
F(2) C(47) 1.281(9) yes
F(3) F(4) 0.664(9) yes
F(3) C(47) 1.358(8) yes
F(4) C(47) 1.414(8) yes
F(5) F(6) 0.427(11) yes
F(5) C(47) 1.332(9) yes
F(6) C(47) 1.353(8) yes
F(7) F(8) 0.627(16) yes
F(7) F(9) 1.211(17) yes
F(7) F(15) 1.281(17) yes
F(7) C(48) 1.318(13) yes
F(8) F(9) 0.630(17) yes
F(8) C(48) 1.349(11) yes
F(9) F(10) 1.406(17) yes
F(9) C(48) 1.369(12) yes
F(10) F(11) 0.575(17) yes
F(10) F(12) 1.019(17) yes
F(10) C(48) 1.295(13) yes
F(11) F(12) 0.586(15) yes
F(11) C(48) 1.427(11) yes
F(12) F(13) 1.239(18) yes
F(12) C(48) 1.272(12) yes
F(13) F(14) 0.607(19) yes
F(13) F(15) 0.891(18) yes
F(13) C(48) 1.230(14) yes
F(14) F(15) 0.631(17) yes
F(14) C(48) 1.492(14) yes
F(15) C(48) 1.260(13) yes
F(16) C(55) 1.329(5) yes
F(17) C(55) 1.336(6) yes
F(18) C(55) 1.349(6) yes
F(19) F(20) 0.673(15) yes
F(19) F(21) 1.282(17) yes
F(19) F(27) 1.115(19) yes
F(19) C(56) 1.309(13) yes
F(20) F(21) 0.619(14) yes
F(20) F(27) 1.655(17) yes
F(20) C(56) 1.290(11) yes
F(21) F(22) 1.53(2) yes
F(21) C(56) 1.435(12) yes
F(22) F(23) 0.49(2) yes
F(22) F(24) 0.926(19) yes
F(22) C(56) 1.380(18) yes
F(23) F(24) 0.588(16) yes
F(23) C(56) 1.446(12) yes
F(24) F(25) 1.237(18) yes
F(24) C(56) 1.190(13) yes
F(25) F(26) 0.564(18) yes
F(25) F(27) 1.195(19) yes
F(25) C(56) 1.283(13) yes
F(26) F(27) 0.842(18) yes
F(26) C(56) 1.455(11) yes
F(27) C(56) 1.319(15) yes
F(28) C(63) 1.338(5) yes
F(29) C(63) 1.337(6) yes
F(30) C(63) 1.334(6) yes
F(31) F(32) 0.621(17) yes
F(31) F(33) 1.253(18) yes
F(31) F(39) 1.55(2) yes
F(31) C(64) 1.466(14) yes
F(32) F(33) 0.640(17) yes
F(32) F(34) 1.644(16) yes
F(32) C(64) 1.311(11) yes
F(33) F(34) 1.115(17) yes
F(33) C(64) 1.301(12) yes
F(34) F(35) 0.739(17) yes
F(34) F(36) 1.140(17) yes
F(34) C(64) 1.286(12) yes
F(35) F(36) 0.598(17) yes
F(35) C(64) 1.480(11) yes
F(36) F(37) 1.381(18) yes
F(36) C(64) 1.359(13) yes
F(37) F(38) 0.502(17) yes
F(37) F(39) 0.914(19) yes
F(37) C(64) 1.293(13) yes
F(38) F(39) 0.521(19) yes
F(38) C(64) 1.386(13) yes
F(39) C(64) 1.282(15) yes
F(40) F(41) 0.520(10) yes
F(40) C(71) 1.336(8) yes
F(41) C(71) 1.352(9) yes
F(42) F(43) 0.504(11) yes
F(42) C(71) 1.389(8) yes
F(43) C(71) 1.313(9) yes
F(44) F(45) 0.606(9) yes
F(44) C(71) 1.337(8) yes
F(45) C(71) 1.373(9) yes
F(46) F(47) 0.702(16) yes
F(46) F(48) 1.535(17) yes
F(46) C(72) 1.686(12) yes
F(47) F(48) 0.840(18) yes
F(47) F(49) 1.506(17) yes
F(47) C(72) 1.280(12) yes
F(48) F(49) 0.683(17) yes
F(48) F(50) 1.364(16) yes
F(48) C(72) 1.194(13) yes
F(49) F(50) 0.859(16) yes
F(49) F(51) 1.706(16) yes
F(49) C(72) 1.349(13) yes
F(50) F(51) 0.854(16) yes
F(50) C(72) 1.282(14) yes
F(51) F(52) 1.580(17) yes
F(51) C(72) 1.593(14) yes
F(52) F(53) 0.642(17) yes
F(52) F(54) 0.615(19) yes
F(52) C(72) 1.237(14) yes
F(53) F(54) 0.39(2) yes
F(53) C(72) 1.467(14) yes
F(54) C(72) 1.21(2) yes
C(1) C(2) 1.417(7) yes
C(1) C(5) 1.445(6) yes
C(1) C(6) 1.486(7) yes
C(2) C(3) 1.440(6) yes
C(2) C(7) 1.495(7) yes
C(3) C(4) 1.421(6) yes
C(3) C(8) 1.504(7) yes
C(4) C(5) 1.427(6) yes
C(4) C(9) 1.505(6) yes
C(5) C(10) 1.487(7) yes
C(11) C(12) 1.410(6) yes
C(11) C(16) 1.411(6) yes
C(12) C(13) 1.396(6) yes
C(12) C(17) 1.503(6) yes
C(13) C(14) 1.381(6) yes
C(14) C(15) 1.374(7) yes
C(15) C(16) 1.388(6) yes
C(16) C(26) 1.489(6) yes
C(17) C(18) 1.404(6) yes
C(17) C(22) 1.407(6) yes
C(18) C(19) 1.395(6) yes
C(18) C(23) 1.499(6) yes
C(19) C(20) 1.385(7) yes
C(20) C(21) 1.367(7) yes
C(20) C(24) 1.524(7) yes
C(21) C(22) 1.383(7) yes
C(22) C(25) 1.519(7) yes
C(26) C(27) 1.411(7) yes
C(26) C(31) 1.402(7) yes
C(27) C(28) 1.391(9) yes
C(27) C(32) 1.499(8) yes
C(28) C(29) 1.356(11) yes
C(29) C(30) 1.402(12) yes
C(29) C(33) 1.514(11) yes
C(30) C(31) 1.390(8) yes
C(31) C(34) 1.500(8) yes
C(35) C(38) 0.406(18) yes
C(36) C(39) 0.788(18) yes
C(37) C(40) 0.70(2) yes
C(41) C(42) 1.406(6) yes
C(41) C(46) 1.392(5) yes
C(41) B(1) 1.635(6) yes
C(42) C(43) 1.381(6) yes
C(43) C(44) 1.382(6) yes
C(43) C(47) 1.488(6) yes
C(44) C(45) 1.373(6) yes
C(45) C(46) 1.408(6) yes
C(45) C(48) 1.494(7) yes
C(49) C(50) 1.402(6) yes
C(49) C(54) 1.397(5) yes
C(49) B(1) 1.641(6) yes
C(50) C(51) 1.370(6) yes
C(51) C(52) 1.403(6) yes
C(51) C(55) 1.488(7) yes
C(52) C(53) 1.369(7) yes
C(53) C(54) 1.383(6) yes
C(53) C(56) 1.499(7) yes
C(57) C(58) 1.396(5) yes
C(57) C(62) 1.411(5) yes
C(57) B(1) 1.638(6) yes
C(58) C(59) 1.379(6) yes
C(59) C(60) 1.392(5) yes
C(59) C(63) 1.504(6) yes
C(60) C(61) 1.394(6) yes
C(61) C(62) 1.381(6) yes
C(61) C(64) 1.477(6) yes
C(65) C(66) 1.396(5) yes
C(65) C(70) 1.401(6) yes
C(65) B(1) 1.646(6) yes
C(66) C(67) 1.386(6) yes
C(67) C(68) 1.381(6) yes
C(67) C(71) 1.476(6) yes
C(68) C(69) 1.377(6) yes
C(69) C(70) 1.383(7) yes
C(69) C(72) 1.506(9) yes
C(6) H(1) 0.970 no
C(6) H(2) 0.970 no
C(6) H(3) 0.970 no
C(7) H(4) 0.970 no
C(7) H(5) 0.970 no
C(7) H(6) 0.970 no
C(8) H(7) 0.970 no
C(8) H(8) 0.970 no
C(8) H(9) 0.970 no
C(9) H(10) 0.970 no
C(9) H(11) 0.970 no
C(9) H(12) 0.970 no
C(10) H(13) 0.970 no
C(10) H(14) 0.970 no
C(10) H(15) 0.970 no
C(13) H(16) 0.970 no
C(14) H(17) 0.970 no
C(15) H(18) 0.970 no
C(19) H(19) 0.970 no
C(21) H(20) 0.970 no
C(23) H(21) 0.970 no
C(23) H(22) 0.970 no
C(23) H(23) 0.970 no
C(24) H(24) 0.970 no
C(24) H(25) 0.970 no
C(24) H(26) 0.970 no
C(25) H(27) 0.970 no
C(25) H(28) 0.970 no
C(25) H(29) 0.970 no
C(28) H(30) 0.970 no
C(30) H(31) 0.970 no
C(32) H(32) 0.970 no
C(32) H(33) 0.970 no
C(32) H(34) 0.970 no
C(33) H(35) 0.970 no
C(33) H(36) 0.970 no
C(33) H(37) 0.970 no
C(34) H(38) 0.970 no
C(34) H(39) 0.970 no
C(34) H(40) 0.970 no
C(42) H(41) 0.970 no
C(44) H(42) 0.970 no
C(46) H(43) 0.970 no
C(50) H(44) 0.970 no
C(52) H(45) 0.970 no
C(54) H(46) 0.970 no
C(58) H(47) 0.970 no
C(60) H(48) 0.970 no
C(62) H(49) 0.970 no
C(66) H(50) 0.970 no
C(68) H(51) 0.970 no
C(70) H(52) 0.970 no

loop_
_geom_contact_atom_site_label_1
_geom_contact_atom_site_label_2
_geom_contact_distance
_geom_contact_site_symmetry_2
F(1) F(22) 3.011(17) 4_575
F(1) F(23) 2.821(12) 4_575
F(1) F(24) 3.058(13) 4_575
F(1) F(42) 3.353(9) 4_575
F(1) F(43) 3.355(10) 4_575
F(1) F(44) 3.265(9) 2_556
F(1) F(45) 3.290(10) 2_556
F(1) C(36) 3.182(12) 2_556
F(1) C(39) 3.499(15) 2_556
F(2) F(22) 3.329(18) 4_575
F(2) F(23) 3.107(13) 4_575
F(2) F(24) 3.358(14) 4_575
F(2) F(42) 3.037(10) 4_575
F(2) F(43) 3.021(11) 4_575
F(2) F(44) 3.073(11) 2_556
F(2) F(45) 3.182(11) 2_556
F(2) C(36) 3.565(13) 2_556
F(3) F(42) 3.335(9) 4_575
F(3) F(43) 3.346(10) 4_575
F(3) F(51) 3.554(13) 2_556
F(3) F(52) 3.556(12) 2_556
F(3) C(28) 3.415(9) 1_565
F(4) F(51) 3.052(13) 2_556
F(4) F(52) 2.992(12) 2_556
F(4) F(53) 3.251(14) 2_556
F(4) F(54) 3.512(16) 2_556
F(4) C(6) 3.316(10) 1_565
F(5) F(52) 2.850(14) 2_556
F(5) F(53) 2.745(14) 2_556
F(5) F(54) 3.103(18) 2_556
F(5) C(36) 3.430(13) 2_556
F(5) C(39) 3.514(16) 2_556
F(6) F(52) 3.180(13) 2_556
F(6) F(53) 3.015(14) 2_556
F(6) F(54) 3.388(18) 2_556
F(6) C(36) 3.050(13) 2_556
F(6) C(39) 3.123(16) 2_556
F(7) F(28) 2.975(11) 4_575
F(7) F(41) 3.292(14) 4_575
F(7) C(32) 3.595(13) 1_565
F(8) F(28) 3.014(9) 4_575
F(8) F(41) 3.298(13) 4_575
F(8) F(42) 3.516(11) 4_575
F(9) F(28) 3.100(11) 4_575
F(9) C(54) 3.540(12) 4_575
F(10) F(28) 3.391(13) 4_575
F(10) C(52) 3.439(14) 4_575
F(11) F(28) 3.515(10) 4_575
F(12) F(28) 3.414(11) 4_575
F(12) C(21) 3.592(12) 2_557
F(13) F(28) 3.323(13) 4_575
F(13) C(21) 3.570(14) 2_557
F(14) F(28) 3.511(12) 4_575
F(14) F(30) 3.508(13) 2_557
F(15) F(28) 3.172(12) 4_575
F(16) F(37) 3.297(13) 2_557
F(16) F(38) 3.085(12) 2_557
F(16) F(39) 3.383(16) 2_557
F(16) C(2) 3.425(6) 1_565
F(16) C(7) 3.491(7) 1_565
F(17) F(34) 3.224(10) 4_475
F(17) F(35) 3.061(9) 4_475
F(17) F(36) 3.328(11) 4_475
F(17) F(37) 3.512(13) 2_557
F(17) F(38) 3.289(12) 2_557
F(17) F(39) 3.425(15) 2_557
F(17) C(13) 3.379(5) 2_557
F(17) C(14) 3.406(5) 2_557
F(18) F(32) 3.287(10) 4_475
F(18) F(33) 2.907(10) 4_475
F(18) F(34) 2.706(10) 4_475
F(18) F(35) 2.991(10) 4_475
F(18) F(36) 3.221(12) 4_475
F(18) F(37) 3.242(12) 2_557
F(18) F(38) 3.296(12) 2_557
F(18) C(2) 3.527(5) 1_565
F(18) C(3) 3.006(5) 1_565
F(18) C(4) 3.204(5) 1_565
F(18) C(8) 3.232(6) 1_565
F(18) C(9) 3.571(7) 1_565
F(19) F(46) 3.000(15) 4_475
F(19) F(47) 2.868(16) 4_475
F(19) F(48) 2.928(16) 4_475
F(19) F(49) 3.316(16) 4_475
F(19) C(10) 3.153(13) 1_565
F(20) F(46) 3.509(13) 4_475
F(20) F(47) 3.280(13) 4_475
F(20) F(48) 3.202(14) 4_475
F(20) F(49) 3.484(14) 4_475
F(20) C(10) 3.231(10) 1_565
F(21) C(10) 3.421(12) 1_565
F(21) C(38) 3.569(16) 3_576
F(22) F(1) 3.011(17) 4_475
F(22) F(2) 3.329(18) 4_475
F(23) F(1) 2.821(12) 4_475
F(23) F(2) 3.107(13) 4_475
F(23) C(43) 3.332(12) 4_475
F(23) C(44) 3.188(12) 4_475
F(24) F(1) 3.058(13) 4_475
F(24) F(2) 3.358(14) 4_475
F(24) C(43) 3.172(12) 4_475
F(24) C(44) 3.043(13) 4_475
F(24) C(45) 3.415(12) 4_475
F(25) F(47) 3.446(18) 4_475
F(25) F(48) 3.348(18) 4_475
F(25) F(49) 3.577(17) 4_475
F(25) C(41) 3.424(13) 4_475
F(25) C(42) 3.450(13) 4_475
F(25) C(43) 3.447(14) 4_475
F(25) C(44) 3.416(14) 4_475
F(25) C(45) 3.380(14) 4_475
F(25) C(46) 3.383(14) 4_475
F(26) F(46) 3.245(15) 4_475
F(26) F(47) 3.180(16) 4_475
F(26) F(48) 3.216(16) 4_475
F(26) F(49) 3.542(15) 4_475
F(26) C(41) 3.562(11) 4_475
F(26) C(46) 3.533(11) 4_475
F(26) C(70) 3.471(10) 4_475
F(27) F(46) 2.783(17) 4_475
F(27) F(47) 2.742(18) 4_475
F(27) F(48) 2.866(18) 4_475
F(27) F(49) 3.282(18) 4_475
F(28) F(7) 2.975(11) 4_475
F(28) F(8) 3.014(9) 4_475
F(28) F(9) 3.100(11) 4_475
F(28) F(10) 3.391(13) 4_475
F(28) F(11) 3.515(10) 4_475
F(28) F(12) 3.414(11) 4_475
F(28) F(13) 3.323(13) 4_475
F(28) F(14) 3.511(12) 4_475
F(28) F(15) 3.172(12) 4_475
F(28) C(19) 3.323(5) .
F(28) C(20) 3.566(6) .
F(28) C(24) 3.335(6) .
F(28) C(24) 3.400(6) 3_577
F(28) C(48) 3.535(6) 4_475
F(29) C(7) 3.367(6) 2_557
F(29) C(13) 3.562(6) 2_557
F(29) C(14) 3.483(6) 2_557
F(29) C(24) 3.305(6) 3_577
F(29) C(25) 3.477(6) 2_557
F(30) F(14) 3.508(13) 2_547
F(30) C(7) 3.293(6) 2_557
F(30) C(19) 3.394(5) .
F(30) C(20) 3.284(6) .
F(30) C(24) 3.538(6) .
F(31) C(9) 3.503(13) 4_565
F(31) C(13) 3.357(13) .
F(31) C(14) 3.451(14) .
F(32) F(18) 3.287(10) 4_575
F(32) C(9) 3.328(11) 4_565
F(33) F(18) 2.907(10) 4_575
F(33) C(9) 3.414(13) 4_565
F(34) F(17) 3.224(10) 4_575
F(34) F(18) 2.706(10) 4_575
F(34) C(52) 3.588(12) 4_575
F(34) C(55) 3.433(10) 4_575
F(35) F(17) 3.061(9) 4_575
F(35) F(18) 2.991(10) 4_575
F(35) C(55) 3.553(10) 4_575
F(36) F(17) 3.328(11) 4_575
F(36) F(18) 3.221(12) 4_575
F(37) F(16) 3.297(13) 2_547
F(37) F(17) 3.512(13) 2_547
F(37) F(18) 3.242(12) 2_547
F(38) F(16) 3.085(12) 2_547
F(38) F(17) 3.289(12) 2_547
F(38) F(18) 3.296(12) 2_547
F(38) C(13) 3.456(13) .
F(38) C(55) 3.501(13) 2_547
F(39) F(16) 3.383(16) 2_547
F(39) F(17) 3.425(15) 2_547
F(39) C(13) 3.135(15) .
F(39) C(14) 3.445(15) .
F(40) C(19) 3.579(8) .
F(40) C(23) 3.378(7) .
F(40) C(32) 3.594(8) 4_465
F(40) C(37) 3.324(12) .
F(40) C(40) 3.181(18) .
F(41) F(7) 3.292(14) 4_475
F(41) F(8) 3.298(13) 4_475
F(41) C(32) 3.443(9) 4_465
F(42) F(1) 3.353(9) 4_475
F(42) F(2) 3.037(10) 4_475
F(42) F(3) 3.335(9) 4_475
F(42) F(8) 3.516(11) 4_475
F(42) C(33) 3.532(11) 2_556
F(42) C(44) 3.424(8) 4_475
F(43) F(1) 3.355(10) 4_475
F(43) F(2) 3.021(11) 4_475
F(43) F(3) 3.346(10) 4_475
F(43) C(33) 3.273(12) 2_556
F(44) F(1) 3.265(9) 2_546
F(44) F(2) 3.073(11) 2_546
F(44) C(40) 3.411(18) .
F(45) F(1) 3.290(10) 2_546
F(45) F(2) 3.182(11) 2_546
F(45) C(36) 3.569(13) .
F(45) C(37) 3.371(13) .
F(45) C(40) 2.896(18) .
F(46) F(19) 3.000(15) 4_575
F(46) F(20) 3.509(13) 4_575
F(46) F(26) 3.245(15) 4_575
F(46) F(27) 2.783(17) 4_575
F(46) C(34) 3.216(12) .
F(47) F(19) 2.868(15) 4_575
F(47) F(20) 3.280(13) 4_575
F(47) F(25) 3.446(18) 4_575
F(47) F(26) 3.180(16) 4_575
F(47) F(27) 2.742(18) 4_575
F(48) F(19) 2.928(16) 4_575
F(48) F(20) 3.202(14) 4_575
F(48) F(25) 3.348(18) 4_575
F(48) F(26) 3.216(16) 4_575
F(48) F(27) 2.866(18) 4_575
F(48) C(38) 3.464(18) 2_556
F(49) F(19) 3.316(16) 4_575
F(49) F(20) 3.484(14) 4_575
F(49) F(25) 3.577(17) 4_575
F(49) F(26) 3.542(15) 4_575
F(49) F(27) 3.282(18) 4_575
F(49) C(35) 3.516(18) 2_556
F(49) C(38) 3.144(18) 2_556
F(49) C(39) 3.098(18) 2_556
F(50) C(38) 3.330(18) 2_556
F(50) C(39) 2.948(18) 2_556
F(51) F(3) 3.554(13) 2_546
F(51) F(4) 3.052(13) 2_546
F(51) C(10) 3.504(13) 2_556
F(51) C(39) 3.181(18) 2_556
F(52) F(3) 3.556(12) 2_546
F(52) F(4) 2.992(12) 2_546
F(52) F(5) 2.850(14) 2_546
F(52) F(6) 3.180(14) 2_546
F(52) C(10) 3.587(12) 2_556
F(53) F(4) 3.251(14) 2_546
F(53) F(5) 2.745(14) 2_546
F(53) F(6) 3.015(14) 2_546
F(53) C(34) 3.397(13) .
F(54) F(4) 3.512(16) 2_546
F(54) F(5) 3.103(18) 2_546
F(54) F(6) 3.388(18) 2_546
F(54) C(34) 3.481(18) .
C(2) F(16) 3.425(6) 1_545
C(2) F(18) 3.527(5) 1_545
C(3) F(18) 3.006(5) 1_545
C(4) F(18) 3.204(5) 1_545
C(6) F(4) 3.316(10) 1_545
C(6) C(43) 3.574(7) 1_545
C(6) C(44) 3.552(7) 1_545
C(7) F(16) 3.491(7) 1_545
C(7) F(29) 3.367(6) 2_547
C(7) F(30) 3.293(6) 2_547
C(8) F(18) 3.232(6) 1_545
C(9) F(18) 3.571(7) 1_545
C(9) F(31) 3.503(13) 4_465
C(9) F(32) 3.328(11) 4_465
C(9) F(33) 3.414(13) 4_465
C(10) F(19) 3.153(13) 1_545
C(10) F(20) 3.231(10) 1_545
C(10) F(21) 3.421(12) 1_545
C(10) F(51) 3.504(13) 2_546
C(10) F(52) 3.587(12) 2_546
C(13) F(17) 3.379(5) 2_547
C(13) F(29) 3.562(6) 2_547
C(13) F(31) 3.357(13) .
C(13) F(38) 3.456(13) .
C(13) F(39) 3.135(15) .
C(14) F(17) 3.406(5) 2_547
C(14) F(29) 3.483(6) 2_547
C(14) F(31) 3.451(14) .
C(14) F(39) 3.445(15) .
C(19) F(28) 3.323(5) .
C(19) F(30) 3.394(5) .
C(19) F(40) 3.579(8) .
C(20) F(28) 3.566(6) .
C(20) F(30) 3.284(6) .
C(21) F(12) 3.592(12) 2_547
C(21) F(13) 3.570(14) 2_547
C(23) F(40) 3.378(7) .
C(24) F(28) 3.335(6) .
C(24) F(28) 3.400(6) 3_577
C(24) F(29) 3.305(6) 3_577
C(24) F(30) 3.538(6) .
C(25) F(29) 3.477(6) 2_547
C(26) C(37) 3.597(11) 4_565
C(27) C(37) 3.370(11) 4_565
C(28) F(3) 3.415(9) 1_545
C(28) C(37) 3.379(12) 4_565
C(28) C(40) 3.530(16) 4_565
C(29) C(37) 3.583(12) 4_565
C(32) F(7) 3.595(13) 1_545
C(32) F(40) 3.594(8) 4_565
C(32) F(41) 3.443(9) 4_565
C(33) F(42) 3.532(11) 2_546
C(33) F(43) 3.273(12) 2_546
C(33) C(67) 3.538(9) 2_546
C(34) F(46) 3.216(12) .
C(34) F(53) 3.397(13) .
C(34) F(54) 3.481(18) .
C(35) F(49) 3.516(18) 2_546
C(36) F(1) 3.182(12) 2_546
C(36) F(2) 3.565(13) 2_546
C(36) F(5) 3.430(13) 2_546
C(36) F(6) 3.050(13) 2_546
C(36) F(45) 3.569(13) .
C(37) F(40) 3.324(12) .
C(37) F(45) 3.371(13) .
C(37) C(26) 3.597(11) 4_465
C(37) C(27) 3.370(11) 4_465
C(37) C(28) 3.379(12) 4_465
C(37) C(29) 3.583(12) 4_465
C(38) F(21) 3.569(16) 3_576
C(38) F(48) 3.464(18) 2_546
C(38) F(49) 3.144(18) 2_546
C(38) F(50) 3.330(18) 2_546
C(39) F(1) 3.499(15) 2_546
C(39) F(5) 3.514(16) 2_546
C(39) F(6) 3.123(16) 2_546
C(39) F(49) 3.098(18) 2_546
C(39) F(50) 2.948(18) 2_546
C(39) F(51) 3.181(18) 2_546
C(40) F(40) 3.181(18) .
C(40) F(44) 3.411(18) .
C(40) F(45) 2.896(18) .
C(40) C(28) 3.530(16) 4_465
C(41) F(25) 3.424(13) 4_575
C(41) F(26) 3.562(11) 4_575
C(42) F(25) 3.450(13) 4_575
C(43) F(23) 3.332(11) 4_575
C(43) F(24) 3.172(12) 4_575
C(43) F(25) 3.447(14) 4_575
C(43) C(6) 3.574(7) 1_565
C(44) F(23) 3.188(12) 4_575
C(44) F(24) 3.043(13) 4_575
C(44) F(25) 3.416(14) 4_575
C(44) F(42) 3.424(8) 4_575
C(44) C(6) 3.552(7) 1_565
C(45) F(24) 3.415(12) 4_575
C(45) F(25) 3.380(14) 4_575
C(46) F(25) 3.383(14) 4_575
C(46) F(26) 3.533(11) 4_575
C(48) F(28) 3.535(6) 4_575
C(52) F(10) 3.439(14) 4_475
C(52) F(34) 3.588(12) 4_475
C(54) F(9) 3.540(12) 4_475
C(55) F(34) 3.433(10) 4_475
C(55) F(35) 3.553(10) 4_475
C(55) F(38) 3.501(13) 2_557
C(67) C(33) 3.538(9) 2_556
C(70) F(26) 3.471(10) 4_575
F(1) H(37) 3.115 3_676
F(1) H(51) 3.521 2_556
F(2) H(37) 3.182 3_676
F(2) H(51) 3.305 2_556
F(3) H(1) 2.971 1_565
F(3) H(3) 3.430 1_565
F(3) H(30) 2.671 1_565
F(3) H(36) 3.114 1_565
F(3) H(51) 3.025 2_556
F(4) H(1) 2.568 1_565
F(4) H(3) 3.258 1_565
F(4) H(30) 3.018 1_565
F(4) H(36) 3.328 1_565
F(4) H(51) 2.889 2_556
F(5) H(1) 3.495 1_565
F(5) H(51) 2.932 2_556
F(6) H(51) 3.035 2_556
F(7) H(19) 3.426 4_575
F(7) H(26) 3.457 4_575
F(7) H(32) 3.455 1_565
F(7) H(33) 2.943 1_565
F(7) H(47) 3.586 4_575
F(7) H(50) 3.434 4_575
F(8) H(33) 3.435 1_565
F(8) H(47) 3.161 4_575
F(8) H(50) 2.981 4_575
F(9) H(47) 2.859 4_575
F(9) H(50) 2.915 4_575
F(10) H(47) 3.272 4_575
F(11) H(20) 3.074 2_557
F(12) H(20) 2.721 2_557
F(12) H(25) 3.537 2_557
F(13) H(20) 2.929 2_557
F(13) H(24) 3.332 2_557
F(14) H(2) 3.259 1_565
F(14) H(20) 3.316 2_557
F(14) H(24) 3.420 2_557
F(14) H(26) 3.479 4_575
F(14) H(33) 3.383 1_565
F(15) H(2) 3.440 1_565
F(15) H(24) 3.590 2_557
F(15) H(26) 3.220 4_575
F(15) H(33) 3.053 1_565
F(16) H(6) 2.860 1_565
F(16) H(16) 2.933 2_557
F(16) H(48) 3.266 2_557
F(17) H(16) 2.708 2_557
F(17) H(17) 2.783 2_557
F(18) H(9) 2.657 1_565
F(18) H(10) 3.504 1_565
F(18) H(11) 3.362 1_565
F(19) H(11) 3.157 1_565
F(19) H(13) 2.508 1_565
F(19) H(14) 2.940 1_565
F(20) H(13) 2.690 1_565
F(20) H(14) 2.889 1_565
F(21) H(13) 3.009 1_565
F(21) H(14) 2.947 1_565
F(22) H(35) 3.529 2_556
F(22) H(37) 3.126 2_556
F(23) H(37) 3.303 2_556
F(23) H(42) 3.238 4_475
F(24) H(42) 3.255 4_475
F(24) H(52) 3.503 4_475
F(25) H(49) 3.389 4_475
F(25) H(52) 2.670 4_475
F(26) H(11) 3.445 1_565
F(26) H(49) 3.074 4_475
F(26) H(52) 2.598 4_475
F(27) H(11) 2.938 1_565
F(27) H(13) 3.255 1_565
F(27) H(52) 2.934 4_475
F(28) H(19) 2.899 .
F(28) H(24) 2.793 .
F(28) H(24) 2.947 3_577
F(28) H(25) 3.006 3_577
F(28) H(26) 3.289 .
F(29) H(4) 3.015 2_557
F(29) H(5) 3.223 2_557
F(29) H(6) 3.307 2_557
F(29) H(17) 3.550 2_557
F(29) H(24) 3.444 3_577
F(29) H(25) 2.618 3_577
F(29) H(26) 3.383 3_577
F(29) H(27) 3.286 2_557
F(29) H(29) 2.818 2_557
F(30) H(4) 3.552 2_557
F(30) H(5) 2.975 2_557
F(30) H(6) 2.865 2_557
F(30) H(19) 3.576 .
F(30) H(24) 2.903 .
F(30) H(24) 3.489 3_577
F(31) H(9) 3.568 4_565
F(31) H(10) 2.858 4_565
F(31) H(11) 3.256 4_565
F(31) H(16) 3.469 .
F(31) H(21) 2.996 .
F(31) H(23) 3.539 .
F(31) H(40) 3.371 .
F(32) H(9) 3.489 4_565
F(32) H(10) 2.807 4_565
F(32) H(11) 2.960 4_565
F(32) H(21) 3.390 .
F(32) H(45) 3.295 4_575
F(33) H(10) 3.035 4_565
F(33) H(11) 2.919 4_565
F(33) H(45) 2.778 4_575
F(34) H(45) 2.823 4_575
F(35) H(8) 3.559 2_557
F(35) H(45) 3.341 4_575
F(36) H(8) 3.176 2_557
F(36) H(9) 3.186 2_557
F(37) H(8) 3.415 2_557
F(37) H(9) 3.320 2_557
F(37) H(16) 3.487 .
F(38) H(16) 3.003 .
F(39) H(16) 2.810 .
F(39) H(17) 3.403 .
F(39) H(21) 3.597 .
F(40) H(19) 2.876 .
F(40) H(22) 2.436 .
F(40) H(30) 3.146 4_465
F(40) H(32) 3.012 4_465
F(40) H(33) 3.480 4_465
F(41) H(19) 2.867 .
F(41) H(22) 2.716 .
F(41) H(30) 3.052 4_465
F(41) H(32) 2.927 4_465
F(41) H(33) 3.206 4_465
F(41) H(42) 3.316 4_475
F(42) H(30) 3.044 4_465
F(42) H(36) 3.200 2_556
F(42) H(37) 3.206 2_556
F(42) H(42) 2.516 4_475
F(43) H(30) 3.000 4_465
F(43) H(35) 3.481 2_556
F(43) H(36) 2.851 2_556
F(43) H(37) 2.986 2_556
F(43) H(42) 2.902 4_475
F(44) H(30) 3.161 4_465
F(44) H(36) 3.009 2_556
F(44) H(36) 3.565 4_465
F(44) H(37) 3.267 4_465
F(45) H(22) 3.554 .
F(45) H(30) 3.230 4_465
F(45) H(36) 3.505 2_556
F(45) H(37) 3.375 4_465
F(46) H(11) 3.269 4_565
F(46) H(12) 3.500 4_565
F(46) H(38) 3.451 .
F(46) H(39) 2.437 .
F(46) H(40) 3.349 .
F(47) H(39) 3.033 .
F(48) H(15) 3.540 2_556
F(49) H(15) 3.288 2_556
F(50) H(15) 2.784 2_556
F(51) H(15) 2.537 2_556
F(52) H(15) 2.766 2_556
F(52) H(39) 3.285 .
F(53) H(15) 3.234 2_556
F(53) H(31) 3.559 .
F(53) H(38) 3.242 .
F(53) H(39) 2.685 .
F(54) H(15) 3.128 2_556
F(54) H(38) 3.408 .
F(54) H(39) 2.706 .
C(4) H(45) 3.533 1_545
C(7) H(48) 3.254 2_547
C(8) H(17) 3.453 4_465
C(8) H(18) 3.497 4_465
C(9) H(39) 3.539 4_465
C(9) H(40) 3.149 4_465
C(9) H(45) 3.341 1_545
C(14) H(7) 3.475 4_565
C(14) H(25) 3.390 4_565
C(15) H(7) 3.289 4_565
C(15) H(10) 3.334 4_565
C(15) H(25) 3.485 4_565
C(19) H(32) 3.310 4_465
C(20) H(32) 3.494 4_465
C(24) H(18) 3.587 4_465
C(24) H(24) 3.423 3_577
C(24) H(32) 3.187 4_465
C(24) H(34) 3.476 4_465
C(32) H(26) 2.879 4_565
C(34) H(10) 3.566 4_565
C(34) H(12) 3.227 4_565
C(35) H(31) 3.553 4_465
C(37) H(18) 3.465 4_465
C(37) H(32) 3.417 4_465
C(42) H(1) 3.348 1_565
C(43) H(1) 2.998 1_565
C(43) H(2) 3.371 1_565
C(44) H(1) 3.321 1_565
C(44) H(2) 3.150 1_565
C(44) H(33) 3.391 1_565
C(45) H(2) 3.166 1_565
C(46) H(2) 3.434 1_565
C(47) H(1) 3.271 1_565
C(47) H(51) 3.384 2_556
C(52) H(11) 3.223 1_565
C(52) H(14) 3.221 1_565
C(53) H(14) 2.971 1_565
C(54) H(14) 3.252 1_565
C(55) H(16) 3.409 2_557
C(56) H(13) 3.498 1_565
C(56) H(14) 3.401 1_565
C(57) H(21) 3.461 .
C(57) H(28) 3.451 2_557
C(58) H(21) 3.472 .
C(58) H(28) 3.479 2_557
C(58) H(29) 3.551 2_557
C(59) H(6) 3.559 2_557
C(59) H(21) 3.193 .
C(59) H(27) 3.318 2_557
C(59) H(28) 3.566 2_557
C(59) H(29) 3.429 2_557
C(60) H(6) 3.001 2_557
C(60) H(21) 2.868 .
C(60) H(27) 3.118 2_557
C(61) H(21) 2.811 .
C(61) H(27) 3.480 2_557
C(61) H(28) 3.523 2_557
C(62) H(21) 3.110 .
C(62) H(28) 3.440 2_557
C(63) H(6) 3.396 2_557
C(63) H(19) 3.520 .
C(63) H(24) 3.434 .
C(63) H(24) 3.545 3_577
C(63) H(25) 3.285 3_577
C(64) H(21) 3.498 .
C(66) H(22) 3.269 .
C(66) H(35) 3.385 2_556
C(67) H(22) 3.009 .
C(67) H(35) 3.259 2_556
C(67) H(36) 3.024 2_556
C(68) H(22) 3.500 .
C(68) H(35) 3.369 2_556
C(68) H(36) 2.950 2_556
C(69) H(35) 3.576 2_556
C(71) H(22) 3.196 .
C(71) H(30) 3.378 4_465
C(71) H(36) 3.250 2_556
C(72) H(15) 3.461 2_556
C(72) H(39) 3.428 .
H(1) F(3) 2.971 1_545
H(1) F(4) 2.568 1_545
H(1) F(5) 3.495 1_545
H(1) C(42) 3.348 1_545
H(1) C(43) 2.998 1_545
H(1) C(44) 3.321 1_545
H(1) C(47) 3.271 1_545
H(2) F(14) 3.259 1_545
H(2) F(15) 3.440 1_545
H(2) C(43) 3.371 1_545
H(2) C(44) 3.150 1_545
H(2) C(45) 3.166 1_545
H(2) C(46) 3.434 1_545
H(2) H(42) 3.527 1_545
H(3) F(3) 3.430 1_545
H(3) F(4) 3.258 1_545
H(4) F(29) 3.015 2_547
H(4) F(30) 3.552 2_547
H(4) H(48) 3.528 2_547
H(5) F(29) 3.223 2_547
H(5) F(30) 2.975 2_547
H(6) F(16) 2.860 1_545
H(6) F(29) 3.307 2_547
H(6) F(30) 2.865 2_547
H(6) C(59) 3.559 2_547
H(6) C(60) 3.001 2_547
H(6) C(63) 3.396 2_547
H(6) H(48) 2.338 2_547
H(7) C(14) 3.475 4_465
H(7) C(15) 3.289 4_465
H(7) H(17) 3.031 4_465
H(7) H(18) 2.629 4_465
H(8) F(35) 3.559 2_547
H(8) F(36) 3.176 2_547
H(8) F(37) 3.415 2_547
H(9) F(18) 2.657 1_545
H(9) F(31) 3.568 4_465
H(9) F(32) 3.489 4_465
H(9) F(36) 3.186 2_547
H(9) F(37) 3.320 2_547
H(9) H(17) 3.051 4_465
H(9) H(18) 3.579 4_465
H(10) F(18) 3.504 1_545
H(10) F(31) 2.858 4_465
H(10) F(32) 2.807 4_465
H(10) F(33) 3.035 4_465
H(10) C(15) 3.334 4_465
H(10) C(34) 3.566 4_465
H(10) H(18) 3.152 4_465
H(10) H(40) 2.797 4_465
H(11) F(18) 3.362 1_545
H(11) F(19) 3.157 1_545
H(11) F(26) 3.445 1_545
H(11) F(27) 2.938 1_545
H(11) F(31) 3.256 4_465
H(11) F(32) 2.960 4_465
H(11) F(33) 2.919 4_465
H(11) F(46) 3.269 4_465
H(11) C(52) 3.223 1_545
H(11) H(39) 3.578 4_465
H(11) H(40) 3.303 4_465
H(11) H(45) 2.539 1_545
H(12) F(46) 3.500 4_465
H(12) C(34) 3.227 4_465
H(12) H(39) 2.907 4_465
H(12) H(40) 2.845 4_465
H(13) F(19) 2.508 1_545
H(13) F(20) 2.690 1_545
H(13) F(21) 3.009 1_545
H(13) F(27) 3.255 1_545
H(13) C(56) 3.498 1_545
H(14) F(19) 2.940 1_545
H(14) F(20) 2.889 1_545
H(14) F(21) 2.947 1_545
H(14) C(52) 3.221 1_545
H(14) C(53) 2.971 1_545
H(14) C(54) 3.252 1_545
H(14) C(56) 3.401 1_545
H(15) F(48) 3.540 2_546
H(15) F(49) 3.288 2_546
H(15) F(50) 2.784 2_546
H(15) F(51) 2.537 2_546
H(15) F(52) 2.766 2_546
H(15) F(53) 3.234 2_546
H(15) F(54) 3.128 2_546
H(15) C(72) 3.461 2_546
H(16) F(16) 2.933 2_547
H(16) F(17) 2.708 2_547
H(16) F(31) 3.469 .
H(16) F(37) 3.487 .
H(16) F(38) 3.003 .
H(16) F(39) 2.810 .
H(16) C(55) 3.409 2_547
H(17) F(17) 2.783 2_547
H(17) F(29) 3.550 2_547
H(17) F(39) 3.403 .
H(17) C(8) 3.453 4_565
H(17) H(7) 3.031 4_565
H(17) H(9) 3.051 4_565
H(17) H(25) 3.071 4_565
H(18) C(8) 3.497 4_565
H(18) C(24) 3.587 4_565
H(18) C(37) 3.465 4_565
H(18) H(7) 2.629 4_565
H(18) H(9) 3.579 4_565
H(18) H(10) 3.152 4_565
H(18) H(25) 3.252 4_565
H(18) H(26) 3.367 4_565
H(19) F(7) 3.426 4_475
H(19) F(28) 2.899 .
H(19) F(30) 3.576 .
H(19) F(40) 2.876 .
H(19) F(41) 2.867 .
H(19) C(63) 3.520 .
H(19) H(32) 2.825 4_465
H(20) F(11) 3.074 2_547
H(20) F(12) 2.721 2_547
H(20) F(13) 2.929 2_547
H(20) F(14) 3.316 2_547
H(21) F(31) 2.996 .
H(21) F(32) 3.390 .
H(21) F(39) 3.597 .
H(21) C(57) 3.461 .
H(21) C(58) 3.472 .
H(21) C(59) 3.193 .
H(21) C(60) 2.868 .
H(21) C(61) 2.811 .
H(21) C(62) 3.110 .
H(21) C(64) 3.498 .
H(21) H(48) 3.263 .
H(22) F(40) 2.436 .
H(22) F(41) 2.716 .
H(22) F(45) 3.554 .
H(22) C(66) 3.269 .
H(22) C(67) 3.009 .
H(22) C(68) 3.500 .
H(22) C(71) 3.196 .
H(22) H(50) 3.456 .
H(23) F(31) 3.539 .
H(24) F(13) 3.332 2_547
H(24) F(14) 3.420 2_547
H(24) F(15) 3.590 2_547
H(24) F(28) 2.793 .
H(24) F(28) 2.947 3_577
H(24) F(29) 3.444 3_577
H(24) F(30) 2.903 .
H(24) F(30) 3.489 3_577
H(24) C(24) 3.423 3_577
H(24) C(63) 3.434 .
H(24) C(63) 3.545 3_577
H(24) H(24) 2.541 3_577
H(24) H(26) 3.589 3_577
H(25) F(12) 3.537 2_547
H(25) F(28) 3.006 3_577
H(25) F(29) 2.618 3_577
H(25) C(14) 3.390 4_465
H(25) C(15) 3.485 4_465
H(25) C(63) 3.285 3_577
H(25) H(17) 3.071 4_465
H(25) H(18) 3.252 4_465
H(25) H(32) 3.537 4_465
H(25) H(34) 3.518 4_465
H(26) F(7) 3.457 4_475
H(26) F(14) 3.479 4_475
H(26) F(15) 3.220 4_475
H(26) F(28) 3.289 .
H(26) F(29) 3.383 3_577
H(26) C(32) 2.879 4_465
H(26) H(18) 3.367 4_465
H(26) H(24) 3.589 3_577
H(26) H(32) 2.362 4_465
H(26) H(33) 3.240 4_465
H(26) H(34) 2.640 4_465
H(27) F(29) 3.286 2_547
H(27) C(59) 3.318 2_547
H(27) C(60) 3.118 2_547
H(27) C(61) 3.480 2_547
H(27) H(48) 3.289 2_547
H(28) C(57) 3.451 2_547
H(28) C(58) 3.479 2_547
H(28) C(59) 3.566 2_547
H(28) C(61) 3.523 2_547
H(28) C(62) 3.440 2_547
H(28) H(43) 2.832 2_547
H(28) H(44) 3.131 2_547
H(29) F(29) 2.818 2_547
H(29) C(58) 3.551 2_547
H(29) C(59) 3.429 2_547
H(29) H(44) 3.316 2_547
H(30) F(3) 2.671 1_545
H(30) F(4) 3.018 1_545
H(30) F(40) 3.146 4_565
H(30) F(41) 3.052 4_565
H(30) F(42) 3.044 4_565
H(30) F(43) 3.000 4_565
H(30) F(44) 3.161 4_565
H(30) F(45) 3.230 4_565
H(30) C(71) 3.378 4_565
H(30) H(42) 3.373 1_545
H(31) F(53) 3.559 .
H(31) C(35) 3.553 4_565
H(32) F(7) 3.455 1_545
H(32) F(40) 3.012 4_565
H(32) F(41) 2.927 4_565
H(32) C(19) 3.310 4_565
H(32) C(20) 3.494 4_565
H(32) C(24) 3.187 4_565
H(32) C(37) 3.417 4_565
H(32) H(19) 2.825 4_565
H(32) H(25) 3.537 4_565
H(32) H(26) 2.362 4_565
H(33) F(7) 2.943 1_545
H(33) F(8) 3.435 1_545
H(33) F(14) 3.383 1_545
H(33) F(15) 3.053 1_545
H(33) F(40) 3.480 4_565
H(33) F(41) 3.206 4_565
H(33) C(44) 3.391 1_545
H(33) H(26) 3.240 4_565
H(33) H(42) 2.881 1_545
H(34) C(24) 3.476 4_565
H(34) H(25) 3.518 4_565
H(34) H(26) 2.640 4_565
H(35) F(22) 3.529 2_546
H(35) F(43) 3.481 2_546
H(35) C(66) 3.385 2_546
H(35) C(67) 3.259 2_546
H(35) C(68) 3.369 2_546
H(35) C(69) 3.576 2_546
H(35) H(46) 2.994 2_546
H(36) F(3) 3.114 1_545
H(36) F(4) 3.328 1_545
H(36) F(42) 3.200 2_546
H(36) F(43) 2.851 2_546
H(36) F(44) 3.009 2_546
H(36) F(44) 3.565 4_565
H(36) F(45) 3.505 2_546
H(36) C(67) 3.024 2_546
H(36) C(68) 2.950 2_546
H(36) C(71) 3.250 2_546
H(36) H(51) 2.974 2_546
H(37) F(1) 3.115 3_676
H(37) F(2) 3.182 3_676
H(37) F(22) 3.126 2_546
H(37) F(23) 3.303 2_546
H(37) F(42) 3.206 2_546
H(37) F(43) 2.986 2_546
H(37) F(44) 3.267 4_565
H(37) F(45) 3.375 4_565
H(38) F(46) 3.451 .
H(38) F(53) 3.242 .
H(38) F(54) 3.408 .
H(39) F(46) 2.437 .
H(39) F(47) 3.033 .
H(39) F(52) 3.285 .
H(39) F(53) 2.685 .
H(39) F(54) 2.706 .
H(39) C(9) 3.539 4_565
H(39) C(72) 3.428 .
H(39) H(11) 3.578 4_565
H(39) H(12) 2.907 4_565
H(40) F(31) 3.371 .
H(40) F(46) 3.349 .
H(40) C(9) 3.149 4_565
H(40) H(10) 2.797 4_565
H(40) H(11) 3.303 4_565
H(40) H(12) 2.845 4_565
H(42) F(23) 3.238 4_575
H(42) F(24) 3.255 4_575
H(42) F(41) 3.316 4_575
H(42) F(42) 2.516 4_575
H(42) F(43) 2.902 4_575
H(42) H(2) 3.527 1_565
H(42) H(30) 3.373 1_565
H(42) H(33) 2.881 1_565
H(43) H(28) 2.832 2_557
H(44) H(28) 3.131 2_557
H(44) H(29) 3.316 2_557
H(45) F(32) 3.295 4_475
H(45) F(33) 2.778 4_475
H(45) F(34) 2.823 4_475
H(45) F(35) 3.341 4_475
H(45) C(4) 3.533 1_565
H(45) C(9) 3.341 1_565
H(45) H(11) 2.539 1_565
H(45) H(49) 3.450 4_475
H(46) H(35) 2.994 2_556
H(47) F(7) 3.586 4_475
H(47) F(8) 3.161 4_475
H(47) F(9) 2.859 4_475
H(47) F(10) 3.272 4_475
H(48) F(16) 3.266 2_547
H(48) C(7) 3.254 2_557
H(48) H(4) 3.528 2_557
H(48) H(6) 2.338 2_557
H(48) H(21) 3.263 .
H(48) H(27) 3.289 2_557
H(49) F(25) 3.389 4_575
H(49) F(26) 3.074 4_575
H(49) H(45) 3.450 4_575
H(50) F(7) 3.434 4_475
H(50) F(8) 2.981 4_475
H(50) F(9) 2.915 4_475
H(50) H(22) 3.456 .
H(51) F(1) 3.521 2_546
H(51) F(2) 3.305 2_546
H(51) F(3) 3.025 2_546
H(51) F(4) 2.889 2_546
H(51) F(5) 2.932 2_546
H(51) F(6) 3.035 2_546
H(51) C(47) 3.384 2_546
H(51) H(36) 2.974 2_556
H(52) F(24) 3.503 4_575
H(52) F(25) 2.670 4_575
H(52) F(26) 2.598 4_575
H(52) F(27) 2.934 4_575

loop_
_geom_torsion_atom_site_label_1
_geom_torsion_atom_site_label_2
_geom_torsion_atom_site_label_3
_geom_torsion_atom_site_label_4
_geom_torsion
S(1) Rh(1) P(1) C(35) 178.4(5)
S(1) Rh(1) P(1) C(36) 39.7(4)
S(1) Rh(1) P(1) C(37) -76.6(3)
S(1) Rh(1) P(1) C(38) 165.3(4)
S(1) Rh(1) P(1) C(39) 61.1(4)
S(1) Rh(1) P(1) C(40) -60.9(6)
P(1) Rh(1) S(1) C(11) -179.23(18)
S(1) Rh(1) C(1) C(2) 77.0(2)
S(1) Rh(1) C(1) C(5) -164.4(2)
S(1) Rh(1) C(1) C(6) -45.1(5)
C(1) Rh(1) S(1) C(11) -34.5(2)
S(1) Rh(1) C(2) C(1) -123.2(2)
S(1) Rh(1) C(2) C(3) 119.3(2)
S(1) Rh(1) C(2) C(7) -1.1(5)
C(2) Rh(1) S(1) C(11) 5.3(2)
S(1) Rh(1) C(3) C(2) -81.1(2)
S(1) Rh(1) C(3) C(4) 161.6(2)
S(1) Rh(1) C(3) C(8) 40.1(4)
C(3) Rh(1) S(1) C(11) 46.8(2)
S(1) Rh(1) C(4) C(3) -45.0(4)
S(1) Rh(1) C(4) C(5) -163.3(2)
S(1) Rh(1) C(4) C(9) 74.3(6)
C(4) Rh(1) S(1) C(11) 79.0(3)
S(1) Rh(1) C(5) C(1) 43.3(5)
S(1) Rh(1) C(5) C(4) 160.4(3)
S(1) Rh(1) C(5) C(10) -75.0(6)
C(5) Rh(1) S(1) C(11) -66.7(4)
P(1) Rh(1) C(1) C(2) -159.1(2)
P(1) Rh(1) C(1) C(5) -40.4(3)
P(1) Rh(1) C(1) C(6) 78.8(5)
C(1) Rh(1) P(1) C(35) 40.4(5)
C(1) Rh(1) P(1) C(36) -98.3(4)
C(1) Rh(1) P(1) C(37) 145.4(3)
C(1) Rh(1) P(1) C(38) 27.2(5)
C(1) Rh(1) P(1) C(39) -77.0(4)
C(1) Rh(1) P(1) C(40) 161.0(6)
P(1) Rh(1) C(2) C(1) 74.7(6)
P(1) Rh(1) C(2) C(3) -42.8(6)
P(1) Rh(1) C(2) C(7) -163.3(3)
C(2) Rh(1) P(1) C(35) -18.3(7)
C(2) Rh(1) P(1) C(36) -157.0(6)
C(2) Rh(1) P(1) C(37) 86.7(6)
C(2) Rh(1) P(1) C(38) -31.4(7)
C(2) Rh(1) P(1) C(39) -135.7(6)
C(2) Rh(1) P(1) C(40) 102.4(8)
P(1) Rh(1) C(3) C(2) 166.9(2)
P(1) Rh(1) C(3) C(4) 49.7(3)
P(1) Rh(1) C(3) C(8) -71.8(4)
C(3) Rh(1) P(1) C(35) -51.7(5)
C(3) Rh(1) P(1) C(36) 169.5(4)
C(3) Rh(1) P(1) C(37) 53.2(3)
C(3) Rh(1) P(1) C(38) -64.9(4)
C(3) Rh(1) P(1) C(39) -169.1(4)
C(3) Rh(1) P(1) C(40) 68.9(6)
P(1) Rh(1) C(4) C(3) -143.2(2)
P(1) Rh(1) C(4) C(5) 98.5(2)
P(1) Rh(1) C(4) C(9) -23.9(4)
C(4) Rh(1) P(1) C(35) -23.0(5)
C(4) Rh(1) P(1) C(36) -161.7(4)
C(4) Rh(1) P(1) C(37) 82.0(3)
C(4) Rh(1) P(1) C(38) -36.1(4)
C(4) Rh(1) P(1) C(39) -140.4(4)
C(4) Rh(1) P(1) C(40) 97.7(6)
P(1) Rh(1) C(5) C(1) 152.5(2)
P(1) Rh(1) C(5) C(4) -90.3(2)
P(1) Rh(1) C(5) C(10) 34.3(4)
C(5) Rh(1) P(1) C(35) 15.8(5)
C(5) Rh(1) P(1) C(36) -122.9(4)
C(5) Rh(1) P(1) C(37) 120.8(3)
C(5) Rh(1) P(1) C(38) 2.7(4)
C(5) Rh(1) P(1) C(39) -101.5(4)
C(5) Rh(1) P(1) C(40) 136.5(6)
C(1) Rh(1) C(2) C(3) -117.5(3)
C(1) Rh(1) C(2) C(7) 122.1(5)
C(2) Rh(1) C(1) C(5) 118.6(4)
C(2) Rh(1) C(1) C(6) -122.1(5)
C(1) Rh(1) C(3) C(2) 37.2(2)
C(1) Rh(1) C(3) C(4) -80.1(2)
C(1) Rh(1) C(3) C(8) 158.4(4)
C(3) Rh(1) C(1) C(2) -38.1(2)
C(3) Rh(1) C(1) C(5) 80.5(3)
C(3) Rh(1) C(1) C(6) -160.2(5)
C(1) Rh(1) C(4) C(3) 80.2(2)
C(1) Rh(1) C(4) C(5) -38.1(2)
C(1) Rh(1) C(4) C(9) -160.5(5)
C(4) Rh(1) C(1) C(2) -81.0(3)
C(4) Rh(1) C(1) C(5) 37.6(2)
C(4) Rh(1) C(1) C(6) 156.9(5)
C(1) Rh(1) C(5) C(4) 117.1(4)
C(1) Rh(1) C(5) C(10) -118.3(5)
C(5) Rh(1) C(1) C(2) -118.6(4)
C(5) Rh(1) C(1) C(6) 119.3(6)
C(2) Rh(1) C(3) C(4) -117.2(3)
C(2) Rh(1) C(3) C(8) 121.3(5)
C(3) Rh(1) C(2) C(1) 117.5(3)
C(3) Rh(1) C(2) C(7) -120.4(5)
C(2) Rh(1) C(4) C(3) 38.1(2)
C(2) Rh(1) C(4) C(5) -80.2(2)
C(2) Rh(1) C(4) C(9) 157.4(5)
C(4) Rh(1) C(2) C(1) 79.8(2)
C(4) Rh(1) C(2) C(3) -37.7(2)
C(4) Rh(1) C(2) C(7) -158.1(5)
C(2) Rh(1) C(5) C(1) -36.6(2)
C(2) Rh(1) C(5) C(4) 80.5(2)
C(2) Rh(1) C(5) C(10) -154.9(5)
C(5) Rh(1) C(2) C(1) 37.4(2)
C(5) Rh(1) C(2) C(3) -80.1(2)
C(5) Rh(1) C(2) C(7) 159.4(5)
C(3) Rh(1) C(4) C(5) -118.3(3)
C(3) Rh(1) C(4) C(9) 119.3(5)
C(4) Rh(1) C(3) C(2) 117.2(3)
C(4) Rh(1) C(3) C(8) -121.5(5)
C(3) Rh(1) C(5) C(1) -79.8(3)
C(3) Rh(1) C(5) C(4) 37.3(2)
C(3) Rh(1) C(5) C(10) 161.9(5)
C(5) Rh(1) C(3) C(2) 80.2(2)
C(5) Rh(1) C(3) C(4) -37.1(2)
C(5) Rh(1) C(3) C(8) -158.6(4)
C(4) Rh(1) C(5) C(1) -117.1(4)
C(4) Rh(1) C(5) C(10) 124.6(5)
C(5) Rh(1) C(4) C(3) 118.3(3)
C(5) Rh(1) C(4) C(9) -122.4(5)
Rh(1) S(1) C(11) C(12) -93.5(3)
Rh(1) S(1) C(11) C(16) 95.1(3)
Rh(1) P(1) C(35) C(38) -71(2)
Rh(1) P(1) C(36) C(39) 62.3(13)
Rh(1) P(1) C(37) C(40) 138.6(16)
Rh(1) P(1) C(38) C(35) 115(2)
Rh(1) P(1) C(39) C(36) -126.5(11)
Rh(1) P(1) C(40) C(37) -47.2(18)
C(35) P(1) C(36) C(39) -81.7(13)
C(36) P(1) C(35) C(38) 72(2)
C(35) P(1) C(37) C(40) -97.1(17)
C(37) P(1) C(35) C(38) 179(2)
C(35) P(1) C(39) C(36) 104.2(13)
C(39) P(1) C(35) C(38) 49(2)
C(35) P(1) C(40) C(37) 85.1(17)
C(40) P(1) C(35) C(38) 158(2)
C(36) P(1) C(37) C(40) 11.6(17)
C(37) P(1) C(36) C(39) 178.5(12)
C(36) P(1) C(38) C(35) -111(2)
C(38) P(1) C(36) C(39) -69.6(13)
C(36) P(1) C(40) C(37) -168.7(17)
C(40) P(1) C(36) C(39) -177.3(13)
C(37) P(1) C(38) C(35) -1(2)
C(38) P(1) C(37) C(40) -96.9(17)
C(37) P(1) C(39) C(36) -1.8(15)
C(39) P(1) C(37) C(40) 12.4(18)
C(38) P(1) C(39) C(36) 113.6(12)
C(39) P(1) C(38) C(35) -132(2)
C(38) P(1) C(40) C(37) 90.0(17)
C(40) P(1) C(38) C(35) -23(2)
C(39) P(1) C(40) C(37) -169.7(15)
C(40) P(1) C(39) C(36) 2.8(14)
F(2) F(1) C(47) F(3) 4.9(12)
F(2) F(1) C(47) F(4) 22.4(13)
F(2) F(1) C(47) F(5) 120.0(12)
F(2) F(1) C(47) F(6) 128.8(12)
F(2) F(1) C(47) C(43) -114.0(12)
C(47) F(1) F(2) F(3) -6.4(17)
F(1) F(2) F(3) F(4) -28(2)
F(1) F(2) F(3) C(47) 8(2)
F(1) F(2) C(47) F(3) -175.2(12)
F(1) F(2) C(47) F(4) -161.1(11)
F(1) F(2) C(47) F(5) -68.9(13)
F(1) F(2) C(47) F(6) -54.2(13)
F(1) F(2) C(47) C(43) 75.0(12)
F(3) F(2) C(47) F(1) 175.2(12)
F(3) F(2) C(47) F(4) 14.0(4)
F(3) F(2) C(47) F(5) 106.3(7)
F(3) F(2) C(47) F(6) 120.9(5)
F(3) F(2) C(47) C(43) -109.9(5)
C(47) F(2) F(3) F(4) -35.9(10)
F(2) F(3) F(4) C(47) 26.1(7)
F(2) F(3) C(47) F(1) -1.8(4)
F(2) F(3) C(47) F(4) -149.6(9)
F(2) F(3) C(47) F(5) -117.4(6)
F(2) F(3) C(47) F(6) -103.5(7)
F(2) F(3) C(47) C(43) 115.4(5)
F(4) F(3) C(47) F(1) 147.8(8)
F(4) F(3) C(47) F(2) 149.6(9)
F(4) F(3) C(47) F(5) 32.2(9)
F(4) F(3) C(47) F(6) 46.1(10)
F(4) F(3) C(47) C(43) -95.0(8)
F(3) F(4) C(47) F(1) -39.4(10)
F(3) F(4) C(47) F(2) -31.0(9)
F(3) F(4) C(47) F(5) -149.5(9)
F(3) F(4) C(47) F(6) -141.5(8)
F(3) F(4) C(47) C(43) 96.3(8)
F(6) F(5) C(47) F(1) 29.1(16)
F(6) F(5) C(47) F(2) 50.5(16)
F(6) F(5) C(47) F(3) 139.8(14)
F(6) F(5) C(47) F(4) 154.2(15)
F(6) F(5) C(47) C(43) -94.2(15)
F(5) F(6) C(47) F(1) -152.7(15)
F(5) F(6) C(47) F(2) -135.2(15)
F(5) F(6) C(47) F(3) -46.2(16)
F(5) F(6) C(47) F(4) -26.3(15)
F(5) F(6) C(47) C(43) 94.1(15)
F(8) F(7) F(9) F(10) -176(4)
F(8) F(7) F(9) C(48) -151(4)
F(9) F(7) F(8) C(48) 27(3)
F(8) F(7) F(15) F(13) 5(3)
F(8) F(7) F(15) F(14) -33(7)
F(8) F(7) F(15) C(48) -25(2)
F(15) F(7) F(8) F(9) -5(5)
F(15) F(7) F(8) C(48) 21.7(18)
F(8) F(7) C(48) F(9) 7.7(11)
F(8) F(7) C(48) F(10) 36.0(15)
F(8) F(7) C(48) F(11) 56.1(16)
F(8) F(7) C(48) F(12) 87.0(16)
F(8) F(7) C(48) F(13) 143.5(14)
F(8) F(7) C(48) F(14) 162.6(14)
F(8) F(7) C(48) F(15) 161.6(16)
F(8) F(7) C(48) C(45) -92.3(13)
C(48) F(7) F(8) F(9) -27(3)
F(9) F(7) F(15) F(13) 4(2)
F(9) F(7) F(15) F(14) -34(6)
F(9) F(7) F(15) C(48) -27.0(10)
F(15) F(7) F(9) F(8) 176(4)
F(15) F(7) F(9) F(10) -0.7(16)
F(15) F(7) F(9) C(48) 25.0(10)
F(9) F(7) C(48) F(8) -7.7(11)
F(9) F(7) C(48) F(10) 28.3(10)
F(9) F(7) C(48) F(11) 48.4(11)
F(9) F(7) C(48) F(12) 79.3(11)
F(9) F(7) C(48) F(13) 135.8(9)
F(9) F(7) C(48) F(14) 154.9(8)
F(9) F(7) C(48) F(15) 153.9(10)
F(9) F(7) C(48) C(45) -100.1(8)
C(48) F(7) F(9) F(8) 151(4)
C(48) F(7) F(9) F(10) -25.8(9)
F(15) F(7) C(48) F(8) -161.6(16)
F(15) F(7) C(48) F(9) -153.9(10)
F(15) F(7) C(48) F(10) -125.6(10)
F(15) F(7) C(48) F(11) -105.5(10)
F(15) F(7) C(48) F(12) -74.6(11)
F(15) F(7) C(48) F(13) -18.1(9)
F(15) F(7) C(48) F(14) 1.0(8)
F(15) F(7) C(48) C(45) 106.1(8)
C(48) F(7) F(15) F(13) 30.5(15)
C(48) F(7) F(15) F(14) -7(5)
F(7) F(8) F(9) F(10) 4(5)
F(7) F(8) F(9) C(48) 26(3)
F(7) F(8) C(48) F(9) -166(2)
F(7) F(8) C(48) F(10) -146.8(14)
F(7) F(8) C(48) F(11) -135.6(14)
F(7) F(8) C(48) F(12) -112.5(15)
F(7) F(8) C(48) F(13) -42.2(16)
F(7) F(8) C(48) F(14) -18.4(15)
F(7) F(8) C(48) F(15) -15.8(14)
F(7) F(8) C(48) C(45) 99.5(13)
F(9) F(8) C(48) F(7) 166(2)
F(9) F(8) C(48) F(10) 19.3(14)
F(9) F(8) C(48) F(11) 30.5(14)
F(9) F(8) C(48) F(12) 53.6(15)
F(9) F(8) C(48) F(13) 123.9(14)
F(9) F(8) C(48) F(14) 147.7(13)
F(9) F(8) C(48) F(15) 150.3(14)
F(9) F(8) C(48) C(45) -94.4(13)
C(48) F(8) F(9) F(7) -26(3)
C(48) F(8) F(9) F(10) -22.2(14)
F(7) F(9) F(10) F(11) -6(4)
F(7) F(9) F(10) F(12) -4.8(17)
F(7) F(9) F(10) C(48) 27.5(9)
F(7) F(9) C(48) F(8) 7.8(11)
F(7) F(9) C(48) F(10) -150.5(10)
F(7) F(9) C(48) F(11) -143.6(9)
F(7) F(9) C(48) F(12) -127.6(9)
F(7) F(9) C(48) F(13) -65.5(13)
F(7) F(9) C(48) F(14) -34.4(12)
F(7) F(9) C(48) F(15) -23.6(9)
F(7) F(9) C(48) C(45) 104.4(8)
F(8) F(9) F(10) F(11) -7(4)
F(8) F(9) F(10) F(12) -6(2)
F(8) F(9) F(10) C(48) 26.3(18)
F(8) F(9) C(48) F(7) -7.8(11)
F(8) F(9) C(48) F(10) -158.3(15)
F(8) F(9) C(48) F(11) -151.4(13)
F(8) F(9) C(48) F(12) -135.4(13)
F(8) F(9) C(48) F(13) -73.3(17)
F(8) F(9) C(48) F(14) -42.2(17)
F(8) F(9) C(48) F(15) -31.5(14)
F(8) F(9) C(48) C(45) 96.5(13)
F(10) F(9) C(48) F(7) 150.5(10)
F(10) F(9) C(48) F(8) 158.3(15)
F(10) F(9) C(48) F(11) 6.9(8)
F(10) F(9) C(48) F(12) 22.9(9)
F(10) F(9) C(48) F(13) 85.0(13)
F(10) F(9) C(48) F(14) 116.1(11)
F(10) F(9) C(48) F(15) 126.9(9)
F(10) F(9) C(48) C(45) -105.1(8)
C(48) F(9) F(10) F(11) -33(3)
C(48) F(9) F(10) F(12) -32.2(11)
F(9) F(10) F(11) F(12) 2(4)
F(9) F(10) F(11) C(48) 29(2)
F(9) F(10) F(12) F(11) -179(2)
F(9) F(10) F(12) F(13) 8(2)
F(9) F(10) F(12) C(48) 30.8(10)
F(9) F(10) C(48) F(7) -25.2(9)
F(9) F(10) C(48) F(8) -9.6(7)
F(9) F(10) C(48) F(11) -162.7(19)
F(9) F(10) C(48) F(12) -148.9(11)
F(9) F(10) C(48) F(13) -129.0(9)
F(9) F(10) C(48) F(14) -123.8(10)
F(9) F(10) C(48) F(15) -92.7(12)
F(9) F(10) C(48) C(45) 104.0(7)
F(11) F(10) F(12) F(13) -173(3)
F(11) F(10) F(12) C(48) -151(2)
F(12) F(10) F(11) C(48) 27(2)
F(11) F(10) C(48) F(7) 137.5(16)
F(11) F(10) C(48) F(8) 153.1(17)
F(11) F(10) C(48) F(9) 162.7(19)
F(11) F(10) C(48) F(12) 13.7(14)
F(11) F(10) C(48) F(13) 33.7(18)
F(11) F(10) C(48) F(14) 39(2)
F(11) F(10) C(48) F(15) 70(2)
F(11) F(10) C(48) C(45) -93.4(17)
C(48) F(10) F(11) F(12) -27(2)
F(12) F(10) C(48) F(7) 123.8(10)
F(12) F(10) C(48) F(8) 139.3(10)
F(12) F(10) C(48) F(9) 148.9(11)
F(12) F(10) C(48) F(11) -13.7(14)
F(12) F(10) C(48) F(13) 19.9(11)
F(12) F(10) C(48) F(14) 25.1(13)
F(12) F(10) C(48) F(15) 56.2(14)
F(12) F(10) C(48) C(45) -107.1(9)
C(48) F(10) F(12) F(11) 151(2)
C(48) F(10) F(12) F(13) -22.9(12)
F(10) F(11) F(12) F(13) 11(5)
F(10) F(11) F(12) C(48) 27(2)
F(10) F(11) C(48) F(7) -53(2)
F(10) F(11) C(48) F(8) -28.8(18)
F(10) F(11) C(48) F(9) -15.5(17)
F(10) F(11) C(48) F(12) -155(2)
F(10) F(11) C(48) F(13) -147.1(18)
F(10) F(11) C(48) F(14) -148.1(17)
F(10) F(11) C(48) F(15) -125.1(18)
F(10) F(11) C(48) C(45) 96.4(17)
F(12) F(11) C(48) F(7) 102.5(17)
F(12) F(11) C(48) F(8) 126.2(15)
F(12) F(11) C(48) F(9) 139.5(16)
F(12) F(11) C(48) F(10) 155(2)
F(12) F(11) C(48) F(13) 7.9(16)
F(12) F(11) C(48) F(14) 6.9(16)
F(12) F(11) C(48) F(15) 29.9(17)
F(12) F(11) C(48) C(45) -108.5(15)
C(48) F(11) F(12) F(10) -27(2)
C(48) F(11) F(12) F(13) -16(3)
F(10) F(12) F(13) F(14) 48(8)
F(10) F(12) F(13) F(15) -6(2)
F(10) F(12) F(13) C(48) 25.0(13)
F(10) F(12) C(48) F(7) -83.4(13)
F(10) F(12) C(48) F(8) -50.6(12)
F(10) F(12) C(48) F(9) -28.6(11)
F(10) F(12) C(48) F(11) 13.5(14)
F(10) F(12) C(48) F(13) -157.3(12)
F(10) F(12) C(48) F(14) -159.8(10)
F(10) F(12) C(48) F(15) -140.5(10)
F(10) F(12) C(48) C(45) 95.9(10)
F(11) F(12) F(13) F(14) 41(9)
F(11) F(12) F(13) F(15) -12(4)
F(11) F(12) F(13) C(48) 19(3)
F(11) F(12) C(48) F(7) -96.9(17)
F(11) F(12) C(48) F(8) -64.2(17)
F(11) F(12) C(48) F(9) -42.1(16)
F(11) F(12) C(48) F(10) -13.5(14)
F(11) F(12) C(48) F(13) -170.8(18)
F(11) F(12) C(48) F(14) -173.3(16)
F(11) F(12) C(48) F(15) -154.0(15)
F(11) F(12) C(48) C(45) 82.4(15)
F(13) F(12) C(48) F(7) 73.9(12)
F(13) F(12) C(48) F(8) 106.7(11)
F(13) F(12) C(48) F(9) 128.7(10)
F(13) F(12) C(48) F(10) 157.3(12)
F(13) F(12) C(48) F(11) 170.8(18)
F(13) F(12) C(48) F(14) -2.5(8)
F(13) F(12) C(48) F(15) 16.9(9)
F(13) F(12) C(48) C(45) -106.8(9)
C(48) F(12) F(13) F(14) 23(7)
C(48) F(12) F(13) F(15) -30.5(16)
F(12) F(13) F(14) F(15) -65(8)
F(12) F(13) F(14) C(48) -21(7)
F(12) F(13) F(15) F(7) -1(2)
F(12) F(13) F(15) F(14) 162(2)
F(12) F(13) F(15) C(48) 28.3(14)
F(12) F(13) C(48) F(7) -130.9(8)
F(12) F(13) C(48) F(8) -112.9(9)
F(12) F(13) C(48) F(9) -83.3(12)
F(12) F(13) C(48) F(10) -16.8(9)
F(12) F(13) C(48) F(11) -3.8(7)
F(12) F(13) C(48) F(14) 174(2)
F(12) F(13) C(48) F(15) -154.5(14)
F(12) F(13) C(48) C(45) 107.3(8)
F(14) F(13) F(15) F(7) -163(2)
F(14) F(13) F(15) C(48) -134(2)
F(15) F(13) F(14) C(48) 45(2)
F(14) F(13) C(48) F(7) 55.3(19)
F(14) F(13) C(48) F(8) 73(2)
F(14) F(13) C(48) F(9) 103(2)
F(14) F(13) C(48) F(10) 169.4(18)
F(14) F(13) C(48) F(11) -177.6(19)
F(14) F(13) C(48) F(12) -174(2)
F(14) F(13) C(48) F(15) 31.7(17)
F(14) F(13) C(48) C(45) -67(2)
C(48) F(13) F(14) F(15) -45(2)
F(15) F(13) C(48) F(7) 23.6(12)
F(15) F(13) C(48) F(8) 41.7(13)
F(15) F(13) C(48) F(9) 71.2(15)
F(15) F(13) C(48) F(10) 137.7(11)
F(15) F(13) C(48) F(11) 150.7(11)
F(15) F(13) C(48) F(12) 154.5(14)
F(15) F(13) C(48) F(14) -31.7(17)
F(15) F(13) C(48) C(45) -98.2(11)
C(48) F(13) F(15) F(7) -29.2(13)
C(48) F(13) F(15) F(14) 134(2)
F(13) F(14) F(15) F(7) 49(6)
F(13) F(14) F(15) C(48) 42.4(19)
F(13) F(14) C(48) F(7) -125(2)
F(13) F(14) C(48) F(8) -116.7(19)
F(13) F(14) C(48) F(9) -98(2)
F(13) F(14) C(48) F(10) -13(2)
F(13) F(14) C(48) F(11) 3(2)
F(13) F(14) C(48) F(12) 5.4(19)
F(13) F(14) C(48) F(15) -123(2)
F(13) F(14) C(48) C(45) 121.7(19)
F(15) F(14) C(48) F(7) -2.1(16)
F(15) F(14) C(48) F(8) 6.3(18)
F(15) F(14) C(48) F(9) 25(2)
F(15) F(14) C(48) F(10) 110.2(18)
F(15) F(14) C(48) F(11) 125.4(16)
F(15) F(14) C(48) F(12) 128.3(17)
F(15) F(14) C(48) F(13) 123(2)
F(15) F(14) C(48) C(45) -115.3(16)
C(48) F(14) F(15) F(7) 7(5)
C(48) F(14) F(15) F(13) -42.4(19)
F(7) F(15) C(48) F(8) 8.3(7)
F(7) F(15) C(48) F(9) 21.9(9)
F(7) F(15) C(48) F(10) 92.9(12)
F(7) F(15) C(48) F(11) 118.7(9)
F(7) F(15) C(48) F(12) 130.6(8)
F(7) F(15) C(48) F(13) 152.6(13)
F(7) F(15) C(48) F(14) -177.6(19)
F(7) F(15) C(48) C(45) -104.1(8)
F(13) F(15) C(48) F(7) -152.6(13)
F(13) F(15) C(48) F(8) -144.3(11)
F(13) F(15) C(48) F(9) -130.6(12)
F(13) F(15) C(48) F(10) -59.7(15)
F(13) F(15) C(48) F(11) -33.9(13)
F(13) F(15) C(48) F(12) -22.0(12)
F(13) F(15) C(48) F(14) 29.8(16)
F(13) F(15) C(48) C(45) 103.3(11)
F(14) F(15) C(48) F(7) 177.6(19)
F(14) F(15) C(48) F(8) -174.1(16)
F(14) F(15) C(48) F(9) -160.4(16)
F(14) F(15) C(48) F(10) -89.5(19)
F(14) F(15) C(48) F(11) -63.7(18)
F(14) F(15) C(48) F(12) -51.8(17)
F(14) F(15) C(48) F(13) -29.8(16)
F(14) F(15) C(48) C(45) 73.5(17)
F(20) F(19) F(21) F(22) -124(8)
F(20) F(19) F(21) C(56) -154(8)
F(21) F(19) F(20) F(27) 51(9)
F(21) F(19) F(20) C(56) 25(8)
F(20) F(19) F(27) F(25) -1(2)
F(20) F(19) F(27) F(26) 6(4)
F(20) F(19) F(27) C(56) 28(2)
F(27) F(19) F(20) F(21) -51(9)
F(27) F(19) F(20) C(56) -27(2)
F(20) F(19) C(56) F(21) 3.1(10)
F(20) F(19) C(56) F(22) -32.7(14)
F(20) F(19) C(56) F(23) -46.8(15)
F(20) F(19) C(56) F(24) -76.7(16)
F(20) F(19) C(56) F(25) -135.6(13)
F(20) F(19) C(56) F(26) -152.0(12)
F(20) F(19) C(56) F(27) -159.3(17)
F(20) F(19) C(56) C(53) 100.2(12)
C(56) F(19) F(20) F(21) -25(8)
C(56) F(19) F(20) F(27) 27(2)
F(21) F(19) F(27) F(20) -7.0(14)
F(21) F(19) F(27) F(25) -8(2)
F(21) F(19) F(27) F(26) -0(3)
F(21) F(19) F(27) C(56) 21.2(14)
F(27) F(19) F(21) F(20) 133(8)
F(27) F(19) F(21) F(22) 9.6(19)
F(27) F(19) F(21) C(56) -20.9(14)
F(21) F(19) C(56) F(20) -3.1(10)
F(21) F(19) C(56) F(22) -35.8(10)
F(21) F(19) C(56) F(23) -49.9(11)
F(21) F(19) C(56) F(24) -79.8(12)
F(21) F(19) C(56) F(25) -138.8(9)
F(21) F(19) C(56) F(26) -155.1(8)
F(21) F(19) C(56) F(27) -162.4(12)
F(21) F(19) C(56) C(53) 97.1(8)
C(56) F(19) F(21) F(20) 154(8)
C(56) F(19) F(21) F(22) 30.4(8)
F(27) F(19) C(56) F(20) 159.3(17)
F(27) F(19) C(56) F(21) 162.4(12)
F(27) F(19) C(56) F(22) 126.6(11)
F(27) F(19) C(56) F(23) 112.5(12)
F(27) F(19) C(56) F(24) 82.7(14)
F(27) F(19) C(56) F(25) 23.7(11)
F(27) F(19) C(56) F(26) 7.3(9)
F(27) F(19) C(56) C(53) -100.4(10)
C(56) F(19) F(27) F(20) -28(2)
C(56) F(19) F(27) F(25) -29.0(12)
C(56) F(19) F(27) F(26) -22(2)
F(19) F(20) F(21) F(22) 58(8)
F(19) F(20) F(21) C(56) 24(8)
F(19) F(20) F(27) F(25) 179.2(19)
F(19) F(20) F(27) F(26) -175(3)
F(19) F(20) F(27) C(56) -146(2)
F(19) F(20) C(56) F(21) -174(2)
F(19) F(20) C(56) F(22) 149.8(14)
F(19) F(20) C(56) F(23) 143.3(13)
F(19) F(20) C(56) F(24) 122.7(14)
F(19) F(20) C(56) F(25) 52.9(15)
F(19) F(20) C(56) F(26) 30.0(14)
F(19) F(20) C(56) F(27) 16.1(13)
F(19) F(20) C(56) C(53) -94.3(13)
F(21) F(20) F(27) F(19) 162(3)
F(21) F(20) F(27) F(25) -19(2)
F(21) F(20) F(27) F(26) -13(3)
F(21) F(20) F(27) C(56) 16(2)
F(27) F(20) F(21) F(19) -37(7)
F(27) F(20) F(21) F(22) 22(2)
F(27) F(20) F(21) C(56) -12.5(17)
F(21) F(20) C(56) F(19) 174(2)
F(21) F(20) C(56) F(22) -36.2(13)
F(21) F(20) C(56) F(23) -42.7(13)
F(21) F(20) C(56) F(24) -63.3(15)
F(21) F(20) C(56) F(25) -133.1(14)
F(21) F(20) C(56) F(26) -156.0(12)
F(21) F(20) C(56) F(27) -169.9(14)
F(21) F(20) C(56) C(53) 79.7(13)
C(56) F(20) F(21) F(19) -24(8)
C(56) F(20) F(21) F(22) 34.1(11)
F(27) F(20) C(56) F(19) -16.1(13)
F(27) F(20) C(56) F(21) 169.9(14)
F(27) F(20) C(56) F(22) 133.8(9)
F(27) F(20) C(56) F(23) 127.2(8)
F(27) F(20) C(56) F(24) 106.7(10)
F(27) F(20) C(56) F(25) 36.8(10)
F(27) F(20) C(56) F(26) 13.9(7)
F(27) F(20) C(56) C(53) -110.4(8)
C(56) F(20) F(27) F(19) 146(2)
C(56) F(20) F(27) F(25) -34.6(9)
C(56) F(20) F(27) F(26) -29.0(15)
F(19) F(21) F(22) F(23) -26(4)
F(19) F(21) F(22) F(24) -11.6(18)
F(19) F(21) F(22) C(56) -31.2(9)
F(19) F(21) C(56) F(20) 3.6(12)
F(19) F(21) C(56) F(22) 143.4(10)
F(19) F(21) C(56) F(23) 142.5(8)
F(19) F(21) C(56) F(24) 129.1(9)
F(19) F(21) C(56) F(25) 67.2(13)
F(19) F(21) C(56) F(26) 35.3(11)
F(19) F(21) C(56) F(27) 13.8(9)
F(19) F(21) C(56) C(53) -107.2(8)
F(20) F(21) F(22) F(23) -33(5)
F(20) F(21) F(22) F(24) -18(2)
F(20) F(21) F(22) C(56) -37.7(14)
F(20) F(21) C(56) F(19) -3.6(12)
F(20) F(21) C(56) F(22) 139.8(15)
F(20) F(21) C(56) F(23) 138.9(13)
F(20) F(21) C(56) F(24) 125.5(13)
F(20) F(21) C(56) F(25) 63.5(18)
F(20) F(21) C(56) F(26) 31.6(16)
F(20) F(21) C(56) F(27) 10.2(14)
F(20) F(21) C(56) C(53) -110.8(12)
F(22) F(21) C(56) F(19) -143.4(10)
F(22) F(21) C(56) F(20) -139.8(15)
F(22) F(21) C(56) F(23) -1.0(8)
F(22) F(21) C(56) F(24) -14.3(9)
F(22) F(21) C(56) F(25) -76.3(14)
F(22) F(21) C(56) F(26) -108.2(11)
F(22) F(21) C(56) F(27) -129.6(10)
F(22) F(21) C(56) C(53) 109.4(8)
C(56) F(21) F(22) F(23) 5(4)
C(56) F(21) F(22) F(24) 19.6(12)
F(21) F(22) F(23) F(24) 24(6)
F(21) F(22) F(23) C(56) -4(3)
F(21) F(22) F(24) F(23) -166(3)
F(21) F(22) F(24) F(25) 15(2)
F(21) F(22) F(24) C(56) -19.7(12)
F(21) F(22) C(56) F(19) 31.9(9)
F(21) F(22) C(56) F(20) 16.2(6)
F(21) F(22) C(56) F(23) 177(2)
F(21) F(22) C(56) F(24) 158.8(14)
F(21) F(22) C(56) F(25) 136.3(8)
F(21) F(22) C(56) F(26) 127.9(9)
F(21) F(22) C(56) F(27) 87.4(13)
F(21) F(22) C(56) C(53) -100.9(7)
F(23) F(22) F(24) F(25) -180(2)
F(23) F(22) F(24) C(56) 146(3)
F(24) F(22) F(23) C(56) -28(2)
F(23) F(22) C(56) F(19) -145(2)
F(23) F(22) C(56) F(20) -161(2)
F(23) F(22) C(56) F(21) -177(2)
F(23) F(22) C(56) F(24) -18.4(18)
F(23) F(22) C(56) F(25) -41(2)
F(23) F(22) C(56) F(26) -49(2)
F(23) F(22) C(56) F(27) -90(2)
F(23) F(22) C(56) C(53) 82(2)
C(56) F(22) F(23) F(24) 28(2)
F(24) F(22) C(56) F(19) -126.9(12)
F(24) F(22) C(56) F(20) -142.6(12)
F(24) F(22) C(56) F(21) -158.8(14)
F(24) F(22) C(56) F(23) 18.4(18)
F(24) F(22) C(56) F(25) -22.5(13)
F(24) F(22) C(56) F(26) -30.9(14)
F(24) F(22) C(56) F(27) -71.5(17)
F(24) F(22) C(56) C(53) 100.3(12)
C(56) F(22) F(24) F(23) -146(3)
C(56) F(22) F(24) F(25) 34.6(17)
F(22) F(23) F(24) F(25) 1(6)
F(22) F(23) F(24) C(56) -35(3)
F(22) F(23) C(56) F(19) 42(2)
F(22) F(23) C(56) F(20) 20(2)
F(22) F(23) C(56) F(21) 3(2)
F(22) F(23) C(56) F(24) 148(3)
F(22) F(23) C(56) F(25) 139(2)
F(22) F(23) C(56) F(26) 137(2)
F(22) F(23) C(56) F(27) 107(2)
F(22) F(23) C(56) C(53) -106(2)
F(24) F(23) C(56) F(19) -106.4(19)
F(24) F(23) C(56) F(20) -128.6(18)
F(24) F(23) C(56) F(21) -145.6(18)
F(24) F(23) C(56) F(22) -148(3)
F(24) F(23) C(56) F(25) -9.0(18)
F(24) F(23) C(56) F(26) -11.5(18)
F(24) F(23) C(56) F(27) -41(2)
F(24) F(23) C(56) C(53) 105.5(17)
C(56) F(23) F(24) F(22) 35(3)
C(56) F(23) F(24) F(25) 36(6)
F(22) F(24) F(25) F(26) -34(5)
F(22) F(24) F(25) F(27) -12(2)
F(22) F(24) F(25) C(56) -39(2)
F(22) F(24) C(56) F(19) 76.9(16)
F(22) F(24) C(56) F(20) 43.4(14)
F(22) F(24) C(56) F(21) 19.9(13)
F(22) F(24) C(56) F(23) -15.7(16)
F(22) F(24) C(56) F(25) 154.0(15)
F(22) F(24) C(56) F(26) 153.1(12)
F(22) F(24) C(56) F(27) 131.0(13)
F(22) F(24) C(56) C(53) -100.0(12)
F(23) F(24) F(25) F(26) -34(9)
F(23) F(24) F(25) F(27) -13(7)
F(23) F(24) F(25) C(56) -39(7)
F(23) F(24) C(56) F(19) 93(2)
F(23) F(24) C(56) F(20) 59.1(19)
F(23) F(24) C(56) F(21) 35.6(18)
F(23) F(24) C(56) F(22) 15.7(16)
F(23) F(24) C(56) F(25) 170(2)
F(23) F(24) C(56) F(26) 168.8(18)
F(23) F(24) C(56) F(27) 146.7(17)
F(23) F(24) C(56) C(53) -84.3(18)
F(25) F(24) C(56) F(19) -77.1(13)
F(25) F(24) C(56) F(20) -110.6(10)
F(25) F(24) C(56) F(21) -134.1(9)
F(25) F(24) C(56) F(22) -154.0(15)
F(25) F(24) C(56) F(23) -170(2)
F(25) F(24) C(56) F(26) -0.9(8)
F(25) F(24) C(56) F(27) -23.0(11)
F(25) F(24) C(56) C(53) 106.0(9)
C(56) F(24) F(25) F(26) 5(4)
C(56) F(24) F(25) F(27) 26.7(12)
F(24) F(25) F(26) F(27) 32(5)
F(24) F(25) F(26) C(56) -4(3)
F(24) F(25) F(27) F(19) 5(2)
F(24) F(25) F(27) F(20) 5.2(15)
F(24) F(25) F(27) F(26) -164(2)
F(24) F(25) F(27) C(56) -24.5(10)
F(24) F(25) C(56) F(19) 131.0(10)
F(24) F(25) C(56) F(20) 107.1(10)
F(24) F(25) C(56) F(21) 80.5(13)
F(24) F(25) C(56) F(22) 17.0(10)
F(24) F(25) C(56) F(23) 4.1(8)
F(24) F(25) C(56) F(26) 178(2)
F(24) F(25) C(56) F(27) 153.2(12)
F(24) F(25) C(56) C(53) -105.4(9)
F(26) F(25) F(27) F(19) 170(2)
F(26) F(25) F(27) F(20) 170(2)
F(26) F(25) F(27) C(56) 140(2)
F(27) F(25) F(26) C(56) -36(2)
F(26) F(25) C(56) F(19) -46.7(19)
F(26) F(25) C(56) F(20) -70.6(19)
F(26) F(25) C(56) F(21) -97.2(19)
F(26) F(25) C(56) F(22) -160.7(18)
F(26) F(25) C(56) F(23) -173.6(18)
F(26) F(25) C(56) F(24) -178(2)
F(26) F(25) C(56) F(27) -24.5(16)
F(26) F(25) C(56) C(53) 76.9(18)
C(56) F(25) F(26) F(27) 36(2)
F(27) F(25) C(56) F(19) -22.2(11)
F(27) F(25) C(56) F(20) -46.1(12)
F(27) F(25) C(56) F(21) -72.7(14)
F(27) F(25) C(56) F(22) -136.2(11)
F(27) F(25) C(56) F(23) -149.2(10)
F(27) F(25) C(56) F(24) -153.2(12)
F(27) F(25) C(56) F(26) 24.5(16)
F(27) F(25) C(56) C(53) 101.3(10)
C(56) F(25) F(27) F(19) 30.0(13)
C(56) F(25) F(27) F(20) 29.7(7)
C(56) F(25) F(27) F(26) -140(2)
F(25) F(26) F(27) F(19) -15(3)
F(25) F(26) F(27) F(20) -13(2)
F(25) F(26) F(27) C(56) -35(2)
F(25) F(26) C(56) F(19) 134.0(19)
F(25) F(26) C(56) F(20) 119.4(18)
F(25) F(26) C(56) F(21) 105(2)
F(25) F(26) C(56) F(22) 22(2)
F(25) F(26) C(56) F(23) 6.6(19)
F(25) F(26) C(56) F(24) 2.0(18)
F(25) F(26) C(56) F(27) 144(2)
F(25) F(26) C(56) C(53) -112.0(18)
F(27) F(26) C(56) F(19) -9.8(13)
F(27) F(26) C(56) F(20) -24.4(13)
F(27) F(26) C(56) F(21) -38.4(15)
F(27) F(26) C(56) F(22) -121.7(15)
F(27) F(26) C(56) F(23) -137.2(13)
F(27) F(26) C(56) F(24) -141.8(13)
F(27) F(26) C(56) F(25) -144(2)
F(27) F(26) C(56) C(53) 104.2(12)
C(56) F(26) F(27) F(19) 20(2)
C(56) F(26) F(27) F(20) 22.0(11)
C(56) F(26) F(27) F(25) 35(2)
F(19) F(27) C(56) F(20) -10.4(8)
F(19) F(27) C(56) F(21) -14.8(10)
F(19) F(27) C(56) F(22) -84.7(15)
F(19) F(27) C(56) F(23) -110.4(12)
F(19) F(27) C(56) F(24) -126.5(11)
F(19) F(27) C(56) F(25) -151.0(13)
F(19) F(27) C(56) F(26) -167.2(16)
F(19) F(27) C(56) C(53) 103.4(9)
F(20) F(27) C(56) F(19) 10.4(8)
F(20) F(27) C(56) F(21) -4.5(6)
F(20) F(27) C(56) F(22) -74.3(13)
F(20) F(27) C(56) F(23) -100.1(11)
F(20) F(27) C(56) F(24) -116.2(9)
F(20) F(27) C(56) F(25) -140.6(10)
F(20) F(27) C(56) F(26) -156.9(12)
F(20) F(27) C(56) C(53) 113.8(6)
F(25) F(27) C(56) F(19) 151.0(13)
F(25) F(27) C(56) F(20) 140.6(10)
F(25) F(27) C(56) F(21) 136.2(9)
F(25) F(27) C(56) F(22) 66.3(15)
F(25) F(27) C(56) F(23) 40.6(13)
F(25) F(27) C(56) F(24) 24.5(11)
F(25) F(27) C(56) F(26) -16.2(10)
F(25) F(27) C(56) C(53) -105.6(9)
F(26) F(27) C(56) F(19) 167.2(16)
F(26) F(27) C(56) F(20) 156.9(12)
F(26) F(27) C(56) F(21) 152.4(11)
F(26) F(27) C(56) F(22) 82.5(17)
F(26) F(27) C(56) F(23) 56.8(16)
F(26) F(27) C(56) F(24) 40.7(14)
F(26) F(27) C(56) F(25) 16.2(10)
F(26) F(27) C(56) C(53) -89.3(11)
F(32) F(31) F(33) F(34) -153(10)
F(32) F(31) F(33) C(64) -171(9)
F(33) F(31) F(32) F(34) 21(7)
F(33) F(31) F(32) C(64) 8(9)
F(32) F(31) F(39) F(37) 10(2)
F(32) F(31) F(39) F(38) 24(5)
F(32) F(31) F(39) C(64) 38.0(16)
F(39) F(31) F(32) F(33) -40(10)
F(39) F(31) F(32) F(34) -19(2)
F(39) F(31) F(32) C(64) -32.0(11)
F(32) F(31) C(64) F(33) 1.2(13)
F(32) F(31) C(64) F(34) -10.8(15)
F(32) F(31) C(64) F(35) -22.2(18)
F(32) F(31) C(64) F(36) -55(2)
F(32) F(31) C(64) F(37) -121.8(15)
F(32) F(31) C(64) F(38) -135.2(15)
F(32) F(31) C(64) F(39) -137.8(16)
F(32) F(31) C(64) C(61) 110.7(14)
C(64) F(31) F(32) F(33) -8(9)
C(64) F(31) F(32) F(34) 12.9(19)
F(33) F(31) F(39) F(37) 6(2)
F(33) F(31) F(39) F(38) 19(4)
F(33) F(31) F(39) C(64) 33.6(8)
F(39) F(31) F(33) F(32) 141(9)
F(39) F(31) F(33) F(34) -12.5(18)
F(39) F(31) F(33) C(64) -30.6(7)
F(33) F(31) C(64) F(32) -1.2(13)
F(33) F(31) C(64) F(34) -12.0(9)
F(33) F(31) C(64) F(35) -23.4(11)
F(33) F(31) C(64) F(36) -55.7(14)
F(33) F(31) C(64) F(37) -122.9(9)
F(33) F(31) C(64) F(38) -136.4(8)
F(33) F(31) C(64) F(39) -139.0(10)
F(33) F(31) C(64) C(61) 109.5(8)
C(64) F(31) F(33) F(32) 171(9)
C(64) F(31) F(33) F(34) 18.1(13)
F(39) F(31) C(64) F(32) 137.8(16)
F(39) F(31) C(64) F(33) 139.0(10)
F(39) F(31) C(64) F(34) 127.0(9)
F(39) F(31) C(64) F(35) 115.6(11)
F(39) F(31) C(64) F(36) 83.2(13)
F(39) F(31) C(64) F(37) 16.0(9)
F(39) F(31) C(64) F(38) 2.6(7)
F(39) F(31) C(64) C(61) -111.5(7)
C(64) F(31) F(39) F(37) -27.7(15)
C(64) F(31) F(39) F(38) -14(4)
F(31) F(32) F(33) F(34) 30(11)
F(31) F(32) F(33) C(64) 8(9)
F(31) F(32) F(34) F(33) -169(4)
F(31) F(32) F(34) F(35) 3(3)
F(31) F(32) F(34) F(36) 14(2)
F(31) F(32) F(34) C(64) -17(2)
F(31) F(32) C(64) F(33) -178(2)
F(31) F(32) C(64) F(34) 169.3(15)
F(31) F(32) C(64) F(35) 162.7(14)
F(31) F(32) C(64) F(36) 141.5(15)
F(31) F(32) C(64) F(37) 67.6(16)
F(31) F(32) C(64) F(38) 47.6(15)
F(31) F(32) C(64) F(39) 38.6(15)
F(31) F(32) C(64) C(61) -78.5(15)
F(33) F(32) F(34) F(35) 172(3)
F(33) F(32) F(34) F(36) -177(2)
F(33) F(32) F(34) C(64) 152(2)
F(34) F(32) F(33) F(31) -30(11)
F(34) F(32) F(33) C(64) -22(2)
F(33) F(32) C(64) F(31) 178(2)
F(33) F(32) C(64) F(34) -12.7(13)
F(33) F(32) C(64) F(35) -19.3(14)
F(33) F(32) C(64) F(36) -40.4(16)
F(33) F(32) C(64) F(37) -114.4(14)
F(33) F(32) C(64) F(38) -134.3(13)
F(33) F(32) C(64) F(39) -143.3(14)
F(33) F(32) C(64) C(61) 99.5(13)
C(64) F(32) F(33) F(31) -8(9)
C(64) F(32) F(33) F(34) 22(2)
F(34) F(32) C(64) F(31) -169.3(15)
F(34) F(32) C(64) F(33) 12.7(13)
F(34) F(32) C(64) F(35) -6.6(7)
F(34) F(32) C(64) F(36) -27.7(9)
F(34) F(32) C(64) F(37) -101.6(9)
F(34) F(32) C(64) F(38) -121.6(8)
F(34) F(32) C(64) F(39) -130.6(8)
F(34) F(32) C(64) C(61) 112.2(7)
C(64) F(32) F(34) F(33) -152(2)
C(64) F(32) F(34) F(35) 19.6(19)
C(64) F(32) F(34) F(36) 30.6(9)
F(31) F(33) F(34) F(32) 4.5(17)
F(31) F(33) F(34) F(35) -8(4)
F(31) F(33) F(34) F(36) 8(2)
F(31) F(33) F(34) C(64) -19.0(14)
F(31) F(33) C(64) F(32) 1.0(11)
F(31) F(33) C(64) F(34) 164.9(11)
F(31) F(33) C(64) F(35) 162.5(8)
F(31) F(33) C(64) F(36) 147.2(9)
F(31) F(33) C(64) F(37) 84.3(11)
F(31) F(33) C(64) F(38) 58.0(10)
F(31) F(33) C(64) F(39) 40.4(10)
F(31) F(33) C(64) C(61) -92.9(8)
F(32) F(33) F(34) F(35) -12(5)
F(32) F(33) F(34) F(36) 3(3)
F(32) F(33) F(34) C(64) -24(2)
F(32) F(33) C(64) F(31) -1.0(11)
F(32) F(33) C(64) F(34) 163.9(17)
F(32) F(33) C(64) F(35) 161.4(14)
F(32) F(33) C(64) F(36) 146.2(13)
F(32) F(33) C(64) F(37) 83.3(15)
F(32) F(33) C(64) F(38) 57.0(15)
F(32) F(33) C(64) F(39) 39.4(15)
F(32) F(33) C(64) C(61) -93.9(13)
F(34) F(33) C(64) F(31) -164.9(11)
F(34) F(33) C(64) F(32) -163.9(17)
F(34) F(33) C(64) F(35) -2.5(8)
F(34) F(33) C(64) F(36) -17.7(9)
F(34) F(33) C(64) F(37) -80.6(12)
F(34) F(33) C(64) F(38) -106.9(11)
F(34) F(33) C(64) F(39) -124.5(10)
F(34) F(33) C(64) C(61) 102.2(8)
C(64) F(33) F(34) F(32) 24(2)
C(64) F(33) F(34) F(35) 11(3)
C(64) F(33) F(34) F(36) 27.0(13)
F(32) F(34) F(35) F(36) 22(3)
F(32) F(34) F(35) C(64) -15.2(14)
F(32) F(34) F(36) F(35) -165(2)
F(32) F(34) F(36) F(37) 6.0(13)
F(32) F(34) F(36) C(64) -25.4(7)
F(32) F(34) C(64) F(31) 4.7(7)
F(32) F(34) C(64) F(33) -7.7(8)
F(32) F(34) C(64) F(35) 167.4(13)
F(32) F(34) C(64) F(36) 149.6(9)
F(32) F(34) C(64) F(37) 116.4(8)
F(32) F(34) C(64) F(38) 103.6(9)
F(32) F(34) C(64) F(39) 77.1(12)
F(32) F(34) C(64) C(61) -111.4(7)
F(33) F(34) F(35) F(36) 27(4)
F(33) F(34) F(35) C(64) -10(3)
F(33) F(34) F(36) F(35) -166(2)
F(33) F(34) F(36) F(37) 5.0(18)
F(33) F(34) F(36) C(64) -26.4(12)
F(33) F(34) C(64) F(31) 12.4(9)
F(33) F(34) C(64) F(32) 7.7(8)
F(33) F(34) C(64) F(35) 175.1(16)
F(33) F(34) C(64) F(36) 157.3(12)
F(33) F(34) C(64) F(37) 124.1(10)
F(33) F(34) C(64) F(38) 111.4(11)
F(33) F(34) C(64) F(39) 84.8(14)
F(33) F(34) C(64) C(61) -103.7(9)
F(35) F(34) F(36) F(37) 171(2)
F(35) F(34) F(36) C(64) 139(2)
F(36) F(34) F(35) C(64) -37.2(19)
F(35) F(34) C(64) F(31) -162.8(12)
F(35) F(34) C(64) F(32) -167.4(13)
F(35) F(34) C(64) F(33) -175.1(16)
F(35) F(34) C(64) F(36) -17.8(11)
F(35) F(34) C(64) F(37) -51.0(14)
F(35) F(34) C(64) F(38) -63.8(15)
F(35) F(34) C(64) F(39) -90.3(16)
F(35) F(34) C(64) C(61) 81.2(12)
C(64) F(34) F(35) F(36) 37.2(19)
F(36) F(34) C(64) F(31) -144.9(9)
F(36) F(34) C(64) F(32) -149.6(9)
F(36) F(34) C(64) F(33) -157.3(12)
F(36) F(34) C(64) F(35) 17.8(11)
F(36) F(34) C(64) F(37) -33.2(10)
F(36) F(34) C(64) F(38) -45.9(12)
F(36) F(34) C(64) F(39) -72.5(14)
F(36) F(34) C(64) C(61) 99.0(9)
C(64) F(34) F(36) F(35) -139(2)
C(64) F(34) F(36) F(37) 31.4(8)
F(34) F(35) F(36) F(37) -15(3)
F(34) F(35) F(36) C(64) -34.9(17)
F(34) F(35) C(64) F(31) 22.7(16)
F(34) F(35) C(64) F(32) 13.0(13)
F(34) F(35) C(64) F(33) 3.8(12)
F(34) F(35) C(64) F(36) 144(2)
F(34) F(35) C(64) F(37) 131.3(13)
F(34) F(35) C(64) F(38) 128.4(13)
F(34) F(35) C(64) F(39) 111.7(15)
F(34) F(35) C(64) C(61) -110.2(12)
F(36) F(35) C(64) F(31) -121.3(17)
F(36) F(35) C(64) F(32) -130.9(16)
F(36) F(35) C(64) F(33) -140.1(16)
F(36) F(35) C(64) F(34) -144(2)
F(36) F(35) C(64) F(37) -12.6(16)
F(36) F(35) C(64) F(38) -15.5(16)
F(36) F(35) C(64) F(39) -32.2(18)
F(36) F(35) C(64) C(61) 105.9(15)
C(64) F(35) F(36) F(34) 34.9(17)
C(64) F(35) F(36) F(37) 20(2)
F(34) F(36) F(37) F(38) -29(4)
F(34) F(36) F(37) F(39) -11(2)
F(34) F(36) F(37) C(64) -33.3(9)
F(34) F(36) C(64) F(31) 60.0(15)
F(34) F(36) C(64) F(32) 35.9(11)
F(34) F(36) C(64) F(33) 17.7(10)
F(34) F(36) C(64) F(35) -22.2(13)
F(34) F(36) C(64) F(37) 143.6(11)
F(34) F(36) C(64) F(38) 142.9(9)
F(34) F(36) C(64) F(39) 130.6(10)
F(34) F(36) C(64) C(61) -104.8(8)
F(35) F(36) F(37) F(38) -20(6)
F(35) F(36) F(37) F(39) -2(3)
F(35) F(36) F(37) C(64) -24(2)
F(35) F(36) C(64) F(31) 82.2(19)
F(35) F(36) C(64) F(32) 58.2(18)
F(35) F(36) C(64) F(33) 39.9(16)
F(35) F(36) C(64) F(34) 22.2(13)
F(35) F(36) C(64) F(37) 165.9(17)
F(35) F(36) C(64) F(38) 165.1(15)
F(35) F(36) C(64) F(39) 152.8(15)
F(35) F(36) C(64) C(61) -82.5(15)
F(37) F(36) C(64) F(31) -83.6(13)
F(37) F(36) C(64) F(32) -107.7(10)
F(37) F(36) C(64) F(33) -125.9(9)
F(37) F(36) C(64) F(34) -143.6(11)
F(37) F(36) C(64) F(35) -165.9(17)
F(37) F(36) C(64) F(38) -0.8(8)
F(37) F(36) C(64) F(39) -13.0(9)
F(37) F(36) C(64) C(61) 111.6(8)
C(64) F(36) F(37) F(38) 4(4)
C(64) F(36) F(37) F(39) 22.5(15)
F(36) F(37) F(38) F(39) 34(6)
F(36) F(37) F(38) C(64) -4(3)
F(36) F(37) F(39) F(31) 5(2)
F(36) F(37) F(39) F(38) -160(4)
F(36) F(37) F(39) C(64) -21.1(14)
F(36) F(37) C(64) F(31) 137.9(8)
F(36) F(37) C(64) F(32) 113.8(9)
F(36) F(37) C(64) F(33) 81.4(11)
F(36) F(37) C(64) F(34) 28.6(9)
F(36) F(37) C(64) F(35) 5.7(7)
F(36) F(37) C(64) F(38) 178(2)
F(36) F(37) C(64) F(39) 160.6(14)
F(36) F(37) C(64) C(61) -101.5(8)
F(38) F(37) F(39) F(31) 165(4)
F(38) F(37) F(39) C(64) 139(3)
F(39) F(37) F(38) C(64) -37(3)
F(38) F(37) C(64) F(31) -40(2)
F(38) F(37) C(64) F(32) -64(2)
F(38) F(37) C(64) F(33) -97(2)
F(38) F(37) C(64) F(34) -149.3(19)
F(38) F(37) C(64) F(35) -172.2(19)
F(38) F(37) C(64) F(36) -178(2)
F(38) F(37) C(64) F(39) -17.3(17)
F(38) F(37) C(64) C(61) 81(2)
C(64) F(37) F(38) F(39) 37(3)
F(39) F(37) C(64) F(31) -22.7(12)
F(39) F(37) C(64) F(32) -46.9(13)
F(39) F(37) C(64) F(33) -79.2(14)
F(39) F(37) C(64) F(34) -132.0(12)
F(39) F(37) C(64) F(35) -154.9(12)
F(39) F(37) C(64) F(36) -160.6(14)
F(39) F(37) C(64) F(38) 17.3(17)
F(39) F(37) C(64) C(61) 97.8(12)
C(64) F(37) F(39) F(31) 25.8(13)
C(64) F(37) F(39) F(38) -139(3)
F(37) F(38) F(39) F(31) -25(6)
F(37) F(38) F(39) C(64) -38(3)
F(37) F(38) C(64) F(31) 142.0(19)
F(37) F(38) C(64) F(32) 123.7(19)
F(37) F(38) C(64) F(33) 99(2)
F(37) F(38) C(64) F(34) 36(2)
F(37) F(38) C(64) F(35) 8(2)
F(37) F(38) C(64) F(36) 1.9(19)
F(37) F(38) C(64) F(39) 148(3)
F(37) F(38) C(64) C(61) -109.5(19)
F(39) F(38) C(64) F(31) -6.4(19)
F(39) F(38) C(64) F(32) -25(2)
F(39) F(38) C(64) F(33) -49(2)
F(39) F(38) C(64) F(34) -112(2)
F(39) F(38) C(64) F(35) -140.2(19)
F(39) F(38) C(64) F(36) -146.5(19)
F(39) F(38) C(64) F(37) -148(3)
F(39) F(38) C(64) C(61) 102.2(19)
C(64) F(38) F(39) F(31) 13(3)
C(64) F(38) F(39) F(37) 38(3)
F(31) F(39) C(64) F(32) -16.6(6)
F(31) F(39) C(64) F(33) -34.1(8)
F(31) F(39) C(64) F(34) -89.6(12)
F(31) F(39) C(64) F(35) -126.2(9)
F(31) F(39) C(64) F(36) -138.9(8)
F(31) F(39) C(64) F(37) -156.5(13)
F(31) F(39) C(64) F(38) -173(2)
F(31) F(39) C(64) C(61) 99.0(7)
F(37) F(39) C(64) F(31) 156.5(13)
F(37) F(39) C(64) F(32) 139.9(11)
F(37) F(39) C(64) F(33) 122.4(12)
F(37) F(39) C(64) F(34) 66.9(16)
F(37) F(39) C(64) F(35) 30.3(14)
F(37) F(39) C(64) F(36) 17.6(12)
F(37) F(39) C(64) F(38) -16.6(16)
F(37) F(39) C(64) C(61) -104.5(11)
F(38) F(39) C(64) F(31) 173(2)
F(38) F(39) C(64) F(32) 156.6(19)
F(38) F(39) C(64) F(33) 139.0(18)
F(38) F(39) C(64) F(34) 84(2)
F(38) F(39) C(64) F(35) 47(2)
F(38) F(39) C(64) F(36) 34(2)
F(38) F(39) C(64) F(37) 16.6(16)
F(38) F(39) C(64) C(61) -87.8(19)
F(41) F(40) C(71) F(42) -22.6(11)
F(41) F(40) C(71) F(43) -40.3(12)
F(41) F(40) C(71) F(44) -132.3(10)
F(41) F(40) C(71) F(45) -146.6(10)
F(41) F(40) C(71) C(67) 99.9(10)
F(40) F(41) C(71) F(42) 158.5(10)
F(40) F(41) C(71) F(43) 145.4(10)
F(40) F(41) C(71) F(44) 56.4(11)
F(40) F(41) C(71) F(45) 34.9(11)
F(40) F(41) C(71) C(67) -89.9(10)
F(43) F(42) C(71) F(40) -134.1(13)
F(43) F(42) C(71) F(41) -142.5(13)
F(43) F(42) C(71) F(44) -19.5(13)
F(43) F(42) C(71) F(45) -35.5(14)
F(43) F(42) C(71) C(67) 102.5(13)
F(42) F(43) C(71) F(40) 53.2(14)
F(42) F(43) C(71) F(41) 38.6(13)
F(42) F(43) C(71) F(44) 160.8(13)
F(42) F(43) C(71) F(45) 149.7(12)
F(42) F(43) C(71) C(67) -86.4(13)
F(45) F(44) C(71) F(40) -34.6(10)
F(45) F(44) C(71) F(41) -54.1(10)
F(45) F(44) C(71) F(42) -147.8(9)
F(45) F(44) C(71) F(43) -154.8(10)
F(45) F(44) C(71) C(67) 92.3(9)
F(44) F(45) C(71) F(40) 147.6(9)
F(44) F(45) C(71) F(41) 135.0(9)
F(44) F(45) C(71) F(42) 38.5(11)
F(44) F(45) C(71) F(43) 25.8(10)
F(44) F(45) C(71) C(67) -99.1(9)
F(47) F(46) F(48) F(49) 105(13)
F(47) F(46) F(48) F(50) 81(11)
F(47) F(46) F(48) C(72) 97(11)
F(48) F(46) F(47) F(49) -37(7)
F(48) F(46) F(47) C(72) -77(10)
F(47) F(46) C(72) F(48) -7.9(18)
F(47) F(46) C(72) F(49) -9.0(18)
F(47) F(46) C(72) F(50) 8(2)
F(47) F(46) C(72) F(51) 40(2)
F(47) F(46) C(72) F(52) 111.3(19)
F(47) F(46) C(72) F(53) 127.1(19)
F(47) F(46) C(72) F(54) 117(2)
F(47) F(46) C(72) C(69) -123.9(18)
C(72) F(46) F(47) F(48) 77(10)
C(72) F(46) F(47) F(49) 40(7)
F(48) F(46) C(72) F(47) 7.9(18)
F(48) F(46) C(72) F(49) -1.1(9)
F(48) F(46) C(72) F(50) 15.6(11)
F(48) F(46) C(72) F(51) 47.8(17)
F(48) F(46) C(72) F(52) 119.1(11)
F(48) F(46) C(72) F(53) 135.0(10)
F(48) F(46) C(72) F(54) 125.1(12)
F(48) F(46) C(72) C(69) -116.0(9)
C(72) F(46) F(48) F(47) -97(11)
C(72) F(46) F(48) F(49) 7(6)
C(72) F(46) F(48) F(50) -16.1(11)
F(46) F(47) F(48) F(49) -90(14)
F(46) F(47) F(48) F(50) -103(11)
F(46) F(47) F(48) C(72) -81(10)
F(46) F(47) F(49) F(48) 126(12)
F(46) F(47) F(49) F(50) -70(8)
F(46) F(47) F(49) F(51) -68(8)
F(46) F(47) F(49) C(72) -44(8)
F(46) F(47) C(72) F(48) 169(2)
F(46) F(47) C(72) F(49) 170.5(19)
F(46) F(47) C(72) F(50) -173.6(16)
F(46) F(47) C(72) F(51) -155.9(15)
F(46) F(47) C(72) F(52) -76.7(19)
F(46) F(47) C(72) F(53) -53.9(18)
F(46) F(47) C(72) F(54) -60.5(19)
F(46) F(47) C(72) C(69) 62.6(19)
F(48) F(47) F(49) F(50) 164(8)
F(48) F(47) F(49) F(51) 166(8)
F(48) F(47) F(49) C(72) -170(8)
F(49) F(47) F(48) F(46) 90(14)
F(49) F(47) F(48) F(50) -13(6)
F(49) F(47) F(48) C(72) 9(7)
F(48) F(47) C(72) F(46) -169(2)
F(48) F(47) C(72) F(49) 1.4(12)
F(48) F(47) C(72) F(50) 17.3(14)
F(48) F(47) C(72) F(51) 35.0(17)
F(48) F(47) C(72) F(52) 114.2(15)
F(48) F(47) C(72) F(53) 137.1(14)
F(48) F(47) C(72) F(54) 130.4(15)
F(48) F(47) C(72) C(69) -106.4(13)
C(72) F(47) F(48) F(46) 81(10)
C(72) F(47) F(48) F(49) -9(7)
C(72) F(47) F(48) F(50) -21.5(16)
F(49) F(47) C(72) F(46) -170.5(19)
F(49) F(47) C(72) F(48) -1.4(12)
F(49) F(47) C(72) F(50) 15.9(9)
F(49) F(47) C(72) F(51) 33.6(12)
F(49) F(47) C(72) F(52) 112.8(11)
F(49) F(47) C(72) F(53) 135.7(10)
F(49) F(47) C(72) F(54) 129.0(11)
F(49) F(47) C(72) C(69) -107.8(8)
C(72) F(47) F(49) F(48) 170(8)
C(72) F(47) F(49) F(50) -26.0(14)
C(72) F(47) F(49) F(51) -23.8(8)
F(46) F(48) F(49) F(47) -16(3)
F(46) F(48) F(49) F(50) -33(7)
F(46) F(48) F(49) F(51) -31(7)
F(46) F(48) F(49) C(72) -7(5)
F(46) F(48) F(50) F(49) 167(3)
F(46) F(48) F(50) F(51) -5(3)
F(46) F(48) F(50) C(72) 18.1(12)
F(46) F(48) C(72) F(47) -4.7(10)
F(46) F(48) C(72) F(49) 177.9(18)
F(46) F(48) C(72) F(50) -166.4(10)
F(46) F(48) C(72) F(51) -159.6(7)
F(46) F(48) C(72) F(52) -92.3(11)
F(46) F(48) C(72) F(53) -61.1(12)
F(46) F(48) C(72) F(54) -60.9(12)
F(46) F(48) C(72) C(69) 89.4(9)
F(47) F(48) F(49) F(50) -18(9)
F(47) F(48) F(49) F(51) -15(8)
F(47) F(48) F(49) C(72) 9(7)
F(47) F(48) F(50) F(49) 173(3)
F(47) F(48) F(50) F(51) 1(3)
F(47) F(48) F(50) C(72) 24.2(18)
F(47) F(48) C(72) F(46) 4.7(10)
F(47) F(48) C(72) F(49) -177(2)
F(47) F(48) C(72) F(50) -161.7(15)
F(47) F(48) C(72) F(51) -154.9(12)
F(47) F(48) C(72) F(52) -87.5(15)
F(47) F(48) C(72) F(53) -56.4(16)
F(47) F(48) C(72) F(54) -56.1(16)
F(47) F(48) C(72) C(69) 94.1(13)
F(49) F(48) F(50) F(51) -172(4)
F(49) F(48) F(50) C(72) -149(2)
F(50) F(48) F(49) F(47) 18(9)
F(50) F(48) F(49) F(51) 2.7(13)
F(50) F(48) F(49) C(72) 27(2)
F(49) F(48) C(72) F(46) -177.9(18)
F(49) F(48) C(72) F(47) 177(2)
F(49) F(48) C(72) F(50) 15.7(14)
F(49) F(48) C(72) F(51) 22.5(16)
F(49) F(48) C(72) F(52) 89.9(18)
F(49) F(48) C(72) F(53) 121.1(17)
F(49) F(48) C(72) F(54) 121.3(18)
F(49) F(48) C(72) C(69) -88.5(16)
C(72) F(48) F(49) F(47) -9(7)
C(72) F(48) F(49) F(50) -27(2)
C(72) F(48) F(49) F(51) -23.9(16)
F(50) F(48) C(72) F(46) 166.4(10)
F(50) F(48) C(72) F(47) 161.7(15)
F(50) F(48) C(72) F(49) -15.7(14)
F(50) F(48) C(72) F(51) 6.8(8)
F(50) F(48) C(72) F(52) 74.2(12)
F(50) F(48) C(72) F(53) 105.3(12)
F(50) F(48) C(72) F(54) 105.6(13)
F(50) F(48) C(72) C(69) -104.2(9)
C(72) F(48) F(50) F(49) 149(2)
C(72) F(48) F(50) F(51) -23(2)
F(47) F(49) F(50) F(48) -3.2(16)
F(47) F(49) F(50) F(51) 23(11)
F(47) F(49) F(50) C(72) 22.4(12)
F(47) F(49) F(51) F(50) -157(10)
F(47) F(49) F(51) F(52) -9.5(10)
F(47) F(49) F(51) C(72) 21.4(7)
F(47) F(49) C(72) F(46) 3.6(7)
F(47) F(49) C(72) F(48) 1.8(15)
F(47) F(49) C(72) F(50) -154.4(14)
F(47) F(49) C(72) F(51) -154.5(9)
F(47) F(49) C(72) F(52) -106.7(11)
F(47) F(49) C(72) F(53) -83.3(13)
F(47) F(49) C(72) F(54) -73.3(13)
F(47) F(49) C(72) C(69) 108.5(9)
F(48) F(49) F(50) F(51) 27(11)
F(48) F(49) F(50) C(72) 26(2)
F(48) F(49) F(51) F(50) -155(11)
F(48) F(49) F(51) F(52) -7(2)
F(48) F(49) F(51) C(72) 24.1(17)
F(48) F(49) C(72) F(46) 1.9(16)
F(48) F(49) C(72) F(47) -1.8(15)
F(48) F(49) C(72) F(50) -156(2)
F(48) F(49) C(72) F(51) -156.3(17)
F(48) F(49) C(72) F(52) -108.4(17)
F(48) F(49) C(72) F(53) -85(2)
F(48) F(49) C(72) F(54) -75(2)
F(48) F(49) C(72) C(69) 106.7(16)
F(50) F(49) F(51) F(52) 148(10)
F(50) F(49) F(51) C(72) 179(8)
F(51) F(49) F(50) F(48) -27(11)
F(51) F(49) F(50) C(72) -1(8)
F(50) F(49) C(72) F(46) 158.1(12)
F(50) F(49) C(72) F(47) 154.4(14)
F(50) F(49) C(72) F(48) 156(2)
F(50) F(49) C(72) F(51) -0.1(8)
F(50) F(49) C(72) F(52) 47.8(14)
F(50) F(49) C(72) F(53) 71.1(16)
F(50) F(49) C(72) F(54) 81.1(16)
F(50) F(49) C(72) C(69) -97.1(12)
C(72) F(49) F(50) F(48) -26(2)
C(72) F(49) F(50) F(51) 1(8)
F(51) F(49) C(72) F(46) 158.2(7)
F(51) F(49) C(72) F(47) 154.5(9)
F(51) F(49) C(72) F(48) 156.3(17)
F(51) F(49) C(72) F(50) 0.1(8)
F(51) F(49) C(72) F(52) 47.9(9)
F(51) F(49) C(72) F(53) 71.2(12)
F(51) F(49) C(72) F(54) 81.2(13)
F(51) F(49) C(72) C(69) -97.0(7)
C(72) F(49) F(51) F(50) -179(8)
C(72) F(49) F(51) F(52) -30.9(6)
F(48) F(50) F(51) F(49) 19(8)
F(48) F(50) F(51) F(52) -13(2)
F(48) F(50) F(51) C(72) 18(2)
F(48) F(50) C(72) F(46) -15.0(11)
F(48) F(50) C(72) F(47) -11.9(10)
F(48) F(50) C(72) F(49) 12.8(12)
F(48) F(50) C(72) F(51) -167.4(15)
F(48) F(50) C(72) F(52) -126.4(10)
F(48) F(50) C(72) F(53) -120.6(11)
F(48) F(50) C(72) F(54) -107.0(12)
F(48) F(50) C(72) C(69) 112.8(9)
F(49) F(50) F(51) F(52) -32(10)
F(49) F(50) F(51) C(72) -1(7)
F(49) F(50) C(72) F(46) -27.8(15)
F(49) F(50) C(72) F(47) -24.8(13)
F(49) F(50) C(72) F(48) -12.8(12)
F(49) F(50) C(72) F(51) 179.8(14)
F(49) F(50) C(72) F(52) -139.2(12)
F(49) F(50) C(72) F(53) -133.4(12)
F(49) F(50) C(72) F(54) -119.8(13)
F(49) F(50) C(72) C(69) 99.9(12)
F(51) F(50) C(72) F(46) 152.4(12)
F(51) F(50) C(72) F(47) 155.4(13)
F(51) F(50) C(72) F(48) 167.4(15)
F(51) F(50) C(72) F(49) -179.8(14)
F(51) F(50) C(72) F(52) 41.0(13)
F(51) F(50) C(72) F(53) 46.8(15)
F(51) F(50) C(72) F(54) 60.4(15)
F(51) F(50) C(72) C(69) -79.9(13)
C(72) F(50) F(51) F(49) 1(7)
C(72) F(50) F(51) F(52) -30.9(9)
F(49) F(51) F(52) F(53) 68(6)
F(49) F(51) F(52) F(54) 9(3)
F(49) F(51) F(52) C(72) 32.2(7)
F(49) F(51) C(72) F(46) -53.1(16)
F(49) F(51) C(72) F(47) -33.5(12)
F(49) F(51) C(72) F(48) -11.9(8)
F(49) F(51) C(72) F(50) -0.1(9)
F(49) F(51) C(72) F(52) -134.5(9)
F(49) F(51) C(72) F(53) -139.0(9)
F(49) F(51) C(72) F(54) -126.5(10)
F(49) F(51) C(72) C(69) 110.7(7)
F(50) F(51) F(52) F(53) 71(6)
F(50) F(51) F(52) F(54) 11(3)
F(50) F(51) F(52) C(72) 35.0(12)
F(50) F(51) C(72) F(46) -53(2)
F(50) F(51) C(72) F(47) -33.4(17)
F(50) F(51) C(72) F(48) -11.7(14)
F(50) F(51) C(72) F(49) 0.1(9)
F(50) F(51) C(72) F(52) -134.4(14)
F(50) F(51) C(72) F(53) -138.8(14)
F(50) F(51) C(72) F(54) -126.3(15)
F(50) F(51) C(72) C(69) 110.8(13)
F(52) F(51) C(72) F(46) 81.4(16)
F(52) F(51) C(72) F(47) 101.0(13)
F(52) F(51) C(72) F(48) 122.6(10)
F(52) F(51) C(72) F(49) 134.5(9)
F(52) F(51) C(72) F(50) 134.4(14)
F(52) F(51) C(72) F(53) -4.5(8)
F(52) F(51) C(72) F(54) 8.0(9)
F(52) F(51) C(72) C(69) -114.8(8)
C(72) F(51) F(52) F(53) 36(5)
C(72) F(51) F(52) F(54) -24(2)
F(51) F(52) F(53) F(54) -80(6)
F(51) F(52) F(53) C(72) -33(5)
F(51) F(52) F(54) F(53) 154(3)
F(51) F(52) F(54) C(72) 23(2)
F(51) F(52) C(72) F(46) -151.3(8)
F(51) F(52) C(72) F(47) -128.5(10)
F(51) F(52) C(72) F(48) -84.6(12)
F(51) F(52) C(72) F(49) -49.6(9)
F(51) F(52) C(72) F(50) -22.5(7)
F(51) F(52) C(72) F(53) 169.7(18)
F(51) F(52) C(72) F(54) -163(2)
F(51) F(52) C(72) C(69) 93.8(8)
F(53) F(52) F(54) C(72) -131(3)
F(54) F(52) F(53) C(72) 47(3)
F(53) F(52) C(72) F(46) 39.0(17)
F(53) F(52) C(72) F(47) 61.9(19)
F(53) F(52) C(72) F(48) 105.7(18)
F(53) F(52) C(72) F(49) 140.7(16)
F(53) F(52) C(72) F(50) 167.9(17)
F(53) F(52) C(72) F(51) -169.7(18)
F(53) F(52) C(72) F(54) 27(2)
F(53) F(52) C(72) C(69) -75.9(17)
C(72) F(52) F(53) F(54) -47(3)
F(54) F(52) C(72) F(46) 12.0(19)
F(54) F(52) C(72) F(47) 35(2)
F(54) F(52) C(72) F(48) 79(2)
F(54) F(52) C(72) F(49) 113.8(19)
F(54) F(52) C(72) F(50) 140.9(19)
F(54) F(52) C(72) F(51) 163(2)
F(54) F(52) C(72) F(53) -27(2)
F(54) F(52) C(72) C(69) -102.8(19)
C(72) F(52) F(54) F(53) 131(3)
F(52) F(53) F(54) C(72) 64(3)
F(52) F(53) C(72) F(46) -142.9(17)
F(52) F(53) C(72) F(47) -124.9(17)
F(52) F(53) C(72) F(48) -92.3(19)
F(52) F(53) C(72) F(49) -54(2)
F(52) F(53) C(72) F(50) -13.5(19)
F(52) F(53) C(72) F(51) 9.5(16)
F(52) F(53) C(72) F(54) -93(4)
F(52) F(53) C(72) C(69) 114.9(16)
F(54) F(53) C(72) F(46) -50(4)
F(54) F(53) C(72) F(47) -32(4)
F(54) F(53) C(72) F(48) 1(3)
F(54) F(53) C(72) F(49) 40(4)
F(54) F(53) C(72) F(50) 80(4)
F(54) F(53) C(72) F(51) 103(4)
F(54) F(53) C(72) F(52) 93(4)
F(54) F(53) C(72) C(69) -152(4)
C(72) F(53) F(54) F(52) -64(3)
F(52) F(54) C(72) F(46) -168.2(19)
F(52) F(54) C(72) F(47) -148.4(18)
F(52) F(54) C(72) F(48) -116.5(18)
F(52) F(54) C(72) F(49) -84(2)
F(52) F(54) C(72) F(50) -43(2)
F(52) F(54) C(72) F(51) -15.3(18)
F(52) F(54) C(72) F(53) 63(3)
F(52) F(54) C(72) C(69) 93.8(19)
F(53) F(54) C(72) F(46) 129(4)
F(53) F(54) C(72) F(47) 149(4)
F(53) F(54) C(72) F(48) -179(3)
F(53) F(54) C(72) F(49) -147(3)
F(53) F(54) C(72) F(50) -106(4)
F(53) F(54) C(72) F(51) -78(4)
F(53) F(54) C(72) F(52) -63(3)
F(53) F(54) C(72) C(69) 31(4)
Rh(1) C(1) C(2) C(3) 59.9(3)
Rh(1) C(1) C(2) C(7) -123.8(5)
Rh(1) C(1) C(5) C(4) -61.3(3)
Rh(1) C(1) C(5) C(10) 122.5(4)
C(2) C(1) C(5) Rh(1) 61.6(3)
C(2) C(1) C(5) C(4) 0.3(5)
C(2) C(1) C(5) C(10) -175.8(4)
C(5) C(1) C(2) Rh(1) -61.4(3)
C(5) C(1) C(2) C(3) -1.5(5)
C(5) C(1) C(2) C(7) 174.7(4)
C(6) C(1) C(2) Rh(1) 123.5(5)
C(6) C(1) C(2) C(3) -176.6(4)
C(6) C(1) C(2) C(7) -0.3(7)
C(6) C(1) C(5) Rh(1) -123.2(5)
C(6) C(1) C(5) C(4) 175.5(4)
C(6) C(1) C(5) C(10) -0.6(7)
Rh(1) C(2) C(3) C(4) 63.4(3)
Rh(1) C(2) C(3) C(8) -119.6(5)
C(1) C(2) C(3) Rh(1) -61.2(3)
C(1) C(2) C(3) C(4) 2.2(5)
C(1) C(2) C(3) C(8) 179.2(4)
C(7) C(2) C(3) Rh(1) 122.5(5)
C(7) C(2) C(3) C(4) -174.1(5)
C(7) C(2) C(3) C(8) 2.9(8)
Rh(1) C(3) C(4) C(5) 61.5(3)
Rh(1) C(3) C(4) C(9) -122.7(5)
C(2) C(3) C(4) Rh(1) -63.5(3)
C(2) C(3) C(4) C(5) -2.0(5)
C(2) C(3) C(4) C(9) 173.8(4)
C(8) C(3) C(4) Rh(1) 119.5(5)
C(8) C(3) C(4) C(5) -179.0(4)
C(8) C(3) C(4) C(9) -3.2(8)
Rh(1) C(4) C(5) C(1) 61.4(3)
Rh(1) C(4) C(5) C(10) -122.7(5)
C(3) C(4) C(5) Rh(1) -60.3(3)
C(3) C(4) C(5) C(1) 1.0(5)
C(3) C(4) C(5) C(10) 176.9(5)
C(9) C(4) C(5) Rh(1) 124.0(5)
C(9) C(4) C(5) C(1) -174.7(4)
C(9) C(4) C(5) C(10) 1.2(8)
S(1) C(11) C(12) C(13) -176.1(3)
S(1) C(11) C(12) C(17) 1.3(6)
S(1) C(11) C(16) C(15) 177.1(3)
S(1) C(11) C(16) C(26) 1.9(6)
C(12) C(11) C(16) C(15) 5.5(6)
C(12) C(11) C(16) C(26) -169.6(4)
C(16) C(11) C(12) C(13) -4.8(6)
C(16) C(11) C(12) C(17) 172.7(4)
C(11) C(12) C(13) C(14) 0.8(7)
C(11) C(12) C(17) C(18) -65.9(6)
C(11) C(12) C(17) C(22) 119.2(5)
C(13) C(12) C(17) C(18) 111.5(5)
C(13) C(12) C(17) C(22) -63.4(6)
C(17) C(12) C(13) C(14) -176.7(4)
C(12) C(13) C(14) C(15) 2.4(7)
C(13) C(14) C(15) C(16) -1.7(7)
C(14) C(15) C(16) C(11) -2.3(7)
C(14) C(15) C(16) C(26) 172.9(4)
C(11) C(16) C(26) C(27) -113.1(5)
C(11) C(16) C(26) C(31) 68.5(6)
C(15) C(16) C(26) C(27) 71.9(6)
C(15) C(16) C(26) C(31) -106.6(5)
C(12) C(17) C(18) C(19) 179.3(4)
C(12) C(17) C(18) C(23) -2.8(6)
C(12) C(17) C(22) C(21) -179.6(4)
C(12) C(17) C(22) C(25) 3.1(7)
C(18) C(17) C(22) C(21) 5.4(6)
C(18) C(17) C(22) C(25) -171.8(4)
C(22) C(17) C(18) C(19) -5.7(6)
C(22) C(17) C(18) C(23) 172.2(4)
C(17) C(18) C(19) C(20) 2.1(7)
C(23) C(18) C(19) C(20) -175.9(4)
C(18) C(19) C(20) C(21) 1.8(7)
C(18) C(19) C(20) C(24) 177.4(4)
C(19) C(20) C(21) C(22) -2.2(7)
C(24) C(20) C(21) C(22) -177.8(4)
C(20) C(21) C(22) C(17) -1.5(7)
C(20) C(21) C(22) C(25) 175.9(4)
C(16) C(26) C(27) C(28) 177.0(4)
C(16) C(26) C(27) C(32) -6.9(6)
C(16) C(26) C(31) C(30) -177.7(4)
C(16) C(26) C(31) C(34) 4.1(6)
C(27) C(26) C(31) C(30) 3.8(6)
C(27) C(26) C(31) C(34) -174.4(4)
C(31) C(26) C(27) C(28) -4.6(6)
C(31) C(26) C(27) C(32) 171.5(4)
C(26) C(27) C(28) C(29) 2.4(8)
C(32) C(27) C(28) C(29) -173.8(5)
C(27) C(28) C(29) C(30) 0.7(8)
C(27) C(28) C(29) C(33) 178.4(5)
C(28) C(29) C(30) C(31) -1.5(8)
C(33) C(29) C(30) C(31) -179.3(5)
C(29) C(30) C(31) C(26) -0.7(7)
C(29) C(30) C(31) C(34) 177.5(5)
C(42) C(41) C(46) C(45) -2.3(6)
C(46) C(41) C(42) C(43) 2.4(6)
C(42) C(41) B(1) C(49) -72.1(5)
C(42) C(41) B(1) C(57) 166.9(3)
C(42) C(41) B(1) C(65) 51.1(5)
B(1) C(41) C(42) C(43) 175.8(4)
C(46) C(41) B(1) C(49) 100.7(4)
C(46) C(41) B(1) C(57) -20.3(6)
C(46) C(41) B(1) C(65) -136.1(4)
B(1) C(41) C(46) C(45) -175.4(4)
C(41) C(42) C(43) C(44) -0.9(6)
C(41) C(42) C(43) C(47) 179.1(4)
C(42) C(43) C(44) C(45) -0.7(6)
C(42) C(43) C(47) F(1) -109.0(5)
C(42) C(43) C(47) F(2) -131.3(6)
C(42) C(43) C(47) F(3) 138.5(5)
C(42) C(43) C(47) F(4) 108.6(5)
C(42) C(43) C(47) F(5) 14.2(7)
C(42) C(43) C(47) F(6) -5.9(7)
C(44) C(43) C(47) F(1) 71.1(5)
C(44) C(43) C(47) F(2) 48.8(7)
C(44) C(43) C(47) F(3) -41.5(6)
C(44) C(43) C(47) F(4) -71.3(6)
C(44) C(43) C(47) F(5) -165.8(5)
C(44) C(43) C(47) F(6) 174.1(5)
C(47) C(43) C(44) C(45) 179.3(4)
C(43) C(44) C(45) C(46) 0.7(6)
C(43) C(44) C(45) C(48) -179.8(4)
C(44) C(45) C(46) C(41) 0.8(7)
C(44) C(45) C(48) F(7) 12.3(8)
C(44) C(45) C(48) F(8) -17.2(8)
C(44) C(45) C(48) F(9) -46.1(8)
C(44) C(45) C(48) F(10) -115.4(8)
C(44) C(45) C(48) F(11) -141.1(6)
C(44) C(45) C(48) F(12) -167.1(7)
C(44) C(45) C(48) F(13) 125.3(9)
C(44) C(45) C(48) F(14) 103.1(7)
C(44) C(45) C(48) F(15) 78.4(8)
C(46) C(45) C(48) F(7) -168.1(6)
C(46) C(45) C(48) F(8) 162.4(6)
C(46) C(45) C(48) F(9) 133.4(7)
C(46) C(45) C(48) F(10) 64.1(8)
C(46) C(45) C(48) F(11) 38.4(7)
C(46) C(45) C(48) F(12) 12.5(9)
C(46) C(45) C(48) F(13) -55.2(9)
C(46) C(45) C(48) F(14) -77.4(7)
C(46) C(45) C(48) F(15) -102.0(8)
C(48) C(45) C(46) C(41) -178.7(4)
C(50) C(49) C(54) C(53) -0.9(6)
C(54) C(49) C(50) C(51) 0.7(6)
C(50) C(49) B(1) C(41) -73.1(4)
C(50) C(49) B(1) C(57) 50.0(5)
C(50) C(49) B(1) C(65) 164.3(3)
B(1) C(49) C(50) C(51) 179.6(4)
C(54) C(49) B(1) C(41) 105.6(4)
C(54) C(49) B(1) C(57) -131.3(4)
C(54) C(49) B(1) C(65) -17.0(6)
B(1) C(49) C(54) C(53) -179.6(4)
C(49) C(50) C(51) C(52) 0.9(7)
C(49) C(50) C(51) C(55) 176.0(4)
C(50) C(51) C(52) C(53) -2.5(7)
C(50) C(51) C(55) F(16) 37.6(6)
C(50) C(51) C(55) F(17) -83.1(5)
C(50) C(51) C(55) F(18) 157.6(4)
C(52) C(51) C(55) F(16) -147.3(4)
C(52) C(51) C(55) F(17) 92.0(5)
C(52) C(51) C(55) F(18) -27.3(6)
C(55) C(51) C(52) C(53) -177.5(4)
C(51) C(52) C(53) C(54) 2.4(7)
C(51) C(52) C(53) C(56) -177.3(4)
C(52) C(53) C(54) C(49) -0.7(7)
C(52) C(53) C(56) F(19) 65.2(9)
C(52) C(53) C(56) F(20) 98.4(7)
C(52) C(53) C(56) F(21) 125.1(6)
C(52) C(53) C(56) F(22) -163.3(8)
C(52) C(53) C(56) F(23) -142.3(6)
C(52) C(53) C(56) F(24) -117.4(8)
C(52) C(53) C(56) F(25) -50.4(9)
C(52) C(53) C(56) F(26) -27.1(8)
C(52) C(53) C(56) F(27) 10.0(9)
C(54) C(53) C(56) F(19) -114.5(8)
C(54) C(53) C(56) F(20) -81.3(7)
C(54) C(53) C(56) F(21) -54.6(7)
C(54) C(53) C(56) F(22) 16.9(10)
C(54) C(53) C(56) F(23) 38.0(8)
C(54) C(53) C(56) F(24) 62.9(9)
C(54) C(53) C(56) F(25) 129.8(8)
C(54) C(53) C(56) F(26) 153.2(6)
C(54) C(53) C(56) F(27) -169.8(8)
C(56) C(53) C(54) C(49) 179.0(4)
C(58) C(57) C(62) C(61) 0.8(6)
C(62) C(57) C(58) C(59) -1.3(6)
C(58) C(57) B(1) C(41) 142.2(4)
C(58) C(57) B(1) C(49) 24.3(5)
C(58) C(57) B(1) C(65) -96.4(4)
B(1) C(57) C(58) C(59) 172.1(4)
C(62) C(57) B(1) C(41) -44.7(5)
C(62) C(57) B(1) C(49) -162.6(3)
C(62) C(57) B(1) C(65) 76.6(4)
B(1) C(57) C(62) C(61) -172.8(4)
C(57) C(58) C(59) C(60) 1.2(6)
C(57) C(58) C(59) C(63) 177.3(4)
C(58) C(59) C(60) C(61) -0.4(6)
C(58) C(59) C(63) F(28) 43.8(5)
C(58) C(59) C(63) F(29) -76.2(5)
C(58) C(59) C(63) F(30) 164.6(3)
C(60) C(59) C(63) F(28) -140.0(4)
C(60) C(59) C(63) F(29) 100.0(4)
C(60) C(59) C(63) F(30) -19.3(5)
C(63) C(59) C(60) C(61) -176.5(4)
C(59) C(60) C(61) C(62) -0.1(5)
C(59) C(60) C(61) C(64) 177.7(4)
C(60) C(61) C(62) C(57) -0.1(5)
C(60) C(61) C(64) F(31) 100.9(7)
C(60) C(61) C(64) F(32) 126.7(7)
C(60) C(61) C(64) F(33) 158.0(7)
C(60) C(61) C(64) F(34) -145.2(7)
C(60) C(61) C(64) F(35) -114.1(6)
C(60) C(61) C(64) F(36) -89.3(7)
C(60) C(61) C(64) F(37) -19.4(9)
C(60) C(61) C(64) F(38) 3.4(8)
C(60) C(61) C(64) F(39) 27.5(10)
C(62) C(61) C(64) F(31) -81.2(7)
C(62) C(61) C(64) F(32) -55.5(8)
C(62) C(61) C(64) F(33) -24.2(9)
C(62) C(61) C(64) F(34) 32.6(9)
C(62) C(61) C(64) F(35) 63.7(7)
C(62) C(61) C(64) F(36) 88.5(8)
C(62) C(61) C(64) F(37) 158.4(7)
C(62) C(61) C(64) F(38) -178.8(6)
C(62) C(61) C(64) F(39) -154.7(8)
C(64) C(61) C(62) C(57) -177.9(4)
C(66) C(65) C(70) C(69) -0.7(6)
C(70) C(65) C(66) C(67) -0.2(5)
C(66) C(65) B(1) C(41) -165.0(3)
C(66) C(65) B(1) C(49) -46.5(5)
C(66) C(65) B(1) C(57) 72.6(4)
B(1) C(65) C(66) C(67) -173.4(4)
C(70) C(65) B(1) C(41) 22.3(5)
C(70) C(65) B(1) C(49) 140.8(4)
C(70) C(65) B(1) C(57) -100.1(4)
B(1) C(65) C(70) C(69) 172.3(4)
C(65) C(66) C(67) C(68) 0.7(6)
C(65) C(66) C(67) C(71) -178.7(4)
C(66) C(67) C(68) C(69) -0.2(6)
C(66) C(67) C(71) F(40) -72.0(6)
C(66) C(67) C(71) F(41) -47.8(6)
C(66) C(67) C(71) F(42) 48.2(6)
C(66) C(67) C(71) F(43) 71.1(6)
C(66) C(67) C(71) F(44) 162.8(4)
C(66) C(67) C(71) F(45) -169.1(5)
C(68) C(67) C(71) F(40) 108.5(5)
C(68) C(67) C(71) F(41) 132.8(5)
C(68) C(67) C(71) F(42) -131.2(5)
C(68) C(67) C(71) F(43) -108.3(6)
C(68) C(67) C(71) F(44) -16.6(7)
C(68) C(67) C(71) F(45) 11.5(7)
C(71) C(67) C(68) C(69) 179.2(4)
C(67) C(68) C(69) C(70) -0.7(7)
C(67) C(68) C(69) C(72) -178.4(5)
C(68) C(69) C(70) C(65) 1.2(7)
C(68) C(69) C(72) F(46) -116.2(6)
C(68) C(69) C(72) F(47) -136.6(8)
C(68) C(69) C(72) F(48) 179.3(9)
C(68) C(69) C(72) F(49) 145.8(7)
C(68) C(69) C(72) F(50) 104.2(8)
C(68) C(69) C(72) F(51) 71.4(7)
C(68) C(69) C(72) F(52) 0.9(10)
C(68) C(69) C(72) F(53) -25.6(9)
C(68) C(69) C(72) F(54) -32.5(12)
C(70) C(69) C(72) F(46) 66.0(7)
C(70) C(69) C(72) F(47) 45.7(10)
C(70) C(69) C(72) F(48) 1.6(11)
C(70) C(69) C(72) F(49) -32.0(9)
C(70) C(69) C(72) F(50) -73.5(9)
C(70) C(69) C(72) F(51) -106.3(6)
C(70) C(69) C(72) F(52) -176.9(8)
C(70) C(69) C(72) F(53) 156.7(7)
C(70) C(69) C(72) F(54) 149.7(10)
C(72) C(69) C(70) C(65) 178.9(5)
